data_1518679
loop_
_publ_author_name
'Jones, Richard A.'
'Gnanam, Annie J.'
'Arambula, Jonathan F.'
'Jones, Jessica N.'
'Swaminathan, Jagannath'
'Yang, Xiaoping'
'Schipper, Desmond'
'Hall, Justin W.'
'DePue, Lauren J.'
'Dieye, Yakhya'
'Vadivelu, Jamuna'
'Chandler, Don J.'
'Marcotte, Edward M.'
'Sessler, Jonathan L.'
'Ehrlich, Lauren I. R.'
'Brown, Katherine A.'

_publ_section_title
;
 Lanthanide nano-drums: a new class of molecular nanoparticles for
 potential biomedical applications
;
_journal_name_full 'Faraday Discuss.'
_journal_paper_doi 10.1039/C4FD00117F
_journal_year 2014
_chemical_formula_moiety 'C254 H317 Cd18 Cl8 N18 O92 Tb6'
_chemical_formula_sum 'C254 H317 Cd18 Cl8 N18 O92 Tb6'
_chemical_formula_weight 8354.58
_chemical_name_systematic
;
?
;
_space_group_IT_number 147
_symmetry_cell_setting hexagonal
_symmetry_space_group_name_Hall '-P 3'
_symmetry_space_group_name_H-M 'P -3'
_atom_sites_solution_hydrogens geom
_atom_sites_solution_primary direct
_atom_sites_solution_secondary difmap
_audit_creation_method SHELXL-97
_cell_angle_alpha 90.00
_cell_angle_beta 90.00
_cell_angle_gamma 120.00
_cell_formula_units_Z 6
_cell_length_a 51.114(7)
_cell_length_b 51.114(7)
_cell_length_c 24.362(5)
_cell_measurement_reflns_used 38221
_cell_measurement_temperature 223(2)
_cell_measurement_theta_max 27.25
_cell_measurement_theta_min 2.09
_cell_volume 55122(16)
_computing_cell_refinement 'Collect software, Nonius B.V. 1998'
_computing_data_collection 'Collect software, Nonius B.V. 1998'
_computing_data_reduction
;
DENZO and Scalepack (Otwinoski and Minor, 1997)
;
_computing_molecular_graphics 'XP SHELXTL/PC, Siemens Analytical'
_computing_structure_refinement 'XL SHELXTL/PC, Siemens Analytical'
_computing_structure_solution
;

SIR97 - Altomare A., Burla M.C., Camalli M., Cascarano G.L., Giacovazzo C.,
Guagliardi A., Moliterni A.G.G., Polidori G.,Spagna R.
;
_diffrn_ambient_temperature 223(1)
_diffrn_detector_area_resol_mean 13.6612
_diffrn_measured_fraction_theta_full 0.985
_diffrn_measured_fraction_theta_max 0.985
_diffrn_measurement_device_type 'Mercury2 (2x2 bin mode)'
_diffrn_measurement_method dtprofit.ref
_diffrn_radiation_monochromator 'Graphite Monochromator'
_diffrn_radiation_source 'Sealed tube'
_diffrn_radiation_type MoK\a
_diffrn_radiation_wavelength 0.710747
_diffrn_reflns_av_R_equivalents 0.0716
_diffrn_reflns_av_sigmaI/netI 0.0623
_diffrn_reflns_limit_h_max 58
_diffrn_reflns_limit_h_min -58
_diffrn_reflns_limit_k_max 56
_diffrn_reflns_limit_k_min -59
_diffrn_reflns_limit_l_max 27
_diffrn_reflns_limit_l_min -28
_diffrn_reflns_number 368767
_diffrn_reflns_theta_full 25.00
_diffrn_reflns_theta_max 25.00
_diffrn_reflns_theta_min 2.97
_exptl_absorpt_coefficient_mu 2.281
_exptl_absorpt_correction_T_max 1.0000
_exptl_absorpt_correction_T_min 0.7131
_exptl_absorpt_correction_type multi-scan
_exptl_absorpt_process_details 'DENZO and Scalepack (Otwinoski and Minor, 1997)'
_exptl_crystal_colour Yellow
_exptl_crystal_density_diffrn 1.510
_exptl_crystal_density_method 'not measured'
_exptl_crystal_description Block
_exptl_crystal_F_000 24558
_exptl_crystal_size_max 0.18
_exptl_crystal_size_mid 0.12
_exptl_crystal_size_min 0.10
_refine_diff_density_max 4.791
_refine_diff_density_min -2.419
_refine_diff_density_rms 0.158
_refine_ls_extinction_method none
_refine_ls_goodness_of_fit_ref 1.120
_refine_ls_hydrogen_treatment constr
_refine_ls_matrix_type fullcycle
_refine_ls_number_parameters 3598
_refine_ls_number_reflns 63771
_refine_ls_number_restraints 2392
_refine_ls_restrained_S_all 1.130
_refine_ls_R_factor_all 0.0939
_refine_ls_R_factor_gt 0.0635
_refine_ls_shift/su_max 0.002
_refine_ls_shift/su_mean 0.000
_refine_ls_structure_factor_coef Fsqd
_refine_ls_weighting_details 'calc w=1/[\s^2^(Fo^2^)+(0.1188P)^2^+0.0000P] where P=(Fo^2^+2Fc^2^)/3'
_refine_ls_weighting_scheme calc
_refine_ls_wR_factor_gt 0.1819
_refine_ls_wR_factor_ref 0.1984
_reflns_number_gt 40864
_reflns_number_total 63771
_reflns_threshold_expression >2sigma(I)
_journal_article_reference 10.1039/C4FD00117F
_cod_data_source_file complex-3a.cif
_cod_data_source_block complex-3a
_cod_depositor_comments
;
The following automatic conversions were performed:

'_symmetry_cell_setting' value 'Hexagonal' changed to 'hexagonal'
according to the built-in table from CIF Core dictionary named
'cif_core.dic' version 2.4.1 from
2010-06-29.

'_exptl_absorpt_correction_type' value 'Multi-scan'
changed to 'multi-scan' according to the built-in table from CIF Core
dictionary named 'cif_core.dic' version 2.4.1 from 2010-06-29.

Automatic conversion script
Id: cif_fix_values 2827 2014-09-09 07:05:25Z andrius 
;
_cod_original_cell_volume 55123(16)
_cod_original_sg_symbol_Hall -P3
_cod_original_sg_symbol_H-M P-3
_cod_database_code 1518679

loop_
_symmetry_equiv_pos_as_xyz
'x, y, z'
'-y, x-y, z'
'-x+y, -x, z'
'-x, -y, -z'
'y, -x+y, -z'
'x-y, x, -z'

loop_
_atom_site_label
_atom_site_type_symbol
_atom_site_fract_x
_atom_site_fract_y
_atom_site_fract_z
_atom_site_U_iso_or_equiv
_atom_site_adp_type
_atom_site_occupancy
_atom_site_symmetry_multiplicity
_atom_site_calc_flag
_atom_site_refinement_flags
_atom_site_disorder_assembly
_atom_site_disorder_group
Tb1 Tb 0.390994(9) 0.253847(8) 0.435135(15) 0.03294(10) Uani 1 1 d U . .
Tb2 Tb 0.258152(9) 0.282627(9) 0.667236(15) 0.03442(10) Uani 1 1 d U . .
Tb3 Tb 0.463539(10) 0.425341(10) 0.666079(19) 0.04548(12) Uani 1 1 d U . .
Tb4 Tb 0.494517(10) 0.217314(10) 0.764249(19) 0.04701(12) Uani 1 1 d U A .
Tb5 Tb 0.289244(10) 0.121596(10) 0.858695(16) 0.04078(11) Uani 1 1 d U . .
Tb6 Tb 0.424789(11) 0.307421(12) 1.024905(17) 0.05357(13) Uani 1 1 d U A .
Cd1 Cd 0.416561(17) 0.444049(17) 0.74762(3) 0.0588(2) Uani 1 1 d U . .
Cd2 Cd 0.475164(16) 0.376777(15) 0.56667(3) 0.04958(17) Uani 1 1 d U . .
Cd3 Cd 0.470391(15) 0.312105(15) 0.42213(3) 0.04852(17) Uani 1 1 d U . .
Cd4 Cd 0.484775(17) 0.384642(16) 0.37610(3) 0.0579(2) Uani 1 1 d U . .
Cd5 Cd 0.313783(16) 0.227487(16) 0.49315(3) 0.04791(17) Uani 1 1 d U . .
Cd6 Cd 0.239344(17) 0.235746(18) 0.42990(3) 0.05266(19) Uani 1 1 d U . .
Cd7 Cd 0.225256(16) 0.219032(15) 0.57289(3) 0.04566(17) Uani 1 1 d U . .
Cd8 Cd 0.322906(17) 0.351925(17) 0.72357(3) 0.0595(2) Uani 1 1 d U . .
Cd9 Cd 0.356574(18) 0.448765(17) 0.68292(3) 0.0623(2) Uani 1 1 d U . .
Cd10 Cd 0.53932(3) 0.29796(3) 1.03949(5) 0.1079(4) Uani 1 1 d U . .
Cd11 Cd 0.40702(3) 0.08043(2) 0.77549(5) 0.0950(3) Uani 1 1 d U . .
Cd12 Cd 0.50476(2) 0.33974(2) 0.99893(3) 0.0730(2) Uani 1 1 d U . .
Cd13 Cd 0.506293(18) 0.279087(18) 0.85729(3) 0.0633(2) Uani 1 1 d U . .
Cd14 Cd 0.446679(18) 0.146236(17) 0.69745(3) 0.0607(2) Uani 1 1 d U . .
Cd15 Cd 0.350810(17) 0.123863(16) 0.76900(3) 0.05349(19) Uani 1 1 d U . .
Cd16 Cd 0.260244(17) 0.152159(17) 0.95980(3) 0.05067(18) Uani 1 1 d U . .
Cd17 Cd 0.284496(19) 0.161366(19) 1.09718(3) 0.0609(2) Uani 1 1 d U A .
Cd18 Cd 0.347038(18) 0.243846(17) 1.00436(3) 0.05518(19) Uani 1 1 d U . .
Cl1 Cl 0.25428(8) 0.11441(7) 1.14726(11) 0.0810(9) Uani 1 1 d U . .
Cl2 Cl 0.19930(7) 0.24142(8) 0.38693(12) 0.0811(9) Uani 1 1 d U . .
Cl3 Cl 0.48595(9) 0.38402(7) 0.27617(12) 0.0939(11) Uani 1 1 d U . .
Cl4 Cl 0.37032(7) 0.50021(6) 0.65665(17) 0.0954(11) Uani 1 1 d U . .
Cl5 Cl 0.46193(10) 0.22581(9) 0.84943(19) 0.1238(14) Uani 1 1 d U A .
Cl6 Cl 0.44271(14) 0.06142(12) 0.7869(2) 0.158(2) Uani 1 1 d U . .
Cl7 Cl 0.42670(13) 0.37532(14) 0.6019(3) 0.171(2) Uani 1 1 d U . .
Cl8 Cl 0.5437(8) 0.3009(4) 1.1403(9) 0.203(11) Uani 0.48(4) 1 d PU A 1
Cl8' Cl 0.5654(8) 0.3080(5) 1.1226(10) 0.241(11) Uani 0.52(4) 1 d PU A 2
N1 N 0.38579(15) 0.20446(14) 0.4140(3) 0.0365(16) Uani 1 1 d U . .
N2 N 0.33013(17) 0.08827(16) 0.7036(3) 0.0461(18) Uani 1 1 d U . .
N3 N 0.28141(15) 0.17910(15) 0.4672(3) 0.0406(17) Uani 1 1 d U . .
N4 N 0.24754(18) 0.09458(16) 0.7901(3) 0.0499(19) Uani 1 1 d U . .
N5 N 0.19290(17) 0.17067(17) 0.5996(3) 0.0517(19) Uani 1 1 d U . .
N6 N 0.22363(17) 0.16099(17) 0.9327(3) 0.0509(19) Uani 1 1 d U . .
N7 N 0.22471(16) 0.26985(15) 0.7491(3) 0.0401(16) Uani 1 1 d U . .
N8 N 0.31329(19) 0.25653(19) 1.0444(3) 0.056(2) Uani 1 1 d U A .
N9 N 0.30835(19) 0.37059(18) 0.7954(3) 0.060(2) Uani 1 1 d U . .
N10 N 0.4150(2) 0.34913(19) 1.0460(3) 0.065(2) Uani 1 1 d U . .
N11 N 0.4253(2) 0.4545(2) 0.8379(4) 0.072(3) Uani 1 1 d U . .
N12 N 0.5322(2) 0.3875(2) 0.9653(4) 0.081(3) Uani 1 1 d U A .
N13 N 0.51497(18) 0.45069(17) 0.7068(4) 0.060(2) Uani 1 1 d U . .
N14 N 0.55432(19) 0.31861(18) 0.8470(4) 0.065(2) Uani 1 1 d U A .
N15 N 0.52624(16) 0.39665(16) 0.5554(3) 0.0491(19) Uani 1 1 d U . .
N16 N 0.53804(17) 0.24850(17) 0.7026(3) 0.054(2) Uani 1 1 d U . .
N17 N 0.51062(18) 0.30526(17) 0.4321(3) 0.057(2) Uani 1 1 d U . .
N18 N 0.4444(2) 0.14489(19) 0.6058(4) 0.065(2) Uani 1 1 d U A .
O1 O 0.47597(14) 0.30039(14) 0.3233(2) 0.0570(17) Uani 1 1 d U . .
O2 O 0.43407(14) 0.26367(12) 0.3925(2) 0.0484(15) Uani 1 1 d U . .
O3 O 0.30450(14) 0.09436(13) 0.8077(2) 0.0493(15) Uani 1 1 d U . .
O4 O 0.26566(16) 0.06704(14) 0.8854(3) 0.0567(17) Uani 1 1 d U . .
O5 O 0.37435(13) 0.24162(12) 0.3357(2) 0.0459(14) Uani 1 1 d U . .
O6 O 0.34099(12) 0.22328(12) 0.4209(2) 0.0399(13) Uani 1 1 d U . .
O7 O 0.24604(14) 0.11227(14) 0.8999(2) 0.0510(16) Uani 1 1 d U . .
O8 O 0.21352(15) 0.10125(15) 0.9892(3) 0.0607(17) Uani 1 1 d U . .
O9 O 0.21879(15) 0.18652(15) 0.3860(2) 0.0576(17) Uani 1 1 d U . .
O10 O 0.21683(13) 0.19699(14) 0.4895(2) 0.0479(15) Uani 1 1 d U . .
O11 O 0.25559(15) 0.17071(15) 1.0401(2) 0.0542(16) Uani 1 1 d U . .
O12 O 0.25363(18) 0.17958(19) 1.1446(3) 0.077(2) Uani 1 1 d U . .
O13 O 0.17605(14) 0.21896(14) 0.5614(2) 0.0504(15) Uani 1 1 d U . .
O14 O 0.21424(13) 0.24262(12) 0.6433(2) 0.0431(14) Uani 1 1 d U . .
O15 O 0.37868(15) 0.28269(15) 1.0625(2) 0.0575(17) Uani 1 1 d U A .
O16 O 0.42337(17) 0.31187(17) 1.1287(3) 0.072(2) Uani 1 1 d U . .
O17 O 0.22347(14) 0.30396(13) 0.6512(2) 0.0479(15) Uani 1 1 d U . .
O18 O 0.27188(13) 0.32728(13) 0.7081(2) 0.0472(15) Uani 1 1 d U . .
O19 O 0.46941(17) 0.34688(17) 1.0453(3) 0.072(2) Uani 1 1 d U A .
O20 O 0.5218(2) 0.3668(2) 1.0896(4) 0.103(3) Uani 1 1 d U A .
O21 O 0.32591(16) 0.44927(16) 0.7580(3) 0.073(2) Uani 1 1 d U . .
O22 O 0.37715(15) 0.45086(15) 0.7640(3) 0.0625(18) Uani 1 1 d U . .
O23 O 0.54848(19) 0.3407(2) 0.9986(4) 0.096(3) Uani 1 1 d U A .
O24 O 0.5896(2) 0.3255(2) 1.0010(5) 0.120(3) Uani 1 1 d U A .
O25 O 0.44711(16) 0.50024(15) 0.7340(3) 0.0668(19) Uani 1 1 d U . .
O26 O 0.46527(14) 0.46016(14) 0.7228(3) 0.0591(17) Uani 1 1 d U . .
O27 O 0.52865(15) 0.25432(15) 0.8172(3) 0.0607(18) Uani 1 1 d U A .
O28 O 0.53819(17) 0.21073(17) 0.7982(4) 0.086(2) Uani 1 1 d U . .
O29 O 0.49241(18) 0.47413(15) 0.6109(3) 0.077(2) Uani 1 1 d U . .
O30 O 0.49312(15) 0.42484(14) 0.5982(3) 0.0589(17) Uani 1 1 d U . .
O31 O 0.49621(15) 0.18553(15) 0.7031(3) 0.0658(19) Uani 1 1 d U A .
O32 O 0.48643(18) 0.13157(16) 0.6812(3) 0.080(2) Uani 1 1 d U A .
O33 O 0.53725(15) 0.41860(15) 0.3953(3) 0.070(2) Uani 1 1 d U . .
O34 O 0.50751(14) 0.35976(14) 0.4050(3) 0.0588(17) Uani 1 1 d U . .
O35 O 0.41307(16) 0.09755(15) 0.6897(3) 0.0681(19) Uani 1 1 d U A .
O36 O 0.3725(2) 0.04334(17) 0.7052(4) 0.099(3) Uani 1 1 d U . .
O37 O 0.38368(13) 0.23085(13) 0.5156(2) 0.0451(14) Uani 1 1 d U . .
O38 O 0.33929(13) 0.21482(13) 0.5562(2) 0.0481(15) Uani 1 1 d U . .
O39 O 0.36736(15) 0.27488(13) 0.4860(3) 0.0558(17) Uani 1 1 d U . .
O40 O 0.3280(2) 0.2772(2) 0.4999(4) 0.093(3) Uani 1 1 d U . .
O41 O 0.28584(16) 0.23761(16) 0.4205(3) 0.068(2) Uani 1 1 d U . .
O42 O 0.27757(15) 0.26945(16) 0.3749(3) 0.0646(19) Uani 1 1 d U . .
O43 O 0.27972(14) 0.22409(15) 0.5644(2) 0.0566(17) Uani 1 1 d U . .
O44 O 0.26710(13) 0.24661(13) 0.6262(2) 0.0448(14) Uani 1 1 d U . .
O45 O 0.24480(15) 0.25834(15) 0.5134(2) 0.0546(16) Uani 1 1 d U . .
O46 O 0.25778(15) 0.29372(14) 0.5755(2) 0.0542(16) Uani 1 1 d U . .
O47 O 0.28234(13) 0.27351(13) 0.7338(2) 0.0456(14) Uani 1 1 d U . .
O48 O 0.32161(14) 0.31288(14) 0.7721(2) 0.0525(16) Uani 1 1 d U . .
O49 O 0.37389(16) 0.38434(16) 0.7437(4) 0.080(2) Uani 1 1 d U . .
O50 O 0.42169(14) 0.40350(14) 0.7243(3) 0.0578(17) Uani 1 1 d U . .
O51 O 0.3239(2) 0.39465(19) 0.6732(3) 0.104(3) Uani 1 1 d U . .
O52 O 0.3211(2) 0.42525(16) 0.6153(3) 0.088(2) Uani 1 1 d U . .
O53 O 0.39787(16) 0.44461(16) 0.6643(3) 0.0666(19) Uani 1 1 d U . .
O54 O 0.43088(18) 0.43575(18) 0.6197(3) 0.079(2) Uani 1 1 d U . .
O55 O 0.46848(14) 0.38930(13) 0.7061(3) 0.0528(16) Uani 1 1 d U . .
O56 O 0.47422(14) 0.35734(14) 0.6526(2) 0.0526(16) Uani 1 1 d U . .
O57 O 0.46556(13) 0.33215(13) 0.5240(2) 0.0514(16) Uani 1 1 d U . .
O58 O 0.43250(13) 0.28936(13) 0.4854(2) 0.0499(15) Uani 1 1 d U . .
O59 O 0.47691(18) 0.39523(17) 0.4751(3) 0.074(2) Uani 1 1 d U . .
O60 O 0.46812(17) 0.41550(17) 0.4026(3) 0.071(2) Uani 1 1 d U . .
O61 O 0.44630(14) 0.33583(14) 0.3895(3) 0.0566(17) Uani 1 1 d U . .
O62 O 0.39990(14) 0.29649(13) 0.3871(3) 0.0534(16) Uani 1 1 d U . .
O63 O 0.48553(14) 0.25155(13) 0.7275(3) 0.0531(16) Uani 1 1 d U . .
O64 O 0.48993(15) 0.29022(15) 0.7763(3) 0.0597(17) Uani 1 1 d U A .
O65 O 0.5223(2) 0.27101(19) 0.9457(4) 0.104(3) Uani 1 1 d U A .
O66 O 0.5283(3) 0.2521(2) 1.0200(4) 0.133(4) Uani 1 1 d U A .
O67 O 0.49487(18) 0.29728(19) 1.0455(3) 0.086(2) Uani 1 1 d U A .
O68 O 0.44704(18) 0.28324(18) 1.0667(3) 0.079(2) Uani 1 1 d U . .
O69 O 0.40289(16) 0.31300(16) 0.9502(3) 0.0680(19) Uani 1 1 d U . .
O70 O 0.35668(15) 0.27695(15) 0.9312(2) 0.0590(17) Uani 1 1 d U A .
O71 O 0.40116(18) 0.26062(18) 0.9874(3) 0.080(2) Uani 1 1 d U A .
O72 O 0.3703(2) 0.21233(19) 0.9919(3) 0.090(2) Uani 1 1 d U A .
O73 O 0.30988(15) 0.20544(14) 0.9485(2) 0.0562(17) Uani 1 1 d U A .
O74 O 0.29687(14) 0.16743(14) 0.8952(2) 0.0521(16) Uani 1 1 d U A .
O75 O 0.32921(17) 0.20939(16) 1.0796(3) 0.0682(19) Uani 1 1 d U A .
O76 O 0.32722(18) 0.17986(17) 1.1447(3) 0.078(2) Uani 1 1 d U A .
O77 O 0.28844(15) 0.14130(15) 1.0153(2) 0.0587(17) Uani 1 1 d U . .
O78 O 0.29926(16) 0.11649(16) 0.9513(3) 0.0621(18) Uani 1 1 d U . .
O79 O 0.45914(16) 0.31316(17) 0.9552(3) 0.069(2) Uani 1 1 d U A .
O80 O 0.49108(16) 0.30741(16) 0.9056(3) 0.0691(19) Uani 1 1 d U A .
O81 O 0.34104(16) 0.14694(16) 0.8643(3) 0.0653(19) Uani 1 1 d U . .
O82 O 0.3789(2) 0.1412(2) 0.8442(4) 0.095(3) Uani 1 1 d U . .
O83 O 0.30112(14) 0.15225(14) 0.7851(2) 0.0525(16) Uani 1 1 d U . .
O84 O 0.33804(14) 0.15680(13) 0.7314(2) 0.0518(16) Uani 1 1 d U . .
O85 O 0.3657(2) 0.0848(2) 0.7993(4) 0.105(3) Uani 1 1 d U . .
O86 O 0.3810(3) 0.0619(3) 0.8549(5) 0.139(4) Uani 1 1 d U . .
O87 O 0.47650(18) 0.17506(16) 0.8178(3) 0.079(2) Uani 1 1 d U . .
O88 O 0.44230(16) 0.13043(15) 0.7848(3) 0.071(2) Uani 1 1 d U A .
O89 O 0.44598(14) 0.18783(14) 0.7297(3) 0.0593(17) Uani 1 1 d U A .
O90 O 0.39848(14) 0.15195(14) 0.7249(3) 0.0567(17) Uani 1 1 d U A .
O91 O 0.31430(18) 0.31766(17) 0.6398(4) 0.100 Uiso 1 1 d D . .
O92 O 0.3442(2) 0.36339(17) 0.6488(3) 0.100 Uiso 1 1 d D . .
C1 C 0.5011(2) 0.3208(2) 0.2908(5) 0.075(3) Uani 1 1 d U . .
H1A H 0.4993 0.3125 0.2547 0.112 Uiso 1 1 calc R . .
H1B H 0.5194 0.3240 0.3076 0.112 Uiso 1 1 calc R . .
H1C H 0.5015 0.3398 0.2882 0.112 Uiso 1 1 calc R . .
C2 C 0.4626(2) 0.26979(19) 0.3115(4) 0.046(2) Uani 1 1 d U . .
C3 C 0.4698(2) 0.2573(2) 0.2694(4) 0.063(3) Uani 1 1 d U . .
H3A H 0.4859 0.2698 0.2467 0.076 Uiso 1 1 calc R . .
C4 C 0.4540(2) 0.2272(2) 0.2593(4) 0.065(3) Uani 1 1 d U . .
H4A H 0.4583 0.2194 0.2284 0.078 Uiso 1 1 calc R . .
C5 C 0.4316(2) 0.2082(2) 0.2955(4) 0.056(3) Uani 1 1 d U . .
H5A H 0.4212 0.1875 0.2894 0.067 Uiso 1 1 calc R . .
C6 C 0.4246(2) 0.2203(2) 0.3413(4) 0.052(2) Uani 1 1 d U . .
C7 C 0.4401(2) 0.2511(2) 0.3509(3) 0.045(2) Uani 1 1 d U . .
C8 C 0.4001(2) 0.1989(2) 0.3750(4) 0.052(2) Uani 1 1 d U . .
H8A H 0.3937 0.1786 0.3684 0.062 Uiso 1 1 calc R . .
C9 C 0.36160(19) 0.17741(19) 0.4421(3) 0.043(2) Uani 1 1 d U . .
H9A H 0.3504 0.1619 0.4150 0.052 Uiso 1 1 calc R . .
H9B H 0.3477 0.1827 0.4592 0.052 Uiso 1 1 calc R . .
C10 C 0.3738(2) 0.1647(2) 0.4859(4) 0.045(2) Uani 1 1 d U . .
H10A H 0.3827 0.1540 0.4681 0.054 Uiso 1 1 calc R . .
H10B H 0.3895 0.1813 0.5068 0.054 Uiso 1 1 calc R . .
C11 C 0.3487(2) 0.14329(19) 0.5245(3) 0.043(2) Uani 1 1 d U . .
H11A H 0.3408 0.1545 0.5438 0.052 Uiso 1 1 calc R . .
H11B H 0.3324 0.1278 0.5029 0.052 Uiso 1 1 calc R . .
C12 C 0.3588(2) 0.1281(2) 0.5665(3) 0.043(2) Uani 1 1 d U . .
H12A H 0.3607 0.1123 0.5484 0.052 Uiso 1 1 calc R . .
H12B H 0.3786 0.1429 0.5801 0.052 Uiso 1 1 calc R . .
C13 C 0.3377(2) 0.1146(2) 0.6149(3) 0.045(2) Uani 1 1 d U . .
H13A H 0.3382 0.1307 0.6367 0.054 Uiso 1 1 calc R . .
H13B H 0.3172 0.1021 0.6015 0.054 Uiso 1 1 calc R . .
C14 C 0.3460(2) 0.0959(2) 0.6504(3) 0.045(2) Uani 1 1 d U . .
H14A H 0.3412 0.0774 0.6311 0.054 Uiso 1 1 calc R . .
H14B H 0.3676 0.1070 0.6568 0.054 Uiso 1 1 calc R . .
C15 C 0.3082(2) 0.0607(2) 0.7105(4) 0.049(2) Uani 1 1 d U . .
H15A H 0.3042 0.0476 0.6811 0.058 Uiso 1 1 calc R . .
C16 C 0.2898(2) 0.04836(19) 0.7578(4) 0.044(2) Uani 1 1 d U . .
C17 C 0.2713(2) 0.0162(2) 0.7584(4) 0.062(3) Uani 1 1 d U . .
H17A H 0.2719 0.0049 0.7290 0.075 Uiso 1 1 calc R . .
C18 C 0.2528(3) 0.0021(2) 0.8023(5) 0.071(3) Uani 1 1 d U . .
H18A H 0.2413 -0.0189 0.8028 0.085 Uiso 1 1 calc R . .
C19 C 0.2507(3) 0.0180(2) 0.8448(4) 0.066(3) Uani 1 1 d U . .
H19A H 0.2381 0.0079 0.8742 0.079 Uiso 1 1 calc R . .
C20 C 0.2670(2) 0.0484(2) 0.8445(4) 0.056(2) Uani 1 1 d U . .
C21 C 0.2874(2) 0.0641(2) 0.8026(4) 0.055(2) Uani 1 1 d U . .
C22 C 0.2492(3) 0.0531(2) 0.9347(4) 0.069(3) Uani 1 1 d U . .
H22A H 0.2461 0.0330 0.9375 0.104 Uiso 1 1 calc R . .
H22B H 0.2300 0.0522 0.9338 0.104 Uiso 1 1 calc R . .
H22C H 0.2605 0.0647 0.9659 0.104 Uiso 1 1 calc R . .
C23 C 0.3903(2) 0.2575(2) 0.2860(4) 0.054(2) Uani 1 1 d U . .
H23A H 0.3770 0.2608 0.2630 0.081 Uiso 1 1 calc R . .
H23B H 0.3970 0.2455 0.2666 0.081 Uiso 1 1 calc R . .
H23C H 0.4075 0.2766 0.2957 0.081 Uiso 1 1 calc R . .
C24 C 0.34647(19) 0.21647(19) 0.3276(3) 0.040(2) Uani 1 1 d U . .
C25 C 0.3366(2) 0.2014(2) 0.2787(4) 0.047(2) Uani 1 1 d U . .
H25A H 0.3487 0.2081 0.2475 0.056 Uiso 1 1 calc R . .
C26 C 0.3074(2) 0.1754(2) 0.2772(4) 0.051(2) Uani 1 1 d U . .
H26A H 0.3000 0.1648 0.2445 0.062 Uiso 1 1 calc R . .
C27 C 0.2905(2) 0.1661(2) 0.3231(3) 0.047(2) Uani 1 1 d U . .
H27A H 0.2719 0.1484 0.3218 0.057 Uiso 1 1 calc R . .
C28 C 0.30000(19) 0.18223(19) 0.3736(3) 0.042(2) Uani 1 1 d U . .
C29 C 0.3285(2) 0.20718(19) 0.3752(3) 0.042(2) Uani 1 1 d U . .
C30 C 0.2791(2) 0.1683(2) 0.4197(3) 0.041(2) Uani 1 1 d U . .
H30A H 0.2624 0.1494 0.4133 0.049 Uiso 1 1 calc R . .
C31 C 0.2589(2) 0.1599(2) 0.5069(3) 0.045(2) Uani 1 1 d U . .
H31A H 0.2421 0.1434 0.4879 0.054 Uiso 1 1 calc R . .
H31B H 0.2512 0.1715 0.5257 0.054 Uiso 1 1 calc R . .
C32 C 0.2716(2) 0.1472(2) 0.5489(3) 0.047(2) Uani 1 1 d U . .
H32A H 0.2736 0.1312 0.5318 0.057 Uiso 1 1 calc R . .
H32B H 0.2917 0.1630 0.5594 0.057 Uiso 1 1 calc R . .
C33 C 0.2526(2) 0.1350(2) 0.5999(4) 0.052(2) Uani 1 1 d U . .
H33A H 0.2321 0.1204 0.5891 0.062 Uiso 1 1 calc R . .
H33B H 0.2519 0.1515 0.6184 0.062 Uiso 1 1 calc R . .
C34 C 0.2639(2) 0.1203(2) 0.6398(4) 0.050(2) Uani 1 1 d U . .
H34A H 0.2854 0.1337 0.6457 0.059 Uiso 1 1 calc R . .
H34B H 0.2613 0.1018 0.6236 0.059 Uiso 1 1 calc R . .
C35 C 0.2480(2) 0.1129(2) 0.6949(4) 0.052(2) Uani 1 1 d U . .
H35A H 0.2529 0.1316 0.7135 0.063 Uiso 1 1 calc R . .
H35B H 0.2263 0.1018 0.6889 0.063 Uiso 1 1 calc R . .
C36 C 0.2564(2) 0.0946(2) 0.7312(4) 0.053(2) Uani 1 1 d U . .
H36A H 0.2781 0.1027 0.7292 0.063 Uiso 1 1 calc R . .
H36B H 0.2466 0.0740 0.7178 0.063 Uiso 1 1 calc R . .
C37 C 0.2197(2) 0.0792(2) 0.7983(4) 0.051(2) Uani 1 1 d U . .
H37A H 0.2081 0.0685 0.7682 0.062 Uiso 1 1 calc R . .
C38 C 0.2032(2) 0.0760(2) 0.8484(4) 0.057(3) Uani 1 1 d U . .
C39 C 0.1714(3) 0.0569(2) 0.8472(5) 0.068(3) Uani 1 1 d U . .
H39A H 0.1621 0.0469 0.8149 0.082 Uiso 1 1 calc R . .
C40 C 0.1541(3) 0.0530(3) 0.8929(5) 0.073(3) Uani 1 1 d U . .
H40A H 0.1331 0.0410 0.8911 0.087 Uiso 1 1 calc R . .
C41 C 0.1679(2) 0.0671(2) 0.9420(5) 0.064(3) Uani 1 1 d U . .
H41A H 0.1565 0.0634 0.9737 0.077 Uiso 1 1 calc R . .
C42 C 0.1983(2) 0.0862(2) 0.9430(4) 0.052(2) Uani 1 1 d U . .
C43 C 0.2163(2) 0.0918(2) 0.8966(4) 0.048(2) Uani 1 1 d U . .
C44 C 0.1966(2) 0.0966(3) 1.0392(4) 0.068(3) Uani 1 1 d U . .
H44A H 0.1805 0.0760 1.0410 0.103 Uiso 1 1 calc R . .
H44B H 0.1883 0.1098 1.0397 0.103 Uiso 1 1 calc R . .
H44C H 0.2097 0.1009 1.0702 0.103 Uiso 1 1 calc R . .
C45 C 0.2216(3) 0.1836(3) 0.3293(4) 0.078(3) Uani 1 1 d U . .
H45A H 0.2203 0.1645 0.3219 0.117 Uiso 1 1 calc R . .
H45B H 0.2407 0.1997 0.3168 0.117 Uiso 1 1 calc R . .
H45C H 0.2056 0.1845 0.3103 0.117 Uiso 1 1 calc R . .
C46 C 0.1999(2) 0.1621(2) 0.4183(4) 0.053(2) Uani 1 1 d U . .
C47 C 0.1813(2) 0.1333(2) 0.3978(5) 0.062(3) Uani 1 1 d U . .
H47A H 0.1805 0.1297 0.3603 0.075 Uiso 1 1 calc R . .
C48 C 0.1644(3) 0.1106(3) 0.4329(5) 0.075(3) Uani 1 1 d U . .
H48A H 0.1528 0.0911 0.4191 0.090 Uiso 1 1 calc R . .
C49 C 0.1637(3) 0.1155(3) 0.4889(5) 0.070(3) Uani 1 1 d U . .
H49A H 0.1519 0.0994 0.5120 0.084 Uiso 1 1 calc R . .
C50 C 0.1812(2) 0.1451(2) 0.5108(4) 0.057(3) Uani 1 1 d U . .
C51 C 0.20020(19) 0.1696(2) 0.4742(3) 0.044(2) Uani 1 1 d U . .
C52 C 0.1795(2) 0.1476(2) 0.5693(4) 0.052(2) Uani 1 1 d U . .
H52A H 0.1666 0.1297 0.5874 0.062 Uiso 1 1 calc R . .
C53 C 0.1862(2) 0.1668(2) 0.6599(4) 0.053(2) Uani 1 1 d U . .
H53A H 0.1703 0.1463 0.6675 0.064 Uiso 1 1 calc R . .
H53B H 0.1795 0.1806 0.6720 0.064 Uiso 1 1 calc R . .
C54 C 0.2150(2) 0.1734(2) 0.6900(3) 0.049(2) Uani 1 1 d U . .
H54A H 0.2315 0.1926 0.6775 0.058 Uiso 1 1 calc R . .
H54B H 0.2199 0.1579 0.6813 0.058 Uiso 1 1 calc R . .
C55 C 0.2116(2) 0.1745(2) 0.7519(4) 0.053(2) Uani 1 1 d U . .
H55A H 0.1942 0.1559 0.7643 0.063 Uiso 1 1 calc R . .
H55B H 0.2082 0.1911 0.7612 0.063 Uiso 1 1 calc R . .
C56 C 0.2402(2) 0.1789(3) 0.7809(4) 0.065(3) Uani 1 1 d U . .
H56A H 0.2421 0.1612 0.7743 0.078 Uiso 1 1 calc R . .
H56B H 0.2576 0.1961 0.7646 0.078 Uiso 1 1 calc R . .
C57 C 0.2407(2) 0.1840(2) 0.8420(4) 0.058(3) Uani 1 1 d U . .
H57A H 0.2600 0.1877 0.8563 0.070 Uiso 1 1 calc R . .
H57B H 0.2393 0.2019 0.8485 0.070 Uiso 1 1 calc R . .
C58 C 0.2161(2) 0.1583(2) 0.8727(3) 0.049(2) Uani 1 1 d U . .
H58A H 0.2135 0.1394 0.8587 0.059 Uiso 1 1 calc R . .
H58B H 0.1973 0.1583 0.8675 0.059 Uiso 1 1 calc R . .
C59 C 0.2056(2) 0.1643(2) 0.9649(4) 0.059(3) Uani 1 1 d U . .
H59A H 0.1892 0.1641 0.9481 0.071 Uiso 1 1 calc R . .
C60 C 0.2074(2) 0.1682(2) 1.0242(4) 0.059(3) Uani 1 1 d U . .
C61 C 0.1818(3) 0.1669(3) 1.0485(5) 0.070(3) Uani 1 1 d U . .
H61A H 0.1660 0.1647 1.0264 0.084 Uiso 1 1 calc R . .
C62 C 0.1799(3) 0.1689(3) 1.1030(5) 0.080(3) Uani 1 1 d U . .
H62A H 0.1627 0.1680 1.1178 0.096 Uiso 1 1 calc R . .
C63 C 0.2026(3) 0.1722(3) 1.1378(5) 0.076(3) Uani 1 1 d U . .
H63A H 0.2003 0.1725 1.1756 0.092 Uiso 1 1 calc R . .
C64 C 0.2288(3) 0.1749(3) 1.1157(4) 0.067(3) Uani 1 1 d U . .
C65 C 0.2313(2) 0.1710(2) 1.0578(4) 0.057(3) Uani 1 1 d U . .
C66 C 0.2494(3) 0.1762(3) 1.2028(5) 0.093(4) Uani 1 1 d U . .
H66A H 0.2371 0.1844 1.2146 0.140 Uiso 1 1 calc R . .
H66B H 0.2687 0.1867 1.2207 0.140 Uiso 1 1 calc R . .
H66C H 0.2396 0.1551 1.2121 0.140 Uiso 1 1 calc R . .
C67 C 0.1563(2) 0.2065(3) 0.5172(4) 0.066(3) Uani 1 1 d U . .
H67A H 0.1393 0.2095 0.5224 0.099 Uiso 1 1 calc R . .
H67B H 0.1494 0.1853 0.5148 0.099 Uiso 1 1 calc R . .
H67C H 0.1665 0.2163 0.4839 0.099 Uiso 1 1 calc R . .
C68 C 0.1637(2) 0.2210(2) 0.6110(4) 0.049(2) Uani 1 1 d U . .
C69 C 0.1339(2) 0.2109(2) 0.6206(4) 0.052(2) Uani 1 1 d U . .
H69A H 0.1199 0.2018 0.5924 0.062 Uiso 1 1 calc R . .
C70 C 0.1242(2) 0.2141(2) 0.6724(4) 0.057(3) Uani 1 1 d U . .
H70A H 0.1037 0.2064 0.6790 0.069 Uiso 1 1 calc R . .
C71 C 0.1443(2) 0.2284(2) 0.7125(4) 0.050(2) Uani 1 1 d U . .
H71A H 0.1376 0.2311 0.7463 0.060 Uiso 1 1 calc R . .
C72 C 0.17557(19) 0.23937(19) 0.7047(3) 0.042(2) Uani 1 1 d U . .
C73 C 0.1855(2) 0.2349(2) 0.6534(4) 0.046(2) Uani 1 1 d U . .
C74 C 0.19646(19) 0.25563(19) 0.7497(3) 0.042(2) Uani 1 1 d U . .
H74A H 0.1875 0.2553 0.7831 0.050 Uiso 1 1 calc R . .
C75 C 0.2389(2) 0.2835(2) 0.8027(3) 0.048(2) Uani 1 1 d U . .
H75A H 0.2277 0.2921 0.8195 0.057 Uiso 1 1 calc R . .
H75B H 0.2593 0.2999 0.7962 0.057 Uiso 1 1 calc R . .
C76 C 0.2400(2) 0.2615(2) 0.8421(4) 0.056(3) Uani 1 1 d U . .
H76A H 0.2472 0.2497 0.8228 0.067 Uiso 1 1 calc R . .
H76B H 0.2198 0.2478 0.8551 0.067 Uiso 1 1 calc R . .
C77 C 0.2603(2) 0.2767(2) 0.8907(4) 0.057(3) Uani 1 1 d U . .
H77A H 0.2539 0.2895 0.9086 0.068 Uiso 1 1 calc R . .
H77B H 0.2808 0.2896 0.8776 0.068 Uiso 1 1 calc R . .
C78 C 0.2604(2) 0.2543(2) 0.9334(4) 0.061(3) Uani 1 1 d U . .
H78A H 0.2419 0.2459 0.9547 0.074 Uiso 1 1 calc R . .
H78B H 0.2607 0.2378 0.9143 0.074 Uiso 1 1 calc R . .
C79 C 0.2877(2) 0.2693(2) 0.9727(4) 0.061(3) Uani 1 1 d U A .
H79A H 0.3063 0.2768 0.9521 0.073 Uiso 1 1 calc R . .
H79B H 0.2880 0.2862 0.9913 0.073 Uiso 1 1 calc R . .
C80 C 0.2852(2) 0.2461(2) 1.0148(4) 0.054(2) Uani 1 1 d U . .
H80A H 0.2692 0.2421 1.0406 0.065 Uiso 1 1 calc R A .
H80B H 0.2799 0.2273 0.9962 0.065 Uiso 1 1 calc R . .
C81 C 0.3164(2) 0.2678(2) 1.0914(4) 0.058(3) Uani 1 1 d U . .
H81A H 0.2993 0.2672 1.1057 0.070 Uiso 1 1 calc R A .
C82 C 0.3427(2) 0.2814(2) 1.1265(4) 0.056(3) Uani 1 1 d U A .
C83 C 0.3382(3) 0.2903(3) 1.1801(4) 0.067(3) Uani 1 1 d U . .
H83A H 0.3190 0.2862 1.1905 0.080 Uiso 1 1 calc R A .
C84 C 0.3617(3) 0.3046(2) 1.2159(4) 0.067(3) Uani 1 1 d U A .
H84A H 0.3579 0.3089 1.2512 0.081 Uiso 1 1 calc R . .
C85 C 0.3918(3) 0.3132(2) 1.2008(4) 0.062(3) Uani 1 1 d U . .
H85A H 0.4079 0.3235 1.2250 0.074 Uiso 1 1 calc R A .
C86 C 0.3961(2) 0.3056(2) 1.1490(4) 0.061(3) Uani 1 1 d U A .
C87 C 0.3718(2) 0.2892(2) 1.1112(4) 0.050(2) Uani 1 1 d U . .
C88 C 0.4475(3) 0.3204(3) 1.1691(4) 0.079(3) Uani 1 1 d U A .
H88A H 0.4407 0.3054 1.1976 0.118 Uiso 1 1 calc R . .
H88B H 0.4528 0.3396 1.1847 0.118 Uiso 1 1 calc R . .
H88C H 0.4649 0.3216 1.1514 0.118 Uiso 1 1 calc R . .
C89 C 0.2015(2) 0.2975(2) 0.6077(4) 0.057(3) Uani 1 1 d U . .
H89A H 0.1970 0.3136 0.6054 0.085 Uiso 1 1 calc R . .
H89B H 0.1833 0.2789 0.6157 0.085 Uiso 1 1 calc R . .
H89C H 0.2096 0.2956 0.5734 0.085 Uiso 1 1 calc R . .
C90 C 0.2267(2) 0.3256(2) 0.6891(4) 0.052(2) Uani 1 1 d U . .
C91 C 0.2049(2) 0.3342(2) 0.6974(4) 0.058(3) Uani 1 1 d U . .
H91A H 0.1876 0.3262 0.6760 0.070 Uiso 1 1 calc R . .
C92 C 0.2103(2) 0.3555(2) 0.7396(5) 0.065(3) Uani 1 1 d U . .
H92A H 0.1960 0.3612 0.7473 0.078 Uiso 1 1 calc R . .
C93 C 0.2363(2) 0.3673(2) 0.7681(5) 0.068(3) Uani 1 1 d U . .
H93A H 0.2399 0.3818 0.7946 0.082 Uiso 1 1 calc R . .
C94 C 0.2590(2) 0.3585(2) 0.7598(4) 0.053(2) Uani 1 1 d U . .
C95 C 0.2536(2) 0.3375(2) 0.7193(4) 0.047(2) Uani 1 1 d U . .
C96 C 0.2846(2) 0.3719(2) 0.7967(4) 0.058(3) Uani 1 1 d U . .
H96A H 0.2832 0.3831 0.8254 0.069 Uiso 1 1 calc R . .
C97 C 0.3296(2) 0.3842(2) 0.8401(4) 0.059(3) Uani 1 1 d U . .
H97A H 0.3248 0.3976 0.8605 0.070 Uiso 1 1 calc R . .
H97B H 0.3498 0.3963 0.8253 0.070 Uiso 1 1 calc R . .
C98 C 0.3290(2) 0.3613(2) 0.8778(4) 0.066(3) Uani 1 1 d U . .
H98A H 0.3279 0.3446 0.8568 0.079 Uiso 1 1 calc R . .
H98B H 0.3112 0.3533 0.9010 0.079 Uiso 1 1 calc R . .
C99 C 0.3578(3) 0.3757(3) 0.9137(5) 0.071(3) Uani 1 1 d U . .
H99A H 0.3606 0.3943 0.9295 0.086 Uiso 1 1 calc R . .
H99B H 0.3752 0.3805 0.8909 0.086 Uiso 1 1 calc R . .
C100 C 0.3557(2) 0.3539(2) 0.9610(4) 0.063(3) Uani 1 1 d U A .
H10C H 0.3422 0.3534 0.9894 0.076 Uiso 1 1 calc R . .
H10D H 0.3476 0.3336 0.9467 0.076 Uiso 1 1 calc R . .
C101 C 0.3870(3) 0.3649(3) 0.9848(4) 0.067(3) Uani 1 1 d U . .
H10E H 0.3955 0.3856 0.9973 0.081 Uiso 1 1 calc R A .
H10F H 0.4002 0.3644 0.9567 0.081 Uiso 1 1 calc R . .
C102 C 0.3847(2) 0.3443(2) 1.0336(4) 0.064(3) Uani 1 1 d U A .
H10G H 0.3767 0.3492 1.0656 0.077 Uiso 1 1 calc R . .
H10H H 0.3712 0.3233 1.0243 0.077 Uiso 1 1 calc R . .
C103 C 0.4322(3) 0.3737(3) 1.0687(5) 0.088(4) Uani 1 1 d U A .
H10I H 0.4242 0.3863 1.0747 0.106 Uiso 1 1 calc R . .
C104 C 0.4635(3) 0.3853(3) 1.0874(6) 0.094(4) Uani 1 1 d U . .
C105 C 0.4777(3) 0.4142(4) 1.1175(6) 0.110(5) Uani 1 1 d U A .
H10J H 0.4675 0.4247 1.1236 0.132 Uiso 1 1 calc R . .
C106 C 0.5062(4) 0.4248(4) 1.1360(7) 0.136(6) Uani 1 1 d U . .
H10K H 0.5160 0.4433 1.1540 0.163 Uiso 1 1 calc R A .
C107 C 0.5211(4) 0.4087(4) 1.1285(7) 0.122(5) Uani 1 1 d U A .
H10L H 0.5401 0.4157 1.1441 0.147 Uiso 1 1 calc R . .
C108 C 0.5086(3) 0.3835(3) 1.0993(5) 0.084(4) Uani 1 1 d U . .
C109 C 0.4798(3) 0.3711(3) 1.0768(4) 0.076(3) Uani 1 1 d U A .
C110 C 0.5525(3) 0.3761(4) 1.1131(6) 0.121(5) Uani 1 1 d U . .
H11C H 0.5548 0.3859 1.1478 0.181 Uiso 1 1 calc R A .
H11D H 0.5679 0.3898 1.0883 0.181 Uiso 1 1 calc R . .
H11E H 0.5545 0.3585 1.1181 0.181 Uiso 1 1 calc R . .
C111 C 0.2988(3) 0.4504(3) 0.7507(6) 0.094(4) Uani 1 1 d U . .
H11F H 0.2847 0.4390 0.7792 0.141 Uiso 1 1 calc R . .
H11G H 0.2901 0.4420 0.7156 0.141 Uiso 1 1 calc R . .
H11H H 0.3033 0.4710 0.7524 0.141 Uiso 1 1 calc R . .
C112 C 0.3394(3) 0.4555(3) 0.8079(5) 0.076(3) Uani 1 1 d U . .
C113 C 0.3278(3) 0.4604(3) 0.8540(6) 0.095(4) Uani 1 1 d U . .
H11I H 0.3098 0.4608 0.8519 0.114 Uiso 1 1 calc R . .
C114 C 0.3420(3) 0.4650(3) 0.9044(7) 0.108(5) Uani 1 1 d U . .
H11J H 0.3337 0.4679 0.9362 0.130 Uiso 1 1 calc R . .
C115 C 0.3684(3) 0.4653(3) 0.9053(7) 0.107(5) Uani 1 1 d U . .
H11K H 0.3780 0.4684 0.9390 0.129 Uiso 1 1 calc R . .
C116 C 0.3824(3) 0.4613(3) 0.8601(5) 0.068(3) Uani 1 1 d U . .
C117 C 0.3673(3) 0.4558(2) 0.8112(5) 0.066(3) Uani 1 1 d U . .
C118 C 0.4092(3) 0.4599(3) 0.8707(5) 0.074(3) Uani 1 1 d U . .
H11L H 0.4158 0.4634 0.9069 0.089 Uiso 1 1 calc R . .
C119 C 0.4522(3) 0.4534(3) 0.8606(6) 0.099(4) Uani 1 1 d U C .
H11M H 0.4691 0.4635 0.8354 0.119 Uiso 1 1 calc R . .
H11N H 0.4581 0.4641 0.8953 0.119 Uiso 1 1 calc R . .
C120 C 0.4454(3) 0.4233(3) 0.8683(6) 0.101(4) Uani 1 1 d U . .
H12C H 0.4373 0.4120 0.8346 0.121 Uiso 1 1 calc R B 1
H12D H 0.4302 0.4139 0.8967 0.121 Uiso 1 1 calc R B 1
C121 C 0.4741(4) 0.4223(4) 0.8851(8) 0.075(6) Uani 0.74(3) 1 d PU C 1
H12E H 0.4889 0.4300 0.8556 0.090 Uiso 0.74(3) 1 calc PR C 1
H12F H 0.4832 0.4346 0.9174 0.090 Uiso 0.74(3) 1 calc PR C 1
C122 C 0.4653(4) 0.3906(5) 0.8968(8) 0.088(7) Uani 0.74(3) 1 d PU C 1
H12G H 0.4542 0.3779 0.8660 0.106 Uiso 0.74(3) 1 calc PR C 1
H12H H 0.4525 0.3836 0.9290 0.106 Uiso 0.74(3) 1 calc PR C 1
C268 C 0.4586(9) 0.4009(9) 0.8653(17) 0.044(13) Uani 0.26(3) 1 d PU C 2
H26W H 0.4428 0.3800 0.8698 0.053 Uiso 0.26(3) 1 calc PR C 2
H26J H 0.4691 0.4031 0.8309 0.053 Uiso 0.26(3) 1 calc PR C 2
C269 C 0.4804(8) 0.4118(9) 0.9142(16) 0.040(12) Uani 0.26(3) 1 d PU C 2
H26H H 0.4699 0.4086 0.9488 0.048 Uiso 0.26(3) 1 calc PR C 2
H26I H 0.4958 0.4329 0.9107 0.048 Uiso 0.26(3) 1 calc PR C 2
C149 C 0.6060(5) 0.2915(5) 0.8661(10) 0.074(6) Uani 0.547(16) 1 d PU A 1
H14Q H 0.6191 0.3085 0.8863 0.089 Uiso 0.547(16) 1 calc PR A 1
C150 C 0.6110(5) 0.2684(5) 0.8614(10) 0.086(8) Uani 0.547(16) 1 d PU A 1
H15B H 0.6297 0.2708 0.8712 0.104 Uiso 0.547(16) 1 calc PR A 1
C151 C 0.5877(5) 0.2396(5) 0.8412(10) 0.072(6) Uani 0.547(16) 1 d PU A 1
H15D H 0.5895 0.2225 0.8453 0.087 Uiso 0.547(16) 1 calc PR A 1
C265 C 0.6131(8) 0.2970(8) 0.8224(16) 0.109(11) Uani 0.453(16) 1 d PU A 2
H26X H 0.6287 0.3169 0.8249 0.130 Uiso 0.453(16) 1 calc PR A 2
C266 C 0.6201(7) 0.2739(7) 0.8024(14) 0.099(10) Uani 0.453(16) 1 d PU A 2
H26Y H 0.6400 0.2793 0.7947 0.118 Uiso 0.453(16) 1 calc PR A 2
C267 C 0.5965(6) 0.2432(6) 0.7948(12) 0.080(9) Uani 0.453(16) 1 d PU A 2
H26Z H 0.5995 0.2282 0.7799 0.097 Uiso 0.453(16) 1 calc PR A 2
C123 C 0.4950(3) 0.3888(3) 0.9071(6) 0.104(4) Uani 1 1 d U . .
H12I H 0.4994 0.3777 0.8822 0.124 Uiso 1 1 calc R C 1
C124 C 0.5158(3) 0.4032(3) 0.9529(6) 0.097(4) Uani 1 1 d U A .
H12J H 0.5300 0.4241 0.9437 0.116 Uiso 1 1 calc R . .
H12K H 0.5046 0.4031 0.9851 0.116 Uiso 1 1 calc R . .
C125 C 0.5625(3) 0.4021(3) 0.9617(5) 0.079(3) Uani 1 1 d U . .
H12L H 0.5717 0.4223 0.9510 0.094 Uiso 1 1 calc R A .
C126 C 0.5818(3) 0.3907(3) 0.9719(5) 0.080(3) Uani 1 1 d U A .
C127 C 0.6118(5) 0.4138(5) 0.9623(9) 0.160(7) Uani 1 1 d U . .
H12M H 0.6165 0.4335 0.9539 0.192 Uiso 1 1 calc R A .
C128 C 0.6338(7) 0.4055(7) 0.9663(12) 0.224(12) Uani 1 1 d U A .
H12O H 0.6542 0.4200 0.9657 0.269 Uiso 1 1 calc R . .
C129 C 0.6236(7) 0.3721(7) 0.9716(12) 0.220(11) Uani 1 1 d U . .
H12Q H 0.6365 0.3651 0.9606 0.264 Uiso 1 1 calc R A .
C130 C 0.5979(4) 0.3537(4) 0.9906(7) 0.108(5) Uani 1 1 d U A .
C131 C 0.5754(3) 0.3620(3) 0.9869(5) 0.074(3) Uani 1 1 d U . .
C132 C 0.6114(5) 0.3174(5) 1.0083(9) 0.168(8) Uani 1 1 d U . .
H13C H 0.6215 0.3192 0.9741 0.251 Uiso 1 1 calc R A .
H13D H 0.6021 0.2969 1.0209 0.251 Uiso 1 1 calc R . .
H13E H 0.6259 0.3305 1.0350 0.251 Uiso 1 1 calc R . .
C133 C 0.4370(3) 0.5192(3) 0.7541(5) 0.075(3) Uani 1 1 d U . .
H13F H 0.4477 0.5385 0.7361 0.112 Uiso 1 1 calc R . .
H13G H 0.4406 0.5219 0.7929 0.112 Uiso 1 1 calc R . .
H13H H 0.4157 0.5104 0.7470 0.112 Uiso 1 1 calc R . .
C134 C 0.4778(3) 0.5106(2) 0.7378(5) 0.068(3) Uani 1 1 d U . .
C135 C 0.4995(3) 0.5410(3) 0.7437(5) 0.083(4) Uani 1 1 d U . .
H13I H 0.4937 0.5555 0.7470 0.099 Uiso 1 1 calc R . .
C136 C 0.5298(3) 0.5492(3) 0.7447(6) 0.094(4) Uani 1 1 d U . .
H13J H 0.5445 0.5694 0.7491 0.113 Uiso 1 1 calc R . .
C137 C 0.5378(3) 0.5288(3) 0.7396(6) 0.089(4) Uani 1 1 d U . .
H13K H 0.5582 0.5347 0.7411 0.106 Uiso 1 1 calc R . .
C138 C 0.5167(3) 0.4985(2) 0.7318(5) 0.075(3) Uani 1 1 d U . .
C139 C 0.4870(2) 0.4892(2) 0.7322(5) 0.065(3) Uani 1 1 d U . .
C140 C 0.5296(3) 0.4779(3) 0.7248(5) 0.075(3) Uani 1 1 d U . .
H14C H 0.5497 0.4856 0.7342 0.090 Uiso 1 1 calc R . .
C141 C 0.5339(2) 0.4366(2) 0.7026(4) 0.059(3) Uani 1 1 d U . .
H14D H 0.5539 0.4516 0.6902 0.071 Uiso 1 1 calc R . .
H14E H 0.5253 0.4207 0.6754 0.071 Uiso 1 1 calc R . .
C142 C 0.5366(2) 0.4237(2) 0.7558(4) 0.064(3) Uani 1 1 d U . .
H14F H 0.5170 0.4135 0.7736 0.077 Uiso 1 1 calc R . .
H14G H 0.5504 0.4400 0.7796 0.077 Uiso 1 1 calc R . .
C143 C 0.5481(2) 0.4009(2) 0.7477(4) 0.057(3) Uani 1 1 d U . .
H14H H 0.5338 0.3843 0.7251 0.068 Uiso 1 1 calc R . .
H14I H 0.5672 0.4109 0.7282 0.068 Uiso 1 1 calc R . .
C144 C 0.5524(3) 0.3883(2) 0.8019(4) 0.065(3) Uani 1 1 d U . .
H14J H 0.5704 0.4040 0.8198 0.078 Uiso 1 1 calc R . .
H14K H 0.5353 0.3837 0.8256 0.078 Uiso 1 1 calc R . .
C145 C 0.5552(2) 0.3607(2) 0.7965(4) 0.058(3) Uani 1 1 d U A .
H14L H 0.5373 0.3450 0.7784 0.070 Uiso 1 1 calc R . .
H14M H 0.5724 0.3653 0.7734 0.070 Uiso 1 1 calc R . .
C146 C 0.5588(3) 0.3490(2) 0.8502(5) 0.070(3) Uani 1 1 d U . .
H14N H 0.5789 0.3625 0.8641 0.084 Uiso 1 1 calc R A .
H14O H 0.5445 0.3491 0.8761 0.084 Uiso 1 1 calc R . .
C147 C 0.5778(3) 0.3157(3) 0.8476(6) 0.087(4) Uani 1 1 d U . .
H14P H 0.5959 0.3335 0.8540 0.105 Uiso 1 1 calc R A .
C148 C 0.5804(3) 0.2897(3) 0.8398(7) 0.107(5) Uani 1 1 d U A .
C152 C 0.5629(3) 0.2377(3) 0.8159(7) 0.099(4) Uani 1 1 d U A .
C153 C 0.5566(3) 0.2610(3) 0.8244(5) 0.078(3) Uani 1 1 d U . .
C154 C 0.5395(3) 0.1832(3) 0.8017(6) 0.090(4) Uani 1 1 d U A .
H15F H 0.5587 0.1876 0.8164 0.135 Uiso 1 1 calc R . .
H15G H 0.5370 0.1745 0.7657 0.135 Uiso 1 1 calc R . .
H15H H 0.5236 0.1691 0.8252 0.135 Uiso 1 1 calc R . .
C155 C 0.4862(3) 0.4988(3) 0.6046(5) 0.089(4) Uani 1 1 d U . .
H15I H 0.4912 0.5067 0.5680 0.134 Uiso 1 1 calc R . .
H15J H 0.4981 0.5145 0.6304 0.134 Uiso 1 1 calc R . .
H15K H 0.4651 0.4915 0.6113 0.134 Uiso 1 1 calc R . .
C156 C 0.5178(3) 0.4772(2) 0.5849(5) 0.071(3) Uani 1 1 d U . .
C157 C 0.5409(3) 0.5040(3) 0.5677(5) 0.087(4) Uani 1 1 d U . .
H15L H 0.5400 0.5217 0.5715 0.104 Uiso 1 1 calc R . .
C158 C 0.5661(3) 0.5044(3) 0.5439(6) 0.100(4) Uani 1 1 d U . .
H15M H 0.5827 0.5226 0.5332 0.119 Uiso 1 1 calc R . .
C159 C 0.5663(3) 0.4777(2) 0.5362(4) 0.068(3) Uani 1 1 d U . .
H15N H 0.5826 0.4781 0.5187 0.081 Uiso 1 1 calc R . .
C160 C 0.5421(2) 0.4498(2) 0.5543(4) 0.062(3) Uani 1 1 d U . .
C161 C 0.5174(2) 0.4498(2) 0.5784(4) 0.063(3) Uani 1 1 d U . .
C162 C 0.5444(2) 0.4231(2) 0.5466(4) 0.056(2) Uani 1 1 d U . .
H16A H 0.5628 0.4267 0.5324 0.067 Uiso 1 1 calc R . .
C163 C 0.5361(2) 0.3738(2) 0.5482(4) 0.054(2) Uani 1 1 d U . .
H16B H 0.5555 0.3830 0.5298 0.065 Uiso 1 1 calc R . .
H16C H 0.5216 0.3572 0.5258 0.065 Uiso 1 1 calc R . .
C164 C 0.5387(2) 0.3620(2) 0.6036(4) 0.050(2) Uani 1 1 d U . .
H16D H 0.5210 0.3573 0.6254 0.060 Uiso 1 1 calc R . .
H16E H 0.5563 0.3775 0.6227 0.060 Uiso 1 1 calc R . .
C165 C 0.5413(2) 0.3339(2) 0.5968(4) 0.057(2) Uani 1 1 d U . .
H16F H 0.5572 0.3379 0.5705 0.068 Uiso 1 1 calc R . .
H16G H 0.5225 0.3176 0.5822 0.068 Uiso 1 1 calc R . .
C166 C 0.5485(2) 0.3238(2) 0.6513(4) 0.056(2) Uani 1 1 d U A .
H16H H 0.5694 0.3374 0.6609 0.068 Uiso 1 1 calc R . .
H16I H 0.5359 0.3249 0.6800 0.068 Uiso 1 1 calc R . .
C167 C 0.5429(2) 0.2918(2) 0.6477(4) 0.062(3) Uani 1 1 d U . .
H16J H 0.5219 0.2782 0.6387 0.075 Uiso 1 1 calc R A .
H16K H 0.5551 0.2907 0.6182 0.075 Uiso 1 1 calc R . .
C168 C 0.5504(2) 0.2811(2) 0.7005(5) 0.062(3) Uani 1 1 d U A .
H16L H 0.5722 0.2911 0.7044 0.074 Uiso 1 1 calc R . .
H16M H 0.5426 0.2871 0.7313 0.074 Uiso 1 1 calc R . .
C169 C 0.5534(3) 0.2397(3) 0.6766(5) 0.074(3) Uani 1 1 d U A .
H16N H 0.5721 0.2548 0.6641 0.089 Uiso 1 1 calc R . .
C170 C 0.5456(2) 0.2087(2) 0.6634(5) 0.067(3) Uani 1 1 d U . .
C171 C 0.5676(3) 0.2048(3) 0.6359(5) 0.083(4) Uani 1 1 d U A .
H17B H 0.5861 0.2215 0.6267 0.099 Uiso 1 1 calc R . .
C172 C 0.5617(3) 0.1758(3) 0.6225(6) 0.088(4) Uani 1 1 d U . .
H17C H 0.5759 0.1731 0.6032 0.106 Uiso 1 1 calc R A .
C173 C 0.5352(3) 0.1516(3) 0.6378(5) 0.080(3) Uani 1 1 d U A .
H17D H 0.5315 0.1324 0.6290 0.096 Uiso 1 1 calc R . .
C174 C 0.5132(3) 0.1546(3) 0.6666(5) 0.076(3) Uani 1 1 d U . .
C175 C 0.5185(2) 0.1836(3) 0.6779(5) 0.064(3) Uani 1 1 d U A .
C176 C 0.4786(3) 0.1005(3) 0.6640(6) 0.092(4) Uani 1 1 d U . .
H17E H 0.4912 0.0946 0.6831 0.138 Uiso 1 1 calc R A .
H17F H 0.4817 0.1003 0.6251 0.138 Uiso 1 1 calc R . .
H17G H 0.4578 0.0867 0.6726 0.138 Uiso 1 1 calc R . .
C177 C 0.5515(3) 0.4503(2) 0.3913(5) 0.076(3) Uani 1 1 d U . .
H17H H 0.5645 0.4593 0.4225 0.114 Uiso 1 1 calc R . .
H17I H 0.5365 0.4564 0.3904 0.114 Uiso 1 1 calc R . .
H17J H 0.5633 0.4569 0.3583 0.114 Uiso 1 1 calc R . .
C178 C 0.5543(2) 0.4050(2) 0.4060(4) 0.061(3) Uani 1 1 d U . .
C179 C 0.5853(2) 0.4207(3) 0.4104(4) 0.064(3) Uani 1 1 d U . .
H17K H 0.5961 0.4415 0.4065 0.077 Uiso 1 1 calc R . .
C180 C 0.5999(3) 0.4052(3) 0.4205(5) 0.076(3) Uani 1 1 d U . .
H18B H 0.6208 0.4157 0.4239 0.091 Uiso 1 1 calc R . .
C181 C 0.5843(3) 0.3741(3) 0.4260(5) 0.079(3) Uani 1 1 d U . .
H18C H 0.5946 0.3638 0.4336 0.095 Uiso 1 1 calc R . .
C182 C 0.5523(2) 0.3579(2) 0.4198(4) 0.058(3) Uani 1 1 d U . .
C183 C 0.5371(2) 0.3732(2) 0.4114(4) 0.052(2) Uani 1 1 d U . .
C184 C 0.5389(2) 0.3250(2) 0.4287(4) 0.057(3) Uani 1 1 d U . .
H18D H 0.5524 0.3179 0.4323 0.068 Uiso 1 1 calc R . .
C185 C 0.5023(2) 0.2741(2) 0.4428(4) 0.058(3) Uani 1 1 d U . .
H18E H 0.5199 0.2718 0.4393 0.069 Uiso 1 1 calc R . .
H18F H 0.4874 0.2610 0.4163 0.069 Uiso 1 1 calc R . .
C186 C 0.4895(3) 0.2655(2) 0.5006(5) 0.069(3) Uani 1 1 d U . .
H18G H 0.4748 0.2720 0.5060 0.083 Uiso 1 1 calc R . .
H18H H 0.5057 0.2763 0.5267 0.083 Uiso 1 1 calc R . .
C187 C 0.4743(2) 0.2315(2) 0.5129(4) 0.061(3) Uani 1 1 d U . .
H18I H 0.4569 0.2206 0.4891 0.073 Uiso 1 1 calc R . .
H18J H 0.4884 0.2244 0.5053 0.073 Uiso 1 1 calc R . .
C188 C 0.4644(3) 0.2252(2) 0.5714(5) 0.070(3) Uani 1 1 d U . .
H18K H 0.4529 0.2350 0.5802 0.084 Uiso 1 1 calc R . .
H18L H 0.4822 0.2339 0.5948 0.084 Uiso 1 1 calc R . .
C189 C 0.4456(2) 0.1921(2) 0.5840(4) 0.058(3) Uani 1 1 d U A .
H18M H 0.4380 0.1898 0.6212 0.070 Uiso 1 1 calc R . .
H18N H 0.4283 0.1833 0.5596 0.070 Uiso 1 1 calc R . .
C190 C 0.4618(2) 0.1748(2) 0.5785(5) 0.065(3) Uani 1 1 d U . .
H19B H 0.4644 0.1720 0.5400 0.078 Uiso 1 1 calc R A .
H19C H 0.4816 0.1861 0.5951 0.078 Uiso 1 1 calc R . .
C191 C 0.4315(2) 0.1217(2) 0.5765(5) 0.067(3) Uani 1 1 d U . .
H19D H 0.4353 0.1251 0.5391 0.081 Uiso 1 1 calc R A .
C192 C 0.4113(2) 0.0903(2) 0.5915(5) 0.064(3) Uani 1 1 d U A .
C193 C 0.3996(3) 0.0696(3) 0.5490(6) 0.085(4) Uani 1 1 d U . .
H19E H 0.4060 0.0762 0.5134 0.103 Uiso 1 1 calc R A .
C194 C 0.3789(3) 0.0398(3) 0.5572(6) 0.099(4) Uani 1 1 d U A .
H19F H 0.3721 0.0263 0.5279 0.118 Uiso 1 1 calc R . .
C195 C 0.3690(3) 0.0306(3) 0.6071(6) 0.100(4) Uani 1 1 d U . .
H19G H 0.3538 0.0108 0.6130 0.120 Uiso 1 1 calc R A .
C196 C 0.3812(3) 0.0504(3) 0.6517(5) 0.080(3) Uani 1 1 d U A .
C197 C 0.4030(2) 0.0808(2) 0.6447(5) 0.064(3) Uani 1 1 d U . .
C198 C 0.3467(4) 0.0124(3) 0.7197(7) 0.131(6) Uani 1 1 d U . .
H19H H 0.3365 0.0020 0.6867 0.196 Uiso 1 1 calc R . .
H19I H 0.3327 0.0144 0.7432 0.196 Uiso 1 1 calc R . .
H19J H 0.3543 0.0011 0.7383 0.196 Uiso 1 1 calc R . .
C199 C 0.3776(2) 0.2134(2) 0.6078(4) 0.053(2) Uani 1 1 d U . .
H19K H 0.3983 0.2187 0.6024 0.080 Uiso 1 1 calc R . .
H19L H 0.3657 0.1922 0.6158 0.080 Uiso 1 1 calc R . .
H19M H 0.3763 0.2248 0.6378 0.080 Uiso 1 1 calc R . .
C200 C 0.36582(18) 0.22039(17) 0.5563(3) 0.0354(19) Uani 1 1 d U . .
C201 C 0.3746(4) 0.3220(4) 0.4775(8) 0.163(7) Uani 1 1 d DU . .
H20A H 0.3955 0.3276 0.4748 0.245 Uiso 1 1 calc R . .
H20B H 0.3719 0.3329 0.5070 0.245 Uiso 1 1 calc R . .
H20C H 0.3682 0.3267 0.4437 0.245 Uiso 1 1 calc R . .
C202 C 0.3562(3) 0.2891(3) 0.4882(5) 0.079(3) Uani 1 1 d U . .
C203 C 0.3237(2) 0.2703(3) 0.3551(5) 0.074(3) Uani 1 1 d U . .
H20D H 0.3398 0.2770 0.3813 0.111 Uiso 1 1 calc R . .
H20E H 0.3270 0.2870 0.3321 0.111 Uiso 1 1 calc R . .
H20F H 0.3231 0.2546 0.3328 0.111 Uiso 1 1 calc R . .
C204 C 0.2937(2) 0.2584(2) 0.3854(4) 0.058(3) Uani 1 1 d U . .
C205 C 0.3181(2) 0.2546(2) 0.6305(4) 0.056(2) Uani 1 1 d U . .
H20G H 0.3304 0.2486 0.6102 0.084 Uiso 1 1 calc R . .
H20H H 0.3161 0.2476 0.6677 0.084 Uiso 1 1 calc R . .
H20I H 0.3274 0.2762 0.6302 0.084 Uiso 1 1 calc R . .
C206 C 0.2866(2) 0.2405(2) 0.6039(4) 0.048(2) Uani 1 1 d U . .
C207 C 0.2656(3) 0.3095(3) 0.4832(5) 0.094(4) Uani 1 1 d U . .
H20J H 0.2736 0.3290 0.4999 0.141 Uiso 1 1 calc R . .
H20K H 0.2485 0.3055 0.4608 0.141 Uiso 1 1 calc R . .
H20L H 0.2808 0.3090 0.4608 0.141 Uiso 1 1 calc R . .
C208 C 0.2558(2) 0.2858(2) 0.5271(3) 0.047(2) Uani 1 1 d U . .
C209 C 0.3126(2) 0.2637(2) 0.7934(4) 0.058(3) Uani 1 1 d U . .
H20M H 0.2981 0.2432 0.7837 0.087 Uiso 1 1 calc R . .
H20N H 0.3121 0.2663 0.8323 0.087 Uiso 1 1 calc R . .
H20O H 0.3325 0.2680 0.7827 0.087 Uiso 1 1 calc R . .
C210 C 0.30497(19) 0.28483(19) 0.7644(3) 0.042(2) Uani 1 1 d U . .
C211 C 0.3915(3) 0.3494(2) 0.7237(5) 0.078(3) Uani 1 1 d U . .
H21A H 0.3706 0.3345 0.7291 0.117 Uiso 1 1 calc R . .
H21B H 0.4036 0.3467 0.7506 0.117 Uiso 1 1 calc R . .
H21C H 0.3977 0.3472 0.6876 0.117 Uiso 1 1 calc R . .
C212 C 0.3954(2) 0.3806(2) 0.7297(5) 0.068(3) Uani 1 1 d U . .
C213 C 0.2860(3) 0.3731(3) 0.6011(5) 0.092(4) Uani 1 1 d U . .
H21D H 0.2816 0.3542 0.6171 0.137 Uiso 1 1 calc R . .
H21E H 0.2915 0.3735 0.5632 0.137 Uiso 1 1 calc R . .
H21F H 0.2684 0.3753 0.6034 0.137 Uiso 1 1 calc R . .
C214 C 0.3116(3) 0.3984(3) 0.6313(5) 0.083(4) Uani 1 1 d U . .
C215 C 0.3874(3) 0.4320(4) 0.5677(6) 0.113(5) Uani 1 1 d U . .
H21G H 0.3963 0.4273 0.5373 0.170 Uiso 1 1 calc R . .
H21H H 0.3859 0.4495 0.5589 0.170 Uiso 1 1 calc R . .
H21I H 0.3677 0.4152 0.5750 0.170 Uiso 1 1 calc R . .
C216 C 0.4083(3) 0.4389(3) 0.6209(5) 0.087(4) Uani 1 1 d U . .
C217 C 0.4647(2) 0.3463(2) 0.7480(4) 0.053(2) Uani 1 1 d U . .
H21J H 0.4657 0.3287 0.7374 0.080 Uiso 1 1 calc R . .
H21K H 0.4452 0.3402 0.7635 0.080 Uiso 1 1 calc R . .
H21L H 0.4801 0.3576 0.7747 0.080 Uiso 1 1 calc R . .
C218 C 0.46946(19) 0.3657(2) 0.6984(4) 0.048(2) Uani 1 1 d U . .
C219 C 0.4226(2) 0.2974(2) 0.5780(4) 0.058(3) Uani 1 1 d U . .
H21M H 0.4317 0.3131 0.6050 0.087 Uiso 1 1 calc R . .
H21N H 0.4217 0.2793 0.5918 0.087 Uiso 1 1 calc R . .
H21O H 0.4025 0.2934 0.5701 0.087 Uiso 1 1 calc R . .
C220 C 0.4411(2) 0.30714(19) 0.5265(3) 0.047(2) Uani 1 1 d U . .
C221 C 0.4541(3) 0.4262(3) 0.4887(6) 0.103(4) Uani 1 1 d U . .
H22D H 0.4574 0.4243 0.5269 0.154 Uiso 1 1 calc R . .
H22E H 0.4327 0.4167 0.4818 0.154 Uiso 1 1 calc R . .
H22F H 0.4635 0.4472 0.4792 0.154 Uiso 1 1 calc R . .
C222 C 0.4673(3) 0.4112(2) 0.4547(4) 0.067(3) Uani 1 1 d U . .
C223 C 0.4081(3) 0.3431(3) 0.3487(5) 0.083(4) Uani 1 1 d U . .
H22G H 0.3868 0.3315 0.3413 0.125 Uiso 1 1 calc R . .
H22H H 0.4189 0.3505 0.3149 0.125 Uiso 1 1 calc R . .
H22I H 0.4121 0.3599 0.3720 0.125 Uiso 1 1 calc R . .
C224 C 0.4183(2) 0.3233(2) 0.3773(4) 0.052(2) Uani 1 1 d U . .
C235 C 0.4658(2) 0.2811(2) 0.6913(4) 0.062(3) Uani 1 1 d U . .
H23D H 0.4606 0.2670 0.6617 0.092 Uiso 1 1 calc R A .
H23E H 0.4790 0.3012 0.6780 0.092 Uiso 1 1 calc R . .
H23F H 0.4478 0.2799 0.7058 0.092 Uiso 1 1 calc R . .
C236 C 0.4813(2) 0.2738(2) 0.7354(4) 0.051(2) Uani 1 1 d U A .
C237 C 0.4410(2) 0.2865(3) 0.8710(4) 0.072(3) Uani 1 1 d U A .
H23G H 0.4493 0.2803 0.8418 0.108 Uiso 1 1 calc R . .
H23H H 0.4338 0.2992 0.8566 0.108 Uiso 1 1 calc R . .
H23I H 0.4245 0.2689 0.8875 0.108 Uiso 1 1 calc R . .
C238 C 0.4646(2) 0.3033(2) 0.9128(4) 0.060(3) Uani 1 1 d U . .
C239 C 0.5144(4) 0.2203(4) 0.9399(8) 0.143(6) Uani 1 1 d U . .
H23J H 0.5116 0.2227 0.9017 0.214 Uiso 1 1 calc R A .
H23K H 0.4958 0.2045 0.9550 0.214 Uiso 1 1 calc R . .
H23L H 0.5299 0.2151 0.9441 0.214 Uiso 1 1 calc R . .
C240 C 0.5236(4) 0.2499(4) 0.9703(6) 0.115(5) Uani 1 1 d U A .
C241 C 0.3826(2) 0.3151(2) 0.8641(4) 0.070(3) Uani 1 1 d U . .
H24A H 0.3642 0.3036 0.8439 0.105 Uiso 1 1 calc R A .
H24B H 0.3991 0.3157 0.8439 0.105 Uiso 1 1 calc R . .
H24C H 0.3864 0.3353 0.8696 0.105 Uiso 1 1 calc R . .
C242 C 0.3799(2) 0.3000(2) 0.9204(4) 0.056(2) Uani 1 1 d U A .
C243 C 0.4222(3) 0.2291(4) 0.9809(7) 0.123(5) Uani 1 1 d U A .
H24D H 0.4357 0.2421 0.9531 0.184 Uiso 1 1 calc R . .
H24E H 0.4144 0.2084 0.9703 0.184 Uiso 1 1 calc R . .
H24F H 0.4328 0.2328 1.0151 0.184 Uiso 1 1 calc R . .
C244 C 0.3962(3) 0.2353(3) 0.9875(4) 0.075(3) Uani 1 1 d U . .
C245 C 0.4689(4) 0.2572(4) 1.1122(7) 0.125(5) Uani 1 1 d U . .
H24G H 0.4494 0.2467 1.1294 0.187 Uiso 1 1 calc R A .
H24H H 0.4842 0.2674 1.1397 0.187 Uiso 1 1 calc R . .
H24I H 0.4727 0.2430 1.0931 0.187 Uiso 1 1 calc R . .
C246 C 0.4696(3) 0.2802(3) 1.0718(5) 0.086(4) Uani 1 1 d U A .
C247 C 0.3750(3) 0.2251(3) 1.1325(5) 0.077(3) Uani 1 1 d U A .
H24J H 0.3803 0.2453 1.1225 0.115 Uiso 1 1 calc R . .
H24K H 0.3880 0.2195 1.1135 0.115 Uiso 1 1 calc R . .
H24L H 0.3775 0.2241 1.1714 0.115 Uiso 1 1 calc R . .
C248 C 0.3428(3) 0.2037(2) 1.1170(4) 0.065(3) Uani 1 1 d U . .
C249 C 0.3425(2) 0.2122(2) 0.8735(4) 0.062(3) Uani 1 1 d U A .
H24M H 0.3427 0.1998 0.8441 0.093 Uiso 1 1 calc R . .
H24N H 0.3604 0.2191 0.8952 0.093 Uiso 1 1 calc R . .
H24O H 0.3419 0.2293 0.8585 0.093 Uiso 1 1 calc R . .
C250 C 0.3155(2) 0.1944(2) 0.9083(3) 0.049(2) Uani 1 1 d U . .
C251 C 0.3143(3) 0.1160(3) 1.0442(5) 0.102(4) Uani 1 1 d U . .
H25B H 0.3130 0.1243 1.0787 0.153 Uiso 1 1 calc R . .
H25C H 0.3351 0.1236 1.0349 0.153 Uiso 1 1 calc R . .
H25D H 0.3041 0.0944 1.0468 0.153 Uiso 1 1 calc R . .
C252 C 0.2992(3) 0.1251(3) 0.9995(4) 0.068(3) Uani 1 1 d U . .
C253 C 0.3196(2) 0.1905(2) 0.7188(4) 0.054(2) Uani 1 1 d U . .
H25E H 0.3346 0.1981 0.6903 0.081 Uiso 1 1 calc R . .
H25F H 0.3241 0.2062 0.7450 0.081 Uiso 1 1 calc R . .
H25G H 0.3001 0.1838 0.7030 0.081 Uiso 1 1 calc R . .
C254 C 0.3197(2) 0.1642(2) 0.7470(3) 0.049(2) Uani 1 1 d U . .
C255 C 0.3720(3) 0.1501(3) 0.9378(6) 0.107(5) Uani 1 1 d U . .
H25H H 0.3583 0.1539 0.9588 0.160 Uiso 1 1 calc R . .
H25I H 0.3922 0.1666 0.9423 0.160 Uiso 1 1 calc R . .
H25J H 0.3709 0.1318 0.9503 0.160 Uiso 1 1 calc R . .
C256 C 0.3633(3) 0.1471(3) 0.8780(5) 0.081(3) Uani 1 1 d U . .
C257 C 0.3395(4) 0.0639(4) 0.8850(7) 0.126(5) Uani 1 1 d U . .
H25K H 0.3224 0.0636 0.8678 0.190 Uiso 1 1 calc R . .
H25L H 0.3476 0.0793 0.9127 0.190 Uiso 1 1 calc R . .
H25M H 0.3332 0.0446 0.9015 0.190 Uiso 1 1 calc R . .
C258 C 0.3631(3) 0.0703(3) 0.8430(6) 0.104(4) Uani 1 1 d U . .
C259 C 0.4461(4) 0.1363(4) 0.8808(6) 0.130(6) Uani 1 1 d U . .
H25N H 0.4581 0.1518 0.9069 0.195 Uiso 1 1 calc R A .
H25O H 0.4488 0.1192 0.8866 0.195 Uiso 1 1 calc R . .
H25P H 0.4252 0.1303 0.8856 0.195 Uiso 1 1 calc R . .
C260 C 0.4558(3) 0.1481(3) 0.8243(5) 0.080(3) Uani 1 1 d U A .
C261 C 0.4091(3) 0.2020(2) 0.7515(5) 0.074(3) Uani 1 1 d U A .
H26M H 0.3885 0.1952 0.7420 0.111 Uiso 1 1 calc R . .
H26N H 0.4221 0.2206 0.7329 0.111 Uiso 1 1 calc R . .
H26O H 0.4117 0.2051 0.7905 0.111 Uiso 1 1 calc R . .
C262 C 0.4172(2) 0.1784(2) 0.7347(4) 0.055(2) Uani 1 1 d U . .
C263 C 0.3286(4) 0.3393(4) 0.5560(5) 0.150 Uiso 1 1 d D . .
H26P H 0.3212 0.3191 0.5431 0.225 Uiso 1 1 calc R . .
H26Q H 0.3476 0.3526 0.5387 0.225 Uiso 1 1 calc R . .
H26R H 0.3143 0.3457 0.5470 0.225 Uiso 1 1 calc R . .
C264 C 0.3329(3) 0.3404(2) 0.6180(5) 0.150 Uiso 1 1 d D . .

loop_
_atom_site_aniso_label
_atom_site_aniso_U_11
_atom_site_aniso_U_22
_atom_site_aniso_U_33
_atom_site_aniso_U_23
_atom_site_aniso_U_13
_atom_site_aniso_U_12
Tb1 0.0411(2) 0.0305(2) 0.0262(2) 0.00129(16) 0.00083(17) 0.01712(18)
Tb2 0.0469(2) 0.0439(2) 0.0216(2) 0.00465(16) 0.00657(17) 0.0295(2)
Tb3 0.0546(3) 0.0388(2) 0.0483(3) 0.0071(2) 0.0092(2) 0.0273(2)
Tb4 0.0472(3) 0.0442(3) 0.0541(3) -0.0029(2) -0.0101(2) 0.0262(2)
Tb5 0.0643(3) 0.0488(3) 0.0229(2) 0.00588(18) 0.00513(19) 0.0385(2)
Tb6 0.0667(3) 0.0730(3) 0.0232(2) -0.0003(2) -0.0006(2) 0.0365(3)
Cd1 0.0620(5) 0.0607(5) 0.0625(5) 0.0022(4) 0.0026(4) 0.0372(4)
Cd2 0.0527(4) 0.0470(4) 0.0463(4) 0.0010(3) 0.0002(3) 0.0229(3)
Cd3 0.0510(4) 0.0436(4) 0.0469(4) 0.0015(3) 0.0021(3) 0.0206(3)
Cd4 0.0648(5) 0.0444(4) 0.0590(5) 0.0061(3) 0.0077(4) 0.0231(4)
Cd5 0.0606(4) 0.0643(4) 0.0338(4) -0.0013(3) 0.0018(3) 0.0425(4)
Cd6 0.0696(5) 0.0777(5) 0.0310(4) 0.0042(3) 0.0046(3) 0.0521(4)
Cd7 0.0614(4) 0.0571(4) 0.0289(3) 0.0019(3) 0.0048(3) 0.0375(4)
Cd8 0.0541(4) 0.0547(4) 0.0727(5) 0.0145(4) 0.0090(4) 0.0294(4)
Cd9 0.0641(5) 0.0534(4) 0.0720(5) 0.0115(4) -0.0014(4) 0.0315(4)
Cd10 0.1052(8) 0.0971(8) 0.1260(10) 0.0042(7) -0.0419(7) 0.0540(7)
Cd11 0.1117(8) 0.0653(6) 0.1101(8) 0.0040(5) -0.0137(6) 0.0457(6)
Cd12 0.0736(6) 0.0897(6) 0.0539(5) 0.0044(4) -0.0121(4) 0.0394(5)
Cd13 0.0654(5) 0.0607(5) 0.0566(5) -0.0061(4) -0.0110(4) 0.0261(4)
Cd14 0.0700(5) 0.0512(4) 0.0709(5) -0.0069(4) -0.0146(4) 0.0378(4)
Cd15 0.0686(5) 0.0581(4) 0.0423(4) -0.0024(3) 0.0020(3) 0.0380(4)
Cd16 0.0727(5) 0.0644(5) 0.0283(4) 0.0080(3) 0.0076(3) 0.0443(4)
Cd17 0.0856(6) 0.0832(5) 0.0284(4) 0.0117(3) 0.0062(3) 0.0531(5)
Cd18 0.0792(5) 0.0670(5) 0.0293(4) 0.0012(3) 0.0061(3) 0.0440(4)
Cl1 0.105(2) 0.094(2) 0.0496(16) 0.0329(15) 0.0161(15) 0.0539(19)
Cl2 0.091(2) 0.128(3) 0.0583(17) 0.0080(16) -0.0038(15) 0.080(2)
Cl3 0.154(3) 0.0683(18) 0.0573(18) 0.0058(14) 0.0133(19) 0.054(2)
Cl4 0.0709(19) 0.0535(16) 0.150(3) 0.0323(18) -0.0171(19) 0.0220(15)
Cl5 0.128(3) 0.095(3) 0.134(3) -0.010(2) -0.025(3) 0.045(2)
Cl6 0.204(5) 0.146(4) 0.181(5) -0.030(3) -0.041(4) 0.130(4)
Cl7 0.165(4) 0.189(5) 0.209(5) 0.068(4) 0.070(4) 0.125(4)
Cl8 0.211(15) 0.206(13) 0.177(12) 0.009(7) -0.025(8) 0.094(9)
Cl8' 0.236(15) 0.248(13) 0.216(13) -0.014(8) -0.027(9) 0.105(9)
N1 0.047(4) 0.033(3) 0.028(3) -0.004(3) 0.000(3) 0.019(3)
N2 0.067(5) 0.053(4) 0.034(4) 0.002(3) -0.001(3) 0.041(4)
N3 0.044(4) 0.047(4) 0.036(4) 0.004(3) 0.001(3) 0.027(3)
N4 0.074(5) 0.049(4) 0.036(4) 0.002(3) 0.001(3) 0.039(4)
N5 0.062(5) 0.060(4) 0.040(4) 0.001(3) -0.006(3) 0.035(4)
N6 0.060(5) 0.055(4) 0.038(4) 0.001(3) 0.001(3) 0.029(4)
N7 0.054(4) 0.047(4) 0.024(3) 0.005(3) 0.006(3) 0.030(3)
N8 0.076(5) 0.069(5) 0.035(4) -0.001(3) 0.003(4) 0.044(4)
N9 0.065(5) 0.053(4) 0.063(5) 0.009(4) -0.001(4) 0.030(4)
N10 0.077(5) 0.068(5) 0.050(5) -0.006(4) -0.008(4) 0.036(4)
N11 0.075(5) 0.083(6) 0.072(5) 0.025(4) 0.013(4) 0.049(5)
N12 0.084(6) 0.085(6) 0.086(6) 0.014(5) 0.000(5) 0.051(5)
N13 0.053(4) 0.047(4) 0.070(5) 0.002(4) 0.008(4) 0.018(4)
N14 0.067(5) 0.051(4) 0.075(5) -0.001(4) -0.011(4) 0.029(4)
N15 0.048(4) 0.049(4) 0.048(4) 0.004(3) 0.004(3) 0.023(3)
N16 0.049(4) 0.054(4) 0.064(5) -0.001(4) 0.000(4) 0.028(4)
N17 0.069(5) 0.054(4) 0.054(5) -0.003(4) -0.002(4) 0.037(4)
N18 0.074(5) 0.071(5) 0.073(5) -0.010(4) -0.010(4) 0.053(4)
O1 0.062(4) 0.054(4) 0.043(4) 0.009(3) 0.013(3) 0.019(3)
O2 0.059(4) 0.038(3) 0.040(3) 0.002(3) 0.007(3) 0.018(3)
O3 0.067(4) 0.046(3) 0.041(3) 0.006(3) -0.002(3) 0.033(3)
O4 0.085(4) 0.054(4) 0.045(4) 0.013(3) 0.009(3) 0.045(3)
O5 0.052(3) 0.041(3) 0.037(3) 0.007(3) -0.004(3) 0.018(3)
O6 0.046(3) 0.040(3) 0.032(3) 0.002(2) 0.002(2) 0.020(3)
O7 0.070(4) 0.060(4) 0.036(3) 0.010(3) 0.007(3) 0.043(3)
O8 0.066(4) 0.065(4) 0.054(4) 0.011(3) 0.012(3) 0.035(3)
O9 0.068(4) 0.073(4) 0.036(3) -0.010(3) 0.006(3) 0.039(3)
O10 0.056(4) 0.063(4) 0.034(3) -0.003(3) 0.001(3) 0.037(3)
O11 0.072(4) 0.074(4) 0.031(3) 0.006(3) 0.005(3) 0.048(3)
O12 0.103(5) 0.112(5) 0.040(4) 0.004(4) 0.007(4) 0.074(5)
O13 0.055(4) 0.066(4) 0.035(3) -0.013(3) -0.002(3) 0.034(3)
O14 0.054(3) 0.049(3) 0.032(3) 0.000(2) 0.006(3) 0.030(3)
O15 0.075(4) 0.070(4) 0.035(3) 0.001(3) 0.003(3) 0.042(3)
O16 0.082(5) 0.095(5) 0.038(4) -0.001(3) 0.000(3) 0.042(4)
O17 0.060(4) 0.055(4) 0.037(3) -0.005(3) 0.003(3) 0.035(3)
O18 0.049(3) 0.053(3) 0.041(3) 0.011(3) 0.007(3) 0.028(3)
O19 0.081(5) 0.078(5) 0.052(4) 0.001(3) -0.008(3) 0.036(4)
O20 0.095(5) 0.125(6) 0.081(5) -0.005(5) -0.032(4) 0.050(5)
O21 0.066(4) 0.074(4) 0.089(5) 0.012(4) 0.003(4) 0.043(4)
O22 0.065(4) 0.067(4) 0.065(4) 0.000(3) -0.001(3) 0.040(3)
O23 0.082(5) 0.095(5) 0.111(6) 0.009(5) -0.010(4) 0.046(4)
O24 0.114(6) 0.129(7) 0.156(7) 0.005(6) -0.013(5) 0.089(5)
O25 0.076(4) 0.057(4) 0.076(5) -0.013(3) -0.001(4) 0.040(4)
O26 0.058(4) 0.044(3) 0.071(4) -0.003(3) 0.004(3) 0.022(3)
O27 0.062(4) 0.061(4) 0.063(4) -0.002(3) -0.013(3) 0.034(3)
O28 0.080(5) 0.078(5) 0.122(6) -0.004(4) -0.038(4) 0.056(4)
O29 0.105(5) 0.050(4) 0.085(5) 0.016(3) 0.027(4) 0.045(4)
O30 0.067(4) 0.051(4) 0.056(4) 0.009(3) 0.014(3) 0.027(3)
O31 0.069(4) 0.068(4) 0.076(5) 0.000(3) -0.008(3) 0.045(4)
O32 0.092(5) 0.059(4) 0.106(5) 0.001(4) -0.015(4) 0.051(4)
O33 0.063(4) 0.052(4) 0.081(5) 0.005(3) 0.014(4) 0.017(3)
O34 0.049(4) 0.053(4) 0.071(4) 0.007(3) 0.010(3) 0.023(3)
O35 0.080(5) 0.048(4) 0.080(5) -0.005(3) -0.014(4) 0.035(3)
O36 0.098(6) 0.057(4) 0.125(6) -0.004(4) 0.005(5) 0.026(4)
O37 0.047(3) 0.052(3) 0.040(3) 0.000(3) -0.006(3) 0.027(3)
O38 0.056(4) 0.057(4) 0.039(3) 0.000(3) -0.004(3) 0.034(3)
O39 0.067(4) 0.040(3) 0.054(4) 0.006(3) -0.009(3) 0.022(3)
O40 0.116(6) 0.115(6) 0.088(5) 0.000(4) -0.003(4) 0.087(5)
O41 0.070(4) 0.072(4) 0.076(5) 0.029(4) 0.020(4) 0.045(4)
O42 0.073(4) 0.088(5) 0.056(4) 0.025(3) 0.013(3) 0.058(4)
O43 0.063(4) 0.081(4) 0.043(3) -0.022(3) -0.005(3) 0.049(3)
O44 0.048(3) 0.054(3) 0.041(3) -0.001(3) 0.006(3) 0.032(3)
O45 0.069(4) 0.067(4) 0.038(3) 0.007(3) 0.008(3) 0.042(3)
O46 0.073(4) 0.064(4) 0.036(3) 0.005(3) 0.010(3) 0.041(3)
O47 0.061(4) 0.046(3) 0.040(3) 0.003(3) 0.004(3) 0.034(3)
O48 0.059(4) 0.052(4) 0.049(4) 0.003(3) -0.001(3) 0.029(3)
O49 0.059(4) 0.066(4) 0.121(6) 0.011(4) 0.013(4) 0.037(4)
O50 0.050(4) 0.054(4) 0.066(4) 0.009(3) 0.009(3) 0.024(3)
O51 0.121(6) 0.081(5) 0.077(5) 0.023(4) -0.024(5) 0.027(4)
O52 0.113(6) 0.057(4) 0.089(5) 0.010(4) -0.020(4) 0.037(4)
O53 0.080(4) 0.073(4) 0.064(4) 0.000(3) 0.004(3) 0.050(4)
O54 0.093(5) 0.090(5) 0.081(5) 0.007(4) -0.005(4) 0.067(4)
O55 0.059(4) 0.041(3) 0.061(4) 0.003(3) 0.007(3) 0.027(3)
O56 0.062(4) 0.054(4) 0.038(3) 0.002(3) -0.002(3) 0.027(3)
O57 0.050(3) 0.048(3) 0.046(3) 0.001(3) -0.002(3) 0.017(3)
O58 0.055(4) 0.045(3) 0.043(3) -0.001(3) 0.002(3) 0.019(3)
O59 0.098(5) 0.088(5) 0.058(4) 0.006(4) 0.003(4) 0.063(4)
O60 0.090(5) 0.077(4) 0.056(4) 0.011(3) 0.009(4) 0.051(4)
O61 0.059(4) 0.048(4) 0.057(4) 0.010(3) 0.001(3) 0.022(3)
O62 0.059(4) 0.047(3) 0.053(4) 0.005(3) -0.001(3) 0.025(3)
O63 0.052(4) 0.051(4) 0.064(4) -0.002(3) -0.002(3) 0.032(3)
O64 0.068(4) 0.060(4) 0.054(4) -0.010(3) -0.007(3) 0.034(3)
O65 0.132(6) 0.081(5) 0.090(6) 0.001(4) -0.020(5) 0.046(5)
O66 0.160(7) 0.123(7) 0.102(6) 0.009(5) -0.047(6) 0.060(6)
O67 0.076(5) 0.104(5) 0.079(5) 0.012(4) -0.006(4) 0.046(4)
O68 0.094(5) 0.093(5) 0.061(4) 0.008(4) 0.004(4) 0.055(4)
O69 0.080(4) 0.082(5) 0.040(4) 0.010(3) 0.000(3) 0.038(4)
O70 0.068(4) 0.063(4) 0.039(3) 0.009(3) 0.009(3) 0.027(3)
O71 0.098(5) 0.090(5) 0.059(4) -0.010(4) 0.006(4) 0.052(4)
O72 0.102(5) 0.088(5) 0.076(5) 0.003(4) 0.013(4) 0.044(4)
O73 0.077(4) 0.059(4) 0.040(3) -0.004(3) 0.011(3) 0.040(3)
O74 0.065(4) 0.059(4) 0.039(3) 0.004(3) 0.007(3) 0.036(3)
O75 0.085(5) 0.082(5) 0.042(4) 0.005(3) -0.005(3) 0.045(4)
O76 0.100(5) 0.079(5) 0.051(4) 0.012(3) -0.001(4) 0.043(4)
O77 0.077(4) 0.071(4) 0.042(4) 0.006(3) 0.003(3) 0.048(4)
O78 0.087(5) 0.077(4) 0.040(4) 0.001(3) 0.000(3) 0.055(4)
O79 0.068(4) 0.094(5) 0.045(4) -0.007(3) 0.002(3) 0.040(4)
O80 0.067(4) 0.076(4) 0.055(4) -0.002(3) -0.001(3) 0.030(4)
O81 0.082(5) 0.076(4) 0.057(4) -0.002(3) -0.010(3) 0.053(4)
O82 0.100(5) 0.125(6) 0.089(5) -0.013(5) -0.002(4) 0.076(5)
O83 0.070(4) 0.055(4) 0.042(3) 0.003(3) 0.009(3) 0.038(3)
O84 0.062(4) 0.052(4) 0.050(4) 0.003(3) 0.007(3) 0.034(3)
O85 0.127(6) 0.128(6) 0.091(6) 0.006(5) -0.033(5) 0.086(5)
O86 0.131(7) 0.156(7) 0.151(8) 0.050(6) -0.015(6) 0.089(6)
O87 0.085(5) 0.062(4) 0.082(5) 0.002(4) -0.022(4) 0.031(4)
O88 0.076(4) 0.054(4) 0.074(5) -0.006(3) -0.011(4) 0.026(3)
O89 0.053(4) 0.053(4) 0.071(4) -0.004(3) -0.011(3) 0.026(3)
O90 0.057(4) 0.047(4) 0.069(4) -0.004(3) -0.003(3) 0.027(3)
C1 0.074(6) 0.064(6) 0.067(6) 0.012(5) 0.011(5) 0.021(5)
C2 0.049(5) 0.040(5) 0.046(5) -0.002(4) -0.003(4) 0.019(4)
C3 0.063(6) 0.071(6) 0.048(5) -0.001(5) 0.016(4) 0.028(5)
C4 0.072(6) 0.062(6) 0.063(6) -0.005(5) 0.016(5) 0.036(5)
C5 0.067(6) 0.052(5) 0.055(5) -0.002(4) 0.013(4) 0.033(4)
C6 0.053(5) 0.055(5) 0.055(5) 0.005(4) 0.005(4) 0.031(4)
C7 0.048(5) 0.049(5) 0.038(5) 0.005(4) -0.001(4) 0.026(4)
C8 0.055(5) 0.037(5) 0.052(5) 0.000(4) -0.001(4) 0.015(4)
C9 0.052(5) 0.039(4) 0.037(4) 0.005(4) -0.004(4) 0.022(4)
C10 0.051(5) 0.044(5) 0.043(5) 0.002(4) -0.001(4) 0.026(4)
C11 0.056(5) 0.043(4) 0.038(5) 0.004(4) -0.002(4) 0.030(4)
C12 0.048(5) 0.046(5) 0.041(5) 0.005(4) 0.009(4) 0.028(4)
C13 0.066(5) 0.048(5) 0.035(4) 0.006(4) 0.005(4) 0.039(4)
C14 0.049(5) 0.050(5) 0.039(5) 0.006(4) 0.004(4) 0.027(4)
C15 0.070(5) 0.048(5) 0.047(5) 0.003(4) -0.008(4) 0.045(4)
C16 0.059(5) 0.046(5) 0.039(5) 0.011(4) 0.002(4) 0.033(4)
C17 0.084(6) 0.060(6) 0.058(6) 0.004(4) 0.011(5) 0.046(5)
C18 0.084(7) 0.047(5) 0.081(7) 0.013(5) 0.017(5) 0.033(5)
C19 0.087(7) 0.062(6) 0.053(6) 0.018(5) 0.016(5) 0.040(5)
C20 0.077(6) 0.055(5) 0.046(5) 0.011(4) 0.009(4) 0.040(5)
C21 0.073(6) 0.052(5) 0.051(5) 0.002(4) 0.001(4) 0.040(5)
C22 0.095(7) 0.072(6) 0.056(6) 0.023(5) 0.025(5) 0.055(5)
C23 0.059(5) 0.057(5) 0.042(5) 0.006(4) 0.009(4) 0.026(4)
C24 0.045(4) 0.047(5) 0.029(4) 0.007(4) -0.005(3) 0.024(4)
C25 0.054(5) 0.055(5) 0.042(5) -0.007(4) -0.004(4) 0.035(4)
C26 0.055(5) 0.060(5) 0.041(5) -0.004(4) -0.001(4) 0.030(4)
C27 0.052(5) 0.053(5) 0.031(4) 0.006(4) -0.001(4) 0.022(4)
C28 0.048(5) 0.049(5) 0.029(4) 0.006(4) -0.004(4) 0.024(4)
C29 0.050(5) 0.045(5) 0.035(4) 0.004(4) 0.000(4) 0.026(4)
C30 0.048(5) 0.053(5) 0.034(4) -0.003(4) -0.001(4) 0.034(4)
C31 0.053(5) 0.049(5) 0.036(4) 0.008(4) 0.001(4) 0.028(4)
C32 0.059(5) 0.057(5) 0.035(5) -0.002(4) -0.001(4) 0.036(4)
C33 0.061(5) 0.055(5) 0.047(5) 0.009(4) 0.006(4) 0.033(4)
C34 0.066(5) 0.049(5) 0.042(5) 0.010(4) 0.000(4) 0.036(4)
C35 0.069(6) 0.054(5) 0.041(5) 0.013(4) 0.007(4) 0.036(4)
C36 0.082(6) 0.046(5) 0.038(5) 0.008(4) 0.000(4) 0.038(4)
C37 0.053(5) 0.048(5) 0.052(5) -0.001(4) -0.005(4) 0.024(4)
C38 0.063(6) 0.049(5) 0.059(6) 0.012(4) 0.000(5) 0.027(4)
C39 0.075(6) 0.062(6) 0.066(6) 0.003(5) 0.005(5) 0.033(5)
C40 0.069(6) 0.081(6) 0.070(6) 0.020(5) 0.012(5) 0.038(5)
C41 0.067(6) 0.060(6) 0.063(6) 0.007(5) 0.010(5) 0.030(5)
C42 0.069(6) 0.047(5) 0.043(5) 0.003(4) 0.006(4) 0.031(4)
C43 0.057(5) 0.044(5) 0.042(5) 0.007(4) 0.001(4) 0.025(4)
C44 0.071(6) 0.073(6) 0.054(6) 0.012(5) 0.009(5) 0.031(5)
C45 0.095(7) 0.093(7) 0.040(5) -0.014(5) 0.005(5) 0.041(6)
C46 0.051(5) 0.068(6) 0.047(5) -0.006(4) -0.008(4) 0.036(4)
C47 0.055(5) 0.080(6) 0.058(6) -0.011(5) -0.004(5) 0.038(5)
C48 0.086(7) 0.073(6) 0.058(6) -0.012(5) -0.012(5) 0.034(5)
C49 0.077(6) 0.070(6) 0.064(6) -0.009(5) -0.007(5) 0.039(5)
C50 0.067(6) 0.061(6) 0.055(5) -0.007(4) -0.006(4) 0.040(5)
C51 0.046(5) 0.059(5) 0.037(5) -0.003(4) -0.007(4) 0.034(4)
C52 0.070(6) 0.049(5) 0.039(5) 0.001(4) 0.000(4) 0.032(4)
C53 0.060(5) 0.055(5) 0.041(5) 0.004(4) -0.004(4) 0.026(4)
C54 0.060(5) 0.058(5) 0.032(4) 0.002(4) 0.006(4) 0.032(4)
C55 0.063(5) 0.053(5) 0.044(5) 0.011(4) 0.004(4) 0.029(4)
C56 0.065(6) 0.081(6) 0.050(5) 0.002(5) -0.015(4) 0.038(5)
C57 0.072(6) 0.066(6) 0.035(5) 0.005(4) -0.004(4) 0.032(5)
C58 0.067(5) 0.051(5) 0.033(4) 0.008(4) -0.006(4) 0.032(4)
C59 0.067(6) 0.073(6) 0.049(5) 0.008(4) 0.003(4) 0.042(5)
C60 0.066(6) 0.072(6) 0.049(5) 0.009(4) 0.002(4) 0.042(5)
C61 0.073(6) 0.092(7) 0.063(6) 0.001(5) 0.005(5) 0.054(5)
C62 0.083(7) 0.107(7) 0.076(7) 0.002(6) 0.007(5) 0.066(6)
C63 0.085(7) 0.088(7) 0.063(6) -0.007(5) 0.009(5) 0.049(6)
C64 0.085(6) 0.089(6) 0.053(6) 0.002(5) 0.002(5) 0.063(5)
C65 0.068(6) 0.066(6) 0.045(5) 0.006(4) 0.002(4) 0.038(5)
C66 0.122(8) 0.123(8) 0.058(6) 0.001(6) -0.003(6) 0.079(7)
C67 0.068(6) 0.082(6) 0.056(6) -0.008(5) -0.008(5) 0.043(5)
C68 0.050(5) 0.057(5) 0.046(5) 0.005(4) 0.002(4) 0.032(4)
C69 0.058(5) 0.054(5) 0.051(5) -0.003(4) -0.003(4) 0.033(4)
C70 0.046(5) 0.067(6) 0.054(5) 0.003(5) 0.011(4) 0.024(4)
C71 0.056(5) 0.050(5) 0.050(5) -0.001(4) 0.013(4) 0.031(4)
C72 0.045(5) 0.047(5) 0.036(4) -0.001(4) 0.003(4) 0.023(4)
C73 0.053(5) 0.047(5) 0.040(5) -0.004(4) 0.005(4) 0.026(4)
C74 0.050(5) 0.048(5) 0.032(4) 0.005(4) 0.005(4) 0.027(4)
C75 0.056(5) 0.052(5) 0.037(5) -0.005(4) 0.006(4) 0.028(4)
C76 0.066(6) 0.058(5) 0.035(5) 0.001(4) 0.004(4) 0.024(4)
C77 0.066(6) 0.059(5) 0.040(5) 0.002(4) -0.001(4) 0.027(5)
C78 0.077(6) 0.063(6) 0.044(5) 0.005(4) 0.001(5) 0.035(5)
C79 0.072(6) 0.065(6) 0.050(5) -0.002(4) 0.000(5) 0.037(5)
C80 0.063(5) 0.059(5) 0.045(5) 0.009(4) 0.007(4) 0.034(4)
C81 0.072(6) 0.067(6) 0.047(5) 0.006(4) 0.015(4) 0.042(5)
C82 0.077(6) 0.060(5) 0.035(5) 0.003(4) -0.004(4) 0.037(5)
C83 0.080(6) 0.085(6) 0.052(6) -0.008(5) 0.005(5) 0.054(5)
C84 0.086(7) 0.075(6) 0.047(5) -0.006(5) -0.001(5) 0.045(5)
C85 0.074(6) 0.061(6) 0.053(6) -0.005(4) -0.011(5) 0.035(5)
C86 0.071(6) 0.073(6) 0.046(5) 0.005(5) 0.005(5) 0.041(5)
C87 0.067(6) 0.055(5) 0.034(5) 0.006(4) 0.004(4) 0.035(4)
C88 0.074(6) 0.096(7) 0.056(6) -0.003(5) -0.010(5) 0.034(5)
C89 0.067(6) 0.064(5) 0.053(5) -0.005(4) -0.013(4) 0.043(5)
C90 0.058(5) 0.049(5) 0.054(5) 0.003(4) 0.012(4) 0.031(4)
C91 0.063(6) 0.066(6) 0.050(5) 0.000(4) 0.002(4) 0.036(5)
C92 0.068(6) 0.064(6) 0.074(6) -0.015(5) -0.008(5) 0.041(5)
C93 0.067(6) 0.068(6) 0.071(6) -0.025(5) -0.004(5) 0.035(5)
C94 0.058(5) 0.046(5) 0.056(5) 0.005(4) 0.009(4) 0.027(4)
C95 0.052(5) 0.058(5) 0.043(5) 0.007(4) 0.003(4) 0.037(4)
C96 0.062(5) 0.061(5) 0.056(5) 0.001(4) 0.002(4) 0.034(5)
C97 0.057(5) 0.061(5) 0.052(5) 0.002(4) -0.010(4) 0.025(4)
C98 0.070(6) 0.066(6) 0.064(6) 0.006(5) -0.002(5) 0.035(5)
C99 0.079(6) 0.070(6) 0.064(6) 0.007(5) -0.006(5) 0.036(5)
C100 0.076(6) 0.060(6) 0.055(6) 0.008(4) 0.002(5) 0.036(5)
C101 0.077(6) 0.072(6) 0.055(6) -0.002(5) 0.000(5) 0.039(5)
C102 0.072(6) 0.073(6) 0.052(6) 0.001(5) 0.003(5) 0.040(5)
C103 0.099(7) 0.092(7) 0.075(7) 0.000(6) 0.000(6) 0.048(6)
C104 0.100(8) 0.102(8) 0.078(7) -0.020(6) -0.005(6) 0.048(6)
C105 0.091(8) 0.127(9) 0.108(8) -0.037(7) -0.016(6) 0.050(7)
C106 0.132(9) 0.139(10) 0.130(10) -0.032(8) -0.015(8) 0.064(8)
C107 0.113(9) 0.142(9) 0.116(9) -0.017(7) -0.009(7) 0.067(7)
C108 0.089(7) 0.093(7) 0.066(6) -0.025(6) -0.019(5) 0.042(6)
C109 0.079(7) 0.088(7) 0.047(6) -0.009(5) -0.009(5) 0.031(5)
C110 0.113(8) 0.139(9) 0.106(8) -0.015(7) -0.031(7) 0.059(7)
C111 0.085(7) 0.099(7) 0.114(8) 0.013(6) 0.001(6) 0.058(6)
C112 0.075(6) 0.076(6) 0.081(7) -0.002(5) 0.015(5) 0.042(5)
C113 0.088(7) 0.105(8) 0.102(8) 0.001(6) 0.017(6) 0.057(6)
C114 0.100(8) 0.122(9) 0.098(8) -0.005(7) 0.014(7) 0.052(7)
C115 0.105(8) 0.123(9) 0.109(9) -0.004(7) -0.006(7) 0.068(7)
C116 0.073(6) 0.081(6) 0.062(6) 0.003(5) 0.007(5) 0.047(5)
C117 0.072(6) 0.064(6) 0.071(6) -0.003(5) 0.001(5) 0.041(5)
C118 0.072(6) 0.079(6) 0.070(6) -0.001(5) 0.004(5) 0.036(5)
C119 0.086(7) 0.122(8) 0.093(8) -0.001(6) -0.007(6) 0.054(6)
C120 0.091(7) 0.111(8) 0.113(8) 0.011(7) -0.007(6) 0.059(6)
C121 0.068(8) 0.078(9) 0.083(9) 0.002(7) 0.003(7) 0.039(7)
C122 0.090(10) 0.094(10) 0.092(10) -0.004(7) -0.003(7) 0.054(8)
C268 0.045(15) 0.047(15) 0.050(16) -0.001(9) -0.010(9) 0.031(10)
C269 0.041(14) 0.037(14) 0.039(15) 0.003(9) 0.003(9) 0.017(10)
C149 0.063(9) 0.077(10) 0.081(11) -0.017(8) -0.015(7) 0.034(7)
C150 0.083(10) 0.088(11) 0.104(12) -0.014(8) -0.009(8) 0.055(8)
C151 0.065(9) 0.079(10) 0.082(11) 0.000(8) -0.008(7) 0.043(8)
C265 0.109(14) 0.107(14) 0.114(15) 0.005(9) -0.006(9) 0.057(10)
C266 0.094(13) 0.101(13) 0.117(14) -0.002(9) -0.002(9) 0.061(10)
C267 0.078(11) 0.081(11) 0.078(12) -0.002(8) -0.017(8) 0.036(8)
C123 0.109(8) 0.121(8) 0.099(8) 0.008(7) -0.002(6) 0.071(7)
C124 0.096(7) 0.099(8) 0.100(8) 0.013(6) 0.021(6) 0.053(6)
C125 0.087(7) 0.076(6) 0.065(6) -0.001(5) 0.001(5) 0.035(6)
C126 0.059(6) 0.088(7) 0.072(7) -0.006(6) -0.006(5) 0.021(5)
C127 0.154(11) 0.155(11) 0.170(11) 0.030(8) -0.016(8) 0.076(8)
C128 0.208(14) 0.229(14) 0.246(15) 0.004(9) -0.009(9) 0.117(10)
C129 0.211(14) 0.225(14) 0.232(15) 0.025(9) -0.012(9) 0.115(10)
C130 0.085(7) 0.119(8) 0.119(9) 0.017(7) -0.004(6) 0.051(7)
C131 0.074(6) 0.074(6) 0.077(7) 0.000(5) -0.017(5) 0.039(5)
C132 0.159(11) 0.182(11) 0.199(12) 0.003(8) -0.006(8) 0.113(9)
C133 0.079(6) 0.069(6) 0.087(7) -0.007(5) -0.003(5) 0.044(5)
C134 0.075(6) 0.051(5) 0.078(6) -0.003(5) 0.004(5) 0.031(5)
C135 0.093(7) 0.063(6) 0.098(7) 0.001(5) 0.016(6) 0.044(6)
C136 0.092(8) 0.080(7) 0.114(8) -0.009(6) 0.011(6) 0.045(6)
C137 0.077(7) 0.080(7) 0.106(8) -0.018(6) 0.013(6) 0.036(6)
C138 0.075(7) 0.055(6) 0.093(7) -0.015(5) 0.009(5) 0.031(5)
C139 0.067(6) 0.055(5) 0.070(6) -0.007(5) 0.006(5) 0.029(5)
C140 0.071(6) 0.069(6) 0.079(7) -0.008(5) 0.007(5) 0.030(5)
C141 0.055(5) 0.055(5) 0.072(6) -0.003(5) 0.010(5) 0.030(4)
C142 0.062(6) 0.063(6) 0.066(6) -0.003(5) 0.011(5) 0.030(5)
C143 0.055(5) 0.052(5) 0.057(5) 0.005(4) -0.002(4) 0.023(4)
C144 0.070(6) 0.057(5) 0.067(6) 0.006(5) 0.012(5) 0.031(5)
C145 0.055(5) 0.059(5) 0.055(5) -0.001(4) -0.005(4) 0.024(4)
C146 0.070(6) 0.064(6) 0.069(6) -0.008(5) -0.003(5) 0.029(5)
C147 0.078(7) 0.077(7) 0.108(8) -0.004(6) -0.028(6) 0.040(6)
C148 0.091(7) 0.104(8) 0.140(9) 0.001(7) -0.037(7) 0.058(6)
C152 0.080(7) 0.091(7) 0.144(9) 0.001(6) -0.034(6) 0.056(6)
C153 0.076(6) 0.071(6) 0.093(7) 0.003(5) -0.025(5) 0.041(5)
C154 0.104(7) 0.078(7) 0.104(8) 0.000(6) -0.028(6) 0.057(6)
C155 0.109(8) 0.077(7) 0.096(7) 0.011(6) 0.013(6) 0.057(6)
C156 0.084(7) 0.053(6) 0.070(6) 0.010(5) 0.016(5) 0.029(5)
C157 0.096(7) 0.076(7) 0.095(7) 0.007(6) 0.019(6) 0.047(6)
C158 0.116(8) 0.070(7) 0.099(8) 0.016(6) 0.024(7) 0.036(6)
C159 0.071(6) 0.057(6) 0.060(6) -0.002(5) 0.009(5) 0.021(5)
C160 0.065(6) 0.057(6) 0.054(5) 0.001(4) 0.008(5) 0.023(5)
C161 0.071(6) 0.057(6) 0.053(5) 0.004(4) 0.004(5) 0.027(5)
C162 0.050(5) 0.055(5) 0.055(5) -0.003(4) 0.009(4) 0.022(4)
C163 0.048(5) 0.055(5) 0.059(5) 0.003(4) -0.001(4) 0.024(4)
C164 0.047(5) 0.048(5) 0.051(5) -0.004(4) -0.005(4) 0.021(4)
C165 0.061(5) 0.056(5) 0.052(5) 0.007(4) 0.003(4) 0.029(4)
C166 0.048(5) 0.052(5) 0.067(6) -0.009(4) -0.009(4) 0.024(4)
C167 0.068(6) 0.055(5) 0.071(6) -0.006(5) 0.002(5) 0.036(5)
C168 0.051(5) 0.062(6) 0.080(6) 0.002(5) 0.001(5) 0.033(5)
C169 0.065(6) 0.076(6) 0.094(7) -0.008(5) -0.002(5) 0.045(5)
C170 0.067(6) 0.064(6) 0.088(7) -0.002(5) -0.004(5) 0.047(5)
C171 0.075(6) 0.088(7) 0.102(8) -0.003(6) 0.012(6) 0.053(6)
C172 0.084(7) 0.098(7) 0.112(8) -0.009(6) 0.001(6) 0.067(6)
C173 0.087(7) 0.077(6) 0.101(7) -0.012(6) -0.010(6) 0.060(6)
C174 0.071(6) 0.085(7) 0.088(7) 0.001(5) -0.013(5) 0.050(5)
C175 0.064(6) 0.072(6) 0.072(6) -0.016(5) -0.011(5) 0.045(5)
C176 0.091(7) 0.077(7) 0.130(8) -0.021(6) -0.015(6) 0.058(6)
C177 0.072(6) 0.053(6) 0.090(7) 0.011(5) 0.011(5) 0.022(5)
C178 0.061(6) 0.057(5) 0.056(6) 0.007(4) 0.008(4) 0.023(5)
C179 0.066(6) 0.062(6) 0.058(6) 0.000(5) 0.002(5) 0.027(5)
C180 0.055(6) 0.077(7) 0.073(6) 0.000(5) -0.008(5) 0.015(5)
C181 0.070(6) 0.082(7) 0.081(7) -0.001(5) -0.006(5) 0.036(5)
C182 0.054(5) 0.060(6) 0.053(5) 0.007(4) 0.006(4) 0.023(5)
C183 0.054(5) 0.048(5) 0.047(5) -0.002(4) 0.003(4) 0.021(4)
C184 0.057(5) 0.069(6) 0.050(5) 0.002(4) 0.004(4) 0.035(5)
C185 0.064(6) 0.064(6) 0.047(5) 0.008(4) 0.005(4) 0.033(5)
C186 0.072(6) 0.054(5) 0.074(6) -0.008(5) -0.002(5) 0.027(5)
C187 0.064(6) 0.066(6) 0.050(5) 0.001(4) -0.011(4) 0.031(5)
C188 0.075(6) 0.065(6) 0.074(6) 0.004(5) 0.005(5) 0.038(5)
C189 0.057(5) 0.061(6) 0.059(6) 0.003(4) 0.001(4) 0.032(5)
C190 0.072(6) 0.059(5) 0.073(6) 0.006(5) 0.005(5) 0.039(5)
C191 0.067(6) 0.078(6) 0.072(6) -0.003(5) -0.004(5) 0.047(5)
C192 0.069(6) 0.067(6) 0.065(6) -0.010(5) -0.008(5) 0.042(5)
C193 0.103(7) 0.073(7) 0.087(7) -0.015(6) -0.009(6) 0.049(6)
C194 0.104(8) 0.093(8) 0.092(8) -0.018(6) 0.001(6) 0.044(6)
C195 0.107(8) 0.074(7) 0.112(8) -0.035(6) 0.006(7) 0.039(6)
C196 0.089(7) 0.068(6) 0.084(7) -0.002(5) 0.008(6) 0.041(5)
C197 0.064(6) 0.059(6) 0.084(7) -0.022(5) -0.009(5) 0.042(5)
C198 0.140(9) 0.093(8) 0.145(10) -0.002(7) 0.016(8) 0.047(7)
C199 0.060(5) 0.061(5) 0.045(5) -0.001(4) -0.004(4) 0.035(4)
C200 0.045(4) 0.032(4) 0.033(4) -0.001(3) 0.008(3) 0.022(4)
C201 0.191(11) 0.142(10) 0.143(11) 0.004(8) 0.032(8) 0.073(8)
C202 0.095(7) 0.066(6) 0.070(6) -0.003(5) 0.005(5) 0.036(5)
C203 0.072(6) 0.083(6) 0.084(7) 0.029(5) 0.016(5) 0.052(5)
C204 0.066(6) 0.064(5) 0.049(5) 0.010(4) 0.002(4) 0.037(5)
C205 0.052(5) 0.082(6) 0.042(5) -0.010(4) -0.008(4) 0.040(5)
C206 0.055(5) 0.053(5) 0.038(5) 0.006(4) 0.008(4) 0.028(4)
C207 0.117(8) 0.080(7) 0.073(7) 0.002(6) 0.012(6) 0.040(6)
C208 0.062(5) 0.050(5) 0.034(4) 0.008(4) 0.003(4) 0.030(4)
C209 0.057(5) 0.054(5) 0.063(6) 0.006(4) -0.011(4) 0.028(4)
C210 0.045(5) 0.045(5) 0.034(4) -0.004(4) -0.001(4) 0.022(4)
C211 0.075(6) 0.061(6) 0.097(7) 0.010(5) 0.013(5) 0.033(5)
C212 0.062(6) 0.070(6) 0.070(6) 0.011(5) 0.006(5) 0.033(5)
C213 0.109(8) 0.076(7) 0.070(7) 0.012(5) -0.010(6) 0.031(6)
C214 0.090(7) 0.078(7) 0.069(6) 0.012(5) -0.012(5) 0.032(5)
C215 0.125(8) 0.135(9) 0.095(8) 0.005(7) -0.016(7) 0.077(7)
C216 0.097(7) 0.100(7) 0.076(7) 0.002(6) -0.013(6) 0.058(6)
C217 0.060(5) 0.047(5) 0.050(5) 0.006(4) -0.001(4) 0.024(4)
C218 0.042(5) 0.048(5) 0.051(5) -0.005(4) -0.005(4) 0.020(4)
C219 0.059(5) 0.066(6) 0.042(5) -0.009(4) -0.009(4) 0.025(4)
C220 0.055(5) 0.042(5) 0.036(5) -0.006(4) -0.003(4) 0.019(4)
C221 0.134(8) 0.114(8) 0.099(8) 0.019(6) 0.012(6) 0.091(7)
C222 0.093(7) 0.072(6) 0.052(5) 0.011(5) 0.006(5) 0.053(5)
C223 0.086(7) 0.067(6) 0.086(7) 0.013(5) -0.014(6) 0.031(5)
C224 0.055(5) 0.045(5) 0.053(5) 0.002(4) -0.008(4) 0.023(4)
C235 0.065(6) 0.064(6) 0.064(6) -0.016(5) -0.017(5) 0.038(5)
C236 0.053(5) 0.059(5) 0.043(5) -0.004(4) -0.003(4) 0.030(4)
C237 0.061(6) 0.091(7) 0.053(6) 0.004(5) 0.000(5) 0.030(5)
C238 0.063(6) 0.065(6) 0.045(5) 0.010(4) 0.009(4) 0.026(5)
C239 0.168(10) 0.110(9) 0.134(10) 0.009(7) -0.019(8) 0.058(7)
C240 0.128(9) 0.102(8) 0.102(8) 0.000(7) -0.023(7) 0.048(7)
C241 0.075(6) 0.068(6) 0.049(6) 0.004(5) -0.003(5) 0.022(5)
C242 0.066(6) 0.055(5) 0.038(5) -0.008(4) -0.013(4) 0.024(4)
C243 0.118(9) 0.122(9) 0.144(10) -0.017(7) 0.009(7) 0.072(7)
C244 0.076(6) 0.079(6) 0.052(6) -0.016(5) 0.006(5) 0.026(5)
C245 0.132(9) 0.135(9) 0.116(9) 0.032(7) -0.002(7) 0.072(7)
C246 0.101(7) 0.092(7) 0.069(7) 0.015(6) -0.007(6) 0.052(6)
C247 0.078(6) 0.085(7) 0.065(6) 0.012(5) -0.005(5) 0.040(5)
C248 0.088(7) 0.064(6) 0.047(5) 0.009(4) 0.006(5) 0.042(5)
C249 0.062(6) 0.075(6) 0.048(5) 0.002(5) 0.008(4) 0.034(5)
C250 0.061(5) 0.053(5) 0.032(4) -0.003(4) -0.002(4) 0.027(4)
C251 0.124(8) 0.138(8) 0.083(7) 0.008(6) -0.006(6) 0.093(7)
C252 0.084(6) 0.089(6) 0.041(5) 0.013(5) 0.005(5) 0.052(5)
C253 0.068(6) 0.054(5) 0.050(5) 0.006(4) 0.009(4) 0.038(4)
C254 0.061(5) 0.050(5) 0.032(4) 0.004(4) 0.010(4) 0.025(4)
C255 0.114(8) 0.121(8) 0.093(8) -0.023(6) -0.011(6) 0.064(7)
C256 0.083(7) 0.089(7) 0.075(7) -0.024(5) 0.002(5) 0.047(6)
C257 0.121(9) 0.145(9) 0.113(9) 0.022(7) -0.002(7) 0.066(7)
C258 0.102(8) 0.105(8) 0.115(8) 0.020(6) -0.020(7) 0.058(6)
C259 0.137(9) 0.122(9) 0.106(9) 0.003(7) -0.008(7) 0.047(7)
C260 0.084(7) 0.068(6) 0.075(7) 0.021(5) -0.011(5) 0.029(5)
C261 0.080(6) 0.068(6) 0.086(7) -0.014(5) -0.002(5) 0.046(5)
C262 0.060(5) 0.057(5) 0.055(5) -0.001(4) -0.005(4) 0.034(4)

loop_
_atom_type_symbol
_atom_type_description
_atom_type_scat_dispersion_real
_atom_type_scat_dispersion_imag
_atom_type_scat_source
C C 0.0033 0.0016 'International Tables Vol C Tables 4.2.6.8 and 6.1.1.4'
H H 0.0000 0.0000 'International Tables Vol C Tables 4.2.6.8 and 6.1.1.4'
N N 0.0061 0.0033 'International Tables Vol C Tables 4.2.6.8 and 6.1.1.4'
O O 0.0106 0.0060 'International Tables Vol C Tables 4.2.6.8 and 6.1.1.4'
Cl Cl 0.1484 0.1585 'International Tables Vol C Tables 4.2.6.8 and 6.1.1.4'
Cd Cd -0.8075 1.2024 'International Tables Vol C Tables 4.2.6.8 and 6.1.1.4'
Tb Tb -0.1723 4.1537 'International Tables Vol C Tables 4.2.6.8 and 6.1.1.4'

loop_
_geom_angle_atom_site_label_1
_geom_angle_atom_site_label_2
_geom_angle_atom_site_label_3
_geom_angle
O37 Tb1 O2 114.4(2)
O37 Tb1 O6 86.4(2)
O2 Tb1 O6 136.5(2)
O37 Tb1 O62 148.1(2)
O2 Tb1 O62 81.1(2)
O6 Tb1 O62 101.3(2)
O37 Tb1 O58 78.2(2)
O2 Tb1 O58 70.2(2)
O6 Tb1 O58 153.3(2)
O62 Tb1 O58 81.8(2)
O37 Tb1 O39 77.6(2)
O2 Tb1 O39 144.6(2)
O6 Tb1 O39 74.5(2)
O62 Tb1 O39 74.8(2)
O58 Tb1 O39 80.9(2)
O37 Tb1 N1 74.8(2)
O2 Tb1 N1 74.0(2)
O6 Tb1 N1 75.7(2)
O62 Tb1 N1 137.1(2)
O58 Tb1 N1 119.9(2)
O39 Tb1 N1 140.3(2)
O37 Tb1 O5 139.92(19)
O2 Tb1 O5 77.5(2)
O6 Tb1 O5 63.83(18)
O62 Tb1 O5 68.4(2)
O58 Tb1 O5 138.95(19)
O39 Tb1 O5 115.7(2)
N1 Tb1 O5 72.3(2)
O37 Tb1 Cd3 109.42(15)
O2 Tb1 Cd3 38.27(14)
O6 Tb1 Cd3 164.15(13)
O62 Tb1 Cd3 64.69(15)
O58 Tb1 Cd3 37.25(14)
O39 Tb1 Cd3 106.88(15)
N1 Tb1 Cd3 108.95(16)
O5 Tb1 Cd3 102.52(13)
O47 Tb2 O14 114.1(2)
O47 Tb2 O18 88.0(2)
O14 Tb2 O18 134.8(2)
O47 Tb2 O46 146.2(2)
O14 Tb2 O46 81.0(2)
O18 Tb2 O46 102.4(2)
O47 Tb2 O44 78.4(2)
O14 Tb2 O44 70.7(2)
O18 Tb2 O44 154.6(2)
O46 Tb2 O44 78.9(2)
O47 Tb2 N7 75.0(2)
O14 Tb2 N7 74.0(2)
O18 Tb2 N7 74.8(2)
O46 Tb2 N7 138.6(2)
O44 Tb2 N7 121.0(2)
O47 Tb2 O17 141.64(19)
O14 Tb2 O17 75.8(2)
O18 Tb2 O17 64.1(2)
O46 Tb2 O17 69.6(2)
O44 Tb2 O17 136.84(19)
N7 Tb2 O17 72.6(2)
O47 Tb2 O91 78.1(2)
O14 Tb2 O91 145.4(2)
O18 Tb2 O91 74.9(2)
O46 Tb2 O91 73.9(3)
O44 Tb2 O91 81.3(2)
N7 Tb2 O91 139.8(3)
O17 Tb2 O91 115.7(2)
O47 Tb2 Cd7 109.30(14)
O14 Tb2 Cd7 37.91(14)
O18 Tb2 Cd7 162.66(14)
O46 Tb2 Cd7 63.29(16)
O44 Tb2 Cd7 37.69(14)
N7 Tb2 Cd7 108.77(16)
O17 Tb2 Cd7 100.20(13)
O91 Tb2 Cd7 108.1(2)
O47 Tb2 Cd8 66.74(15)
O14 Tb2 Cd8 169.94(14)
O18 Tb2 Cd8 35.92(15)
O46 Tb2 Cd8 103.74(16)
O44 Tb2 Cd8 118.72(14)
N7 Tb2 Cd8 97.02(16)
O17 Tb2 Cd8 97.40(14)
O91 Tb2 Cd8 44.3(2)
Cd7 Tb2 Cd8 152.13(2)
O55 Tb3 O26 114.8(2)
O55 Tb3 O30 87.5(2)
O26 Tb3 O30 135.2(2)
O55 Tb3 O54 144.4(3)
O26 Tb3 O54 82.1(3)
O30 Tb3 O54 102.2(3)
O55 Tb3 O50 78.0(2)
O26 Tb3 O50 70.4(2)
O30 Tb3 O50 154.4(2)
O54 Tb3 O50 79.1(3)
O55 Tb3 N13 74.1(2)
O26 Tb3 N13 74.1(3)
O30 Tb3 N13 76.0(3)
O54 Tb3 N13 141.4(3)
O50 Tb3 N13 119.0(3)
O55 Tb3 O29 142.7(2)
O26 Tb3 O29 76.9(2)
O30 Tb3 O29 64.0(2)
O54 Tb3 O29 69.2(3)
O50 Tb3 O29 137.0(2)
N13 Tb3 O29 75.9(3)
O55 Tb3 Cl7 77.7(2)
O26 Tb3 Cl7 145.62(19)
O30 Tb3 Cl7 74.1(2)
O54 Tb3 Cl7 72.4(2)
O50 Tb3 Cl7 82.2(2)
N13 Tb3 Cl7 139.4(2)
O29 Tb3 Cl7 113.4(2)
O55 Tb3 Cd1 110.40(16)
O26 Tb3 Cd1 37.52(16)
O30 Tb3 Cd1 162.07(16)
O54 Tb3 Cd1 63.2(2)
O50 Tb3 Cd1 38.46(16)
N13 Tb3 Cd1 108.32(19)
O29 Tb3 Cd1 99.65(16)
Cl7 Tb3 Cd1 108.68(10)
O55 Tb3 Cd2 66.89(16)
O26 Tb3 Cd2 169.76(17)
O30 Tb3 Cd2 35.09(16)
O54 Tb3 Cd2 102.2(2)
O50 Tb3 Cd2 119.35(16)
N13 Tb3 Cd2 97.32(19)
O29 Tb3 Cd2 95.85(16)
Cl7 Tb3 Cd2 44.00(10)
Cd1 Tb3 Cd2 152.56(2)
O63 Tb4 O27 87.0(2)
O63 Tb4 O31 113.8(2)
O27 Tb4 O31 134.6(2)
O63 Tb4 O87 146.6(3)
O27 Tb4 O87 104.2(3)
O31 Tb4 O87 80.6(3)
O63 Tb4 O89 77.8(2)
O27 Tb4 O89 152.6(2)
O31 Tb4 O89 72.8(2)
O87 Tb4 O89 78.4(2)
O63 Tb4 N16 73.8(2)
O27 Tb4 N16 74.7(3)
O31 Tb4 N16 73.5(3)
O87 Tb4 N16 139.3(3)
O89 Tb4 N16 121.3(3)
O63 Tb4 O28 141.0(2)
O27 Tb4 O28 64.0(2)
O31 Tb4 O28 76.5(3)
O87 Tb4 O28 69.9(3)
O89 Tb4 O28 138.7(2)
N16 Tb4 O28 73.7(3)
O63 Tb4 Cl5 78.72(19)
O27 Tb4 Cl5 73.5(2)
O31 Tb4 Cl5 147.1(2)
O87 Tb4 Cl5 74.7(2)
O89 Tb4 Cl5 81.13(19)
N16 Tb4 Cl5 138.7(2)
O28 Tb4 Cl5 113.8(2)
O63 Tb4 Cd14 108.11(16)
O27 Tb4 Cd14 164.89(16)
O31 Tb4 Cd14 38.66(18)
O87 Tb4 Cd14 63.54(19)
O89 Tb4 Cd14 38.25(16)
N16 Tb4 Cd14 108.19(18)
O28 Tb4 Cd14 102.16(17)
Cl5 Tb4 Cd14 109.39(8)
O63 Tb4 Cd13 65.18(17)
O27 Tb4 Cd13 36.37(17)
O31 Tb4 Cd13 169.41(18)
O87 Tb4 Cd13 106.0(2)
O89 Tb4 Cd13 116.29(16)
N16 Tb4 Cd13 96.41(18)
O28 Tb4 Cd13 97.75(18)
Cl5 Tb4 Cd13 43.36(8)
Cd14 Tb4 Cd13 151.79(2)
O7 Tb5 O83 113.3(2)
O7 Tb5 O3 135.6(2)
O83 Tb5 O3 86.3(2)
O7 Tb5 O81 145.7(2)
O83 Tb5 O81 79.7(2)
O3 Tb5 O81 74.1(2)
O7 Tb5 O74 72.4(2)
O83 Tb5 O74 75.8(2)
O3 Tb5 O74 151.7(2)
O81 Tb5 O74 81.1(2)
O7 Tb5 O78 78.1(2)
O83 Tb5 O78 147.1(2)
O3 Tb5 O78 107.2(2)
O81 Tb5 O78 75.7(2)
O74 Tb5 O78 79.1(2)
O7 Tb5 O4 76.9(2)
O83 Tb5 O4 142.3(2)
O3 Tb5 O4 65.3(2)
O81 Tb5 O4 112.9(2)
O74 Tb5 O4 139.3(2)
O78 Tb5 O4 68.8(2)
O7 Tb5 N4 72.9(2)
O83 Tb5 N4 73.3(2)
O3 Tb5 N4 75.9(2)
O81 Tb5 N4 140.5(2)
O74 Tb5 N4 118.2(2)
O78 Tb5 N4 138.4(2)
O4 Tb5 N4 76.0(2)
O7 Tb5 Cd16 38.27(16)
O83 Tb5 Cd16 105.53(15)
O3 Tb5 Cd16 168.07(14)
O81 Tb5 Cd16 108.80(17)
O74 Tb5 Cd16 37.74(15)
O78 Tb5 Cd16 63.47(16)
O4 Tb5 Cd16 103.36(14)
N4 Tb5 Cd16 105.85(17)
O19 Tb6 O69 114.9(3)
O19 Tb6 O15 137.4(2)
O69 Tb6 O15 87.2(2)
O19 Tb6 O71 144.5(3)
O69 Tb6 O71 76.6(3)
O15 Tb6 O71 73.4(3)
O19 Tb6 O68 80.2(3)
O69 Tb6 O68 147.9(3)
O15 Tb6 O68 100.4(3)
O71 Tb6 O68 75.9(3)
O19 Tb6 O79 71.6(3)
O69 Tb6 O79 77.7(3)
O15 Tb6 O79 151.0(2)
O71 Tb6 O79 79.1(3)
O68 Tb6 O79 81.2(3)
O19 Tb6 N10 74.3(3)
O69 Tb6 N10 74.2(3)
O15 Tb6 N10 78.0(3)
O71 Tb6 N10 139.7(3)
O68 Tb6 N10 137.8(3)
O79 Tb6 N10 120.1(3)
O19 Tb6 O16 76.0(2)
O69 Tb6 O16 139.6(3)
O15 Tb6 O16 64.8(2)
O71 Tb6 O16 118.1(3)
O68 Tb6 O16 69.6(3)
O79 Tb6 O16 139.4(2)
N10 Tb6 O16 71.9(3)
O19 Tb6 Cd12 37.8(2)
O69 Tb6 Cd12 108.91(18)
O15 Tb6 Cd12 163.66(16)
O71 Tb6 Cd12 107.2(2)
O68 Tb6 Cd12 64.7(2)
O79 Tb6 Cd12 38.22(17)
N10 Tb6 Cd12 108.2(2)
O16 Tb6 Cd12 102.08(17)
O19 Tb6 Cd18 173.65(19)
O69 Tb6 Cd18 67.30(19)
O15 Tb6 Cd18 36.31(16)
O71 Tb6 Cd18 41.1(2)
O68 Tb6 Cd18 101.0(2)
O79 Tb6 Cd18 114.76(18)
N10 Tb6 Cd18 101.2(2)
O16 Tb6 Cd18 98.45(17)
Cd12 Tb6 Cd18 148.18(2)
O22 Cd1 O53 74.9(2)
O22 Cd1 N11 82.9(3)
O53 Cd1 N11 155.8(3)
O22 Cd1 O26 153.4(2)
O53 Cd1 O26 98.6(3)
N11 Cd1 O26 97.0(3)
O22 Cd1 O50 134.7(2)
O53 Cd1 O50 91.7(2)
N11 Cd1 O50 111.0(3)
O26 Cd1 O50 70.2(2)
O22 Cd1 O25 86.5(2)
O53 Cd1 O25 83.8(2)
N11 Cd1 O25 85.5(3)
O26 Cd1 O25 67.0(2)
O50 Cd1 O25 135.7(2)
O22 Cd1 Tb3 155.52(18)
O53 Cd1 Tb3 81.34(17)
N11 Cd1 Tb3 121.5(2)
O26 Cd1 Tb3 36.39(16)
O50 Cd1 Tb3 39.39(15)
O25 Cd1 Tb3 96.59(16)
O30 Cd2 N15 78.9(2)
O30 Cd2 O56 93.9(2)
N15 Cd2 O56 94.2(2)
O30 Cd2 O57 168.6(2)
N15 Cd2 O57 90.9(2)
O56 Cd2 O57 92.0(2)
O30 Cd2 O59 88.5(2)
N15 Cd2 O59 84.6(3)
O56 Cd2 O59 177.0(2)
O57 Cd2 O59 85.3(2)
O30 Cd2 Cl7 77.5(2)
N15 Cd2 Cl7 155.9(2)
O56 Cd2 Cl7 82.7(2)
O57 Cd2 Cl7 113.0(2)
O59 Cd2 Cl7 99.6(2)
O30 Cd2 Tb3 34.51(16)
N15 Cd2 Tb3 107.93(19)
O56 Cd2 Tb3 73.78(15)
O57 Cd2 Tb3 156.83(15)
O59 Cd2 Tb3 109.19(17)
Cl7 Cd2 Tb3 48.20(16)
O34 Cd3 O61 75.2(2)
O34 Cd3 N17 81.3(3)
O61 Cd3 N17 154.2(3)
O34 Cd3 O58 135.7(2)
O61 Cd3 O58 87.7(2)
N17 Cd3 O58 116.9(3)
O34 Cd3 O2 151.3(2)
O61 Cd3 O2 95.8(2)
N17 Cd3 O2 99.8(2)
O58 Cd3 O2 69.4(2)
O34 Cd3 O1 86.9(2)
O61 Cd3 O1 87.1(2)
N17 Cd3 O1 81.2(3)
O58 Cd3 O1 133.4(2)
O2 Cd3 O1 65.20(19)
O34 Cd3 Tb1 152.62(16)
O61 Cd3 Tb1 77.68(16)
N17 Cd3 Tb1 126.1(2)
O58 Cd3 Tb1 38.15(15)
O2 Cd3 Tb1 36.50(14)
O1 Cd3 Tb1 95.75(14)
O34 Cd4 O60 143.7(3)
O34 Cd4 O61 75.1(2)
O60 Cd4 O61 107.7(3)
O34 Cd4 O33 68.8(2)
O60 Cd4 O33 96.6(3)
O61 Cd4 O33 142.8(2)
O34 Cd4 Cl3 106.6(2)
O60 Cd4 Cl3 108.6(2)
O61 Cd4 Cl3 98.12(18)
O33 Cd4 Cl3 100.3(2)
O34 Cd4 O59 90.3(2)
O60 Cd4 O59 54.4(2)
O61 Cd4 O59 87.5(2)
O33 Cd4 O59 84.3(3)
Cl3 Cd4 O59 163.04(18)
O34 Cd4 C222 117.1(2)
O60 Cd4 C222 27.5(2)
O61 Cd4 C222 97.2(2)
O33 Cd4 C222 91.6(2)
Cl3 Cd4 C222 136.1(2)
O59 Cd4 C222 27.0(2)
N3 Cd5 O40 152.7(3)
N3 Cd5 O38 95.0(2)
O40 Cd5 O38 110.9(3)
N3 Cd5 O6 80.3(2)
O40 Cd5 O6 106.7(3)
O38 Cd5 O6 91.7(2)
N3 Cd5 O43 90.9(2)
O40 Cd5 O43 81.0(3)
O38 Cd5 O43 89.4(2)
O6 Cd5 O43 171.2(2)
N3 Cd5 O41 81.2(2)
O40 Cd5 O41 73.4(3)
O38 Cd5 O41 175.3(2)
O6 Cd5 O41 85.0(2)
O43 Cd5 O41 93.4(2)
N3 Cd5 O39 148.2(2)
O40 Cd5 O39 50.6(3)
O38 Cd5 O39 80.0(2)
O6 Cd5 O39 68.6(2)
O43 Cd5 O39 120.2(2)
O41 Cd5 O39 101.9(2)
O10 Cd6 O42 155.4(2)
O10 Cd6 O45 75.5(2)
O42 Cd6 O45 107.4(2)
O10 Cd6 O41 99.2(2)
O42 Cd6 O41 56.2(2)
O45 Cd6 O41 101.6(3)
O10 Cd6 O9 66.9(2)
O42 Cd6 O9 106.6(2)
O45 Cd6 O9 142.5(2)
O41 Cd6 O9 84.5(2)
O10 Cd6 Cl2 106.90(17)
O42 Cd6 Cl2 96.36(17)
O45 Cd6 Cl2 102.68(17)
O41 Cd6 Cl2 147.91(19)
O9 Cd6 Cl2 88.85(18)
O10 Cd6 C204 127.7(2)
O42 Cd6 C204 27.7(2)
O45 Cd6 C204 107.9(2)
O41 Cd6 C204 28.5(2)
O9 Cd6 C204 95.1(2)
Cl2 Cd6 C204 122.0(2)
O10 Cd7 O45 75.9(2)
O10 Cd7 N5 82.0(2)
O45 Cd7 N5 154.9(2)
O10 Cd7 O44 134.8(2)
O45 Cd7 O44 87.4(2)
N5 Cd7 O44 117.0(2)
O10 Cd7 O14 152.7(2)
O45 Cd7 O14 97.2(2)
N5 Cd7 O14 96.9(2)
O44 Cd7 O14 69.8(2)
O10 Cd7 O13 87.60(19)
O45 Cd7 O13 85.8(2)
N5 Cd7 O13 81.3(2)
O44 Cd7 O13 133.34(19)
O14 Cd7 O13 65.39(19)
O10 Cd7 Tb2 154.54(16)
O45 Cd7 Tb2 79.01(16)
N5 Cd7 Tb2 123.40(19)
O44 Cd7 Tb2 38.55(13)
O14 Cd7 Tb2 36.13(14)
O13 Cd7 Tb2 94.95(13)
O92 Cd8 N9 142.9(3)
O92 Cd8 O18 107.9(3)
N9 Cd8 O18 80.6(3)
O92 Cd8 O48 119.1(3)
N9 Cd8 O48 95.4(2)
O18 Cd8 O48 94.4(2)
O92 Cd8 O49 74.9(3)
N9 Cd8 O49 91.3(3)
O18 Cd8 O49 169.8(2)
O48 Cd8 O49 92.6(2)
O92 Cd8 O51 62.4(3)
N9 Cd8 O51 83.1(3)
O18 Cd8 O51 85.3(3)
O48 Cd8 O51 178.5(3)
O49 Cd8 O51 87.5(3)
O92 Cd8 O91 51.5(3)
N9 Cd8 O91 155.2(3)
O18 Cd8 O91 74.7(2)
O48 Cd8 O91 84.1(2)
O49 Cd8 O91 113.5(3)
O51 Cd8 O91 97.3(3)
O92 Cd8 C264 25.8(2)
N9 Cd8 C264 160.2(4)
O18 Cd8 C264 90.6(3)
O48 Cd8 C264 102.9(3)
O49 Cd8 C264 95.1(3)
O51 Cd8 C264 78.6(3)
O91 Cd8 C264 25.70(17)
O92 Cd8 Tb2 92.1(2)
N9 Cd8 Tb2 111.2(2)
O18 Cd8 Tb2 35.31(15)
O48 Cd8 Tb2 74.64(16)
O49 Cd8 Tb2 154.75(18)
O51 Cd8 Tb2 105.9(2)
O91 Cd8 Tb2 44.66(17)
C264 Cd8 Tb2 67.6(2)
O22 Cd9 O53 75.0(2)
O22 Cd9 O52 153.8(3)
O53 Cd9 O52 109.6(3)
O22 Cd9 O21 67.6(2)
O53 Cd9 O21 142.2(2)
O52 Cd9 O21 101.7(3)
O22 Cd9 O51 100.5(3)
O53 Cd9 O51 91.0(3)
O52 Cd9 O51 54.4(3)
O21 Cd9 O51 90.3(3)
O22 Cd9 Cl4 107.9(2)
O53 Cd9 Cl4 105.5(2)
O52 Cd9 Cl4 95.9(2)
O21 Cd9 Cl4 91.48(19)
O51 Cd9 Cl4 149.9(2)
O22 Cd9 C214 127.4(2)
O53 Cd9 C214 101.7(3)
O52 Cd9 C214 27.2(2)
O21 Cd9 C214 96.5(3)
O51 Cd9 C214 27.3(2)
Cl4 Cd9 C214 122.9(2)
O66 Cd10 O23 140.8(4)
O66 Cd10 O67 106.4(4)
O23 Cd10 O67 76.2(3)
O66 Cd10 Cl8' 103.7(6)
O23 Cd10 Cl8' 110.9(6)
O67 Cd10 Cl8' 113.9(10)
O66 Cd10 O24 99.8(4)
O23 Cd10 O24 67.3(3)
O67 Cd10 O24 143.3(3)
Cl8' Cd10 O24 83.4(10)
O66 Cd10 Cl8 104.5(5)
O23 Cd10 Cl8 114.7(5)
O67 Cd10 Cl8 89.8(8)
Cl8' Cd10 Cl8 25.5(6)
O24 Cd10 Cl8 108.2(8)
O66 Cd10 O65 52.8(3)
O23 Cd10 O65 88.7(3)
O67 Cd10 O65 89.0(3)
Cl8' Cd10 O65 152.4(7)
O24 Cd10 O65 86.7(3)
Cl8 Cd10 O65 155.6(5)
O66 Cd10 C240 25.8(3)
O23 Cd10 C240 115.2(3)
O67 Cd10 C240 100.6(4)
Cl8' Cd10 C240 127.5(6)
O24 Cd10 C240 91.9(4)
Cl8 Cd10 C240 130.1(4)
O65 Cd10 C240 27.2(3)
O35 Cd11 O86 154.4(3)
O35 Cd11 O88 77.1(3)
O86 Cd11 O88 110.6(4)
O35 Cd11 O85 98.7(3)
O86 Cd11 O85 56.8(3)
O88 Cd11 O85 96.6(3)
O35 Cd11 Cl6 106.0(2)
O86 Cd11 Cl6 97.7(3)
O88 Cd11 Cl6 95.9(2)
O85 Cd11 Cl6 154.2(3)
O35 Cd11 O36 64.1(3)
O86 Cd11 O36 102.9(4)
O88 Cd11 O36 140.9(3)
O85 Cd11 O36 85.1(3)
Cl6 Cd11 O36 99.1(2)
O35 Cd11 C258 127.2(3)
O86 Cd11 C258 27.9(3)
O88 Cd11 C258 106.1(3)
O85 Cd11 C258 28.9(3)
Cl6 Cd11 C258 125.5(3)
O36 Cd11 C258 94.1(3)
O23 Cd12 O67 76.3(3)
O23 Cd12 N12 84.3(3)
O67 Cd12 N12 158.3(3)
O23 Cd12 O79 136.8(3)
O67 Cd12 O79 89.5(3)
N12 Cd12 O79 111.6(3)
O23 Cd12 O19 149.4(3)
O67 Cd12 O19 95.1(3)
N12 Cd12 O19 96.8(3)
O79 Cd12 O19 71.1(2)
O23 Cd12 O20 85.7(3)
O67 Cd12 O20 86.4(3)
N12 Cd12 O20 82.4(3)
O79 Cd12 O20 134.6(3)
O19 Cd12 O20 64.3(3)
O23 Cd12 Tb6 155.5(2)
O67 Cd12 Tb6 79.4(2)
N12 Cd12 Tb6 120.2(2)
O79 Cd12 Tb6 39.44(17)
O19 Cd12 Tb6 36.07(18)
O20 Cd12 Tb6 95.6(2)
N14 Cd13 O80 93.0(3)
N14 Cd13 O27 80.2(3)
O80 Cd13 O27 170.6(2)
N14 Cd13 O64 92.8(3)
O80 Cd13 O64 90.2(2)
O27 Cd13 O64 96.5(2)
N14 Cd13 O65 86.7(3)
O80 Cd13 O65 84.3(3)
O27 Cd13 O65 88.8(3)
O64 Cd13 O65 174.5(3)
N14 Cd13 Cl5 158.6(2)
O80 Cd13 Cl5 108.4(2)
O27 Cd13 Cl5 78.5(2)
O64 Cd13 Cl5 87.75(19)
O65 Cd13 Cl5 94.7(2)
N14 Cd13 Tb4 109.5(2)
O80 Cd13 Tb4 154.08(18)
O27 Cd13 Tb4 35.09(16)
O64 Cd13 Tb4 76.28(16)
O65 Cd13 Tb4 109.0(2)
Cl5 Cd13 Tb4 50.01(11)
O35 Cd14 N18 83.2(3)
O35 Cd14 O88 78.1(3)
N18 Cd14 O88 160.1(3)
O35 Cd14 O89 135.3(3)
N18 Cd14 O89 110.3(3)
O88 Cd14 O89 88.0(2)
O35 Cd14 O31 151.1(2)
N18 Cd14 O31 95.9(3)
O88 Cd14 O31 97.2(3)
O89 Cd14 O31 72.0(2)
O35 Cd14 O32 86.6(3)
N18 Cd14 O32 82.6(3)
O88 Cd14 O32 89.5(3)
O89 Cd14 O32 136.1(2)
O31 Cd14 O32 64.8(2)
O35 Cd14 Tb4 158.0(2)
N18 Cd14 Tb4 118.8(2)
O88 Cd14 Tb4 80.22(17)
O89 Cd14 Tb4 39.05(16)
O31 Cd14 Tb4 37.07(17)
O32 Cd14 Tb4 97.43(17)
O82 Cd15 N2 149.0(3)
O82 Cd15 O3 100.0(3)
N2 Cd15 O3 81.1(2)
O82 Cd15 O84 113.8(3)
N2 Cd15 O84 96.9(2)
O3 Cd15 O84 94.0(2)
O82 Cd15 O90 82.5(3)
N2 Cd15 O90 95.4(2)
O3 Cd15 O90 176.3(2)
O84 Cd15 O90 87.6(2)
O82 Cd15 O85 71.9(3)
N2 Cd15 O85 77.2(3)
O3 Cd15 O85 88.8(3)
O84 Cd15 O85 173.0(3)
O90 Cd15 O85 89.3(3)
N6 Cd16 O11 84.0(2)
N6 Cd16 O77 159.6(2)
O11 Cd16 O77 78.2(2)
N6 Cd16 O74 110.9(2)
O11 Cd16 O74 134.9(2)
O77 Cd16 O74 88.9(2)
N6 Cd16 O7 93.8(2)
O11 Cd16 O7 150.9(2)
O77 Cd16 O7 96.9(2)
O74 Cd16 O7 72.9(2)
N6 Cd16 O8 80.8(2)
O11 Cd16 O8 86.8(2)
O77 Cd16 O8 88.2(2)
O74 Cd16 O8 136.3(2)
O7 Cd16 O8 64.2(2)
N6 Cd16 O73 103.3(2)
O11 Cd16 O73 84.6(2)
O77 Cd16 O73 85.0(2)
O74 Cd16 O73 51.1(2)
O7 Cd16 O73 123.9(2)
O8 Cd16 O73 170.0(2)
N6 Cd16 Tb5 116.95(19)
O11 Cd16 Tb5 159.05(16)
O77 Cd16 Tb5 81.36(16)
O74 Cd16 Tb5 39.39(15)
O7 Cd16 Tb5 37.09(15)
O8 Cd16 Tb5 97.19(14)
O73 Cd16 Tb5 89.10(13)
O76 Cd17 O11 147.4(3)
O76 Cd17 O77 110.8(3)
O11 Cd17 O77 76.8(2)
O76 Cd17 O75 55.3(2)
O11 Cd17 O75 93.6(2)
O77 Cd17 O75 92.9(2)
O76 Cd17 Cl1 99.4(2)
O11 Cd17 Cl1 111.05(18)
O77 Cd17 Cl1 98.58(19)
O75 Cd17 Cl1 154.59(18)
O76 Cd17 O12 105.8(3)
O11 Cd17 O12 66.4(2)
O77 Cd17 O12 141.8(2)
O75 Cd17 O12 99.1(3)
Cl1 Cd17 O12 85.8(2)
O76 Cd17 C248 27.5(2)
O11 Cd17 C248 121.2(2)
O77 Cd17 C248 101.8(2)
O75 Cd17 C248 27.8(2)
Cl1 Cd17 C248 126.9(2)
O12 Cd17 C248 105.6(2)
O15 Cd18 O70 92.4(2)
O15 Cd18 N8 78.6(3)
O70 Cd18 N8 92.0(3)
O15 Cd18 O73 172.8(2)
O70 Cd18 O73 87.3(2)
N8 Cd18 O73 94.2(3)
O15 Cd18 O75 90.5(2)
O70 Cd18 O75 170.5(2)
N8 Cd18 O75 79.7(3)
O73 Cd18 O75 88.7(2)
O15 Cd18 O72 106.2(3)
O70 Cd18 O72 112.7(3)
N8 Cd18 O72 154.3(3)
O73 Cd18 O72 80.5(3)
O75 Cd18 O72 75.0(3)
O15 Cd18 O71 68.0(2)
O70 Cd18 O71 80.1(3)
N8 Cd18 O71 145.2(3)
O73 Cd18 O71 118.9(2)
O75 Cd18 O71 109.3(3)
O72 Cd18 O71 52.0(3)
O15 Cd18 Tb6 34.95(16)
O70 Cd18 Tb6 73.86(17)
N8 Cd18 Tb6 108.5(2)
O73 Cd18 Tb6 150.64(15)
O75 Cd18 Tb6 113.00(17)
O72 Cd18 Tb6 86.1(2)
O71 Cd18 Tb6 36.74(17)
Cd13 Cl5 Tb4 86.63(14)
Cd2 Cl7 Tb3 87.80(19)
C8 N1 C9 115.2(5)
C8 N1 Tb1 126.0(4)
C9 N1 Tb1 118.2(3)
C15 N2 C14 117.6(6)
C15 N2 Cd15 126.0(4)
C14 N2 Cd15 115.8(4)
C30 N3 C31 116.6(6)
C30 N3 Cd5 126.1(4)
C31 N3 Cd5 116.8(4)
C37 N4 C36 113.7(6)
C37 N4 Tb5 128.7(4)
C36 N4 Tb5 117.5(4)
C52 N5 C53 117.9(6)
C52 N5 Cd7 127.3(5)
C53 N5 Cd7 114.7(4)
C59 N6 C58 116.1(6)
C59 N6 Cd16 125.1(5)
C58 N6 Cd16 118.2(4)
C74 N7 C75 114.4(5)
C74 N7 Tb2 127.1(4)
C75 N7 Tb2 118.0(4)
C81 N8 C80 120.0(6)
C81 N8 Cd18 124.3(5)
C80 N8 Cd18 115.0(4)
C96 N9 C97 118.2(7)
C96 N9 Cd8 124.6(5)
C97 N9 Cd8 117.0(5)
C103 N10 C102 114.3(8)
C103 N10 Tb6 128.0(6)
C102 N10 Tb6 117.6(5)
C118 N11 C119 118.5(8)
C118 N11 Cd1 126.3(6)
C119 N11 Cd1 115.1(6)
C125 N12 C124 120.2(8)
C125 N12 Cd12 122.7(6)
C124 N12 Cd12 116.8(6)
C140 N13 C141 112.8(7)
C140 N13 Tb3 126.2(6)
C141 N13 Tb3 120.1(4)
C147 N14 C146 117.8(7)
C147 N14 Cd13 123.5(6)
C146 N14 Cd13 117.7(5)
C162 N15 C163 118.7(6)
C162 N15 Cd2 125.4(5)
C163 N15 Cd2 114.9(4)
C169 N16 C168 113.7(7)
C169 N16 Tb4 126.5(6)
C168 N16 Tb4 119.4(4)
C184 N17 C185 118.0(6)
C184 N17 Cd3 128.5(5)
C185 N17 Cd3 113.5(5)
C191 N18 C190 118.8(7)
C191 N18 Cd14 126.3(6)
C190 N18 Cd14 114.8(5)
C2 O1 C1 117.9(6)
C2 O1 Cd3 114.3(4)
C1 O1 Cd3 121.5(5)
C7 O2 Tb1 133.4(4)
C7 O2 Cd3 119.9(4)
Tb1 O2 Cd3 105.2(2)
C21 O3 Tb5 121.9(4)
C21 O3 Cd15 125.7(4)
Tb5 O3 Cd15 112.4(2)
C20 O4 C22 118.2(6)
C20 O4 Tb5 114.2(4)
C22 O4 Tb5 127.3(4)
C24 O5 C23 115.5(5)
C24 O5 Tb1 115.5(3)
C23 O5 Tb1 129.0(4)
C29 O6 Tb1 125.5(4)
C29 O6 Cd5 124.2(4)
Tb1 O6 Cd5 110.0(2)
C43 O7 Tb5 138.0(4)
C43 O7 Cd16 117.3(4)
Tb5 O7 Cd16 104.6(3)
C42 O8 C44 118.4(6)
C42 O8 Cd16 108.5(4)
C44 O8 Cd16 124.9(5)
C46 O9 C45 121.7(6)
C46 O9 Cd6 115.4(4)
C45 O9 Cd6 121.9(5)
C51 O10 Cd6 122.9(4)
C51 O10 Cd7 131.7(4)
Cd6 O10 Cd7 104.8(2)
C65 O11 Cd16 126.2(4)
C65 O11 Cd17 121.4(4)
Cd16 O11 Cd17 103.3(2)
C64 O12 C66 114.8(7)
C64 O12 Cd17 113.8(4)
C66 O12 Cd17 120.0(5)
C68 O13 C67 116.8(6)
C68 O13 Cd7 113.1(4)
C67 O13 Cd7 125.5(4)
C73 O14 Tb2 132.5(4)
C73 O14 Cd7 119.7(4)
Tb2 O14 Cd7 106.0(2)
C87 O15 Tb6 124.1(4)
C87 O15 Cd18 127.1(4)
Tb6 O15 Cd18 108.7(2)
C86 O16 C88 116.0(6)
C86 O16 Tb6 114.4(4)
C88 O16 Tb6 129.6(5)
C90 O17 C89 115.9(6)
C90 O17 Tb2 114.3(4)
C89 O17 Tb2 129.8(4)
C95 O18 Tb2 124.9(4)
C95 O18 Cd8 126.3(4)
Tb2 O18 Cd8 108.8(2)
C109 O19 Tb6 136.9(6)
C109 O19 Cd12 116.9(6)
Tb6 O19 Cd12 106.1(3)
C108 O20 C110 120.5(8)
C108 O20 Cd12 111.0(5)
C110 O20 Cd12 121.6(6)
C112 O21 C111 119.5(8)
C112 O21 Cd9 115.2(5)
C111 O21 Cd9 123.7(6)
C117 O22 Cd9 124.4(5)
C117 O22 Cd1 129.6(5)
Cd9 O22 Cd1 106.0(3)
C131 O23 Cd12 131.1(6)
C131 O23 Cd10 122.8(5)
Cd12 O23 Cd10 105.2(4)
C130 O24 C132 119.2(11)
C130 O24 Cd10 112.5(7)
C132 O24 Cd10 123.9(9)
C134 O25 C133 116.9(6)
C134 O25 Cd1 111.5(4)
C133 O25 Cd1 120.9(5)
C139 O26 Tb3 131.7(4)
C139 O26 Cd1 119.9(5)
Tb3 O26 Cd1 106.1(3)
C153 O27 Tb4 126.1(5)
C153 O27 Cd13 125.3(5)
Tb4 O27 Cd13 108.5(3)
C152 O28 C154 118.9(5)
C152 O28 Tb4 113.0(5)
C154 O28 Tb4 128.1(5)
C156 O29 C155 117.1(7)
C156 O29 Tb3 113.7(4)
C155 O29 Tb3 129.2(5)
C161 O30 Tb3 123.9(5)
C161 O30 Cd2 125.6(5)
Tb3 O30 Cd2 110.4(3)
C175 O31 Tb4 134.6(5)
C175 O31 Cd14 120.6(5)
Tb4 O31 Cd14 104.3(3)
C174 O32 C176 118.4(7)
C174 O32 Cd14 113.8(5)
C176 O32 Cd14 122.2(5)
C178 O33 C177 119.7(6)
C178 O33 Cd4 115.5(4)
C177 O33 Cd4 124.5(5)
C183 O34 Cd4 122.0(4)
C183 O34 Cd3 131.8(4)
Cd4 O34 Cd3 106.2(3)
C197 O35 Cd14 129.0(5)
C197 O35 Cd11 126.0(5)
Cd14 O35 Cd11 103.8(3)
C196 O36 C198 119.8(9)
C196 O36 Cd11 116.1(5)
C198 O36 Cd11 123.2(7)
C200 O37 Tb1 143.8(4)
C200 O38 Cd5 130.1(4)
C202 O39 Tb1 150.0(6)
C202 O39 Cd5 87.7(6)
Tb1 O39 Cd5 98.8(2)
C202 O40 Cd5 99.5(5)
C204 O41 Cd6 89.4(5)
C204 O41 Cd5 133.1(5)
Cd6 O41 Cd5 126.8(3)
C204 O42 Cd6 92.8(5)
C206 O43 Cd5 125.2(4)
C206 O44 Cd7 102.0(4)
C206 O44 Tb2 147.4(4)
Cd7 O44 Tb2 103.8(2)
C208 O45 Cd7 124.7(4)
C208 O45 Cd6 131.9(4)
Cd7 O45 Cd6 103.5(3)
C208 O46 Tb2 148.5(4)
C210 O47 Tb2 145.1(4)
C210 O48 Cd8 128.4(4)
C212 O49 Cd8 125.9(5)
C212 O50 Cd1 105.2(5)
C212 O50 Tb3 142.8(5)
Cd1 O50 Tb3 102.1(2)
C214 O51 Cd9 90.9(6)
C214 O51 Cd8 137.9(6)
Cd9 O51 Cd8 130.8(4)
C214 O52 Cd9 96.9(5)
C216 O53 Cd1 120.8(5)
C216 O53 Cd9 134.3(5)
Cd1 O53 Cd9 104.0(3)
C216 O54 Tb3 148.3(6)
C218 O55 Tb3 145.0(4)
C218 O56 Cd2 128.5(4)
C220 O57 Cd2 125.9(4)
C220 O58 Cd3 105.4(4)
C220 O58 Tb1 145.3(4)
Cd3 O58 Tb1 104.6(2)
C222 O59 Cd2 132.6(5)
C222 O59 Cd4 85.3(5)
Cd2 O59 Cd4 140.6(3)
C222 O60 Cd4 99.0(5)
C224 O61 Cd3 125.9(4)
C224 O61 Cd4 130.4(4)
Cd3 O61 Cd4 103.4(3)
C224 O62 Tb1 145.4(4)
C236 O63 Tb4 147.2(4)
C236 O64 Cd13 124.7(4)
C240 O65 Cd13 137.5(7)
C240 O65 Cd10 83.6(7)
Cd13 O65 Cd10 138.6(4)
C240 O66 Cd10 104.1(7)
C246 O67 Cd10 133.8(5)
C246 O67 Cd12 123.7(5)
Cd10 O67 Cd12 102.2(3)
C246 O68 Tb6 148.3(6)
C242 O69 Tb6 143.5(5)
C242 O70 Cd18 128.3(4)
C244 O71 Tb6 149.4(6)
C244 O71 Cd18 91.7(6)
Tb6 O71 Cd18 102.2(3)
C244 O72 Cd18 91.6(6)
C250 O73 Cd18 124.3(4)
C250 O73 Cd16 86.2(4)
Cd18 O73 Cd16 138.8(3)
C250 O74 Cd16 104.0(4)
C250 O74 Tb5 147.4(4)
Cd16 O74 Tb5 102.9(2)
C248 O75 Cd18 132.3(5)
C248 O75 Cd17 89.3(5)
Cd18 O75 Cd17 134.9(3)
C248 O76 Cd17 98.2(5)
C252 O77 Cd16 121.6(5)
C252 O77 Cd17 136.2(5)
Cd16 O77 Cd17 101.7(2)
C252 O78 Tb5 144.9(5)
C238 O79 Cd12 105.1(5)
C238 O79 Tb6 148.7(5)
Cd12 O79 Tb6 102.3(3)
C238 O80 Cd13 129.5(5)
C256 O81 Tb5 148.6(6)
C256 O82 Cd15 105.7(6)
C254 O83 Tb5 143.7(4)
C254 O84 Cd15 130.1(4)
C258 O85 Cd11 89.3(7)
C258 O85 Cd15 135.3(7)
Cd11 O85 Cd15 130.0(4)
C258 O86 Cd11 92.1(8)
C260 O87 Tb4 145.8(5)
C260 O88 Cd14 123.0(5)
C260 O88 Cd11 135.8(5)
Cd14 O88 Cd11 100.9(3)
C262 O89 Cd14 103.1(4)
C262 O89 Tb4 147.9(4)
Cd14 O89 Tb4 102.7(2)
C262 O90 Cd15 125.3(5)
C264 O91 Cd8 84.8(5)
C264 O91 Tb2 148.3(9)
Cd8 O91 Tb2 91.1(3)
C264 O92 Cd8 109.2(5)
O1 C1 H1A 109.5
O1 C1 H1B 109.5
H1A C1 H1B 109.5
O1 C1 H1C 109.5
H1A C1 H1C 109.5
H1B C1 H1C 109.5
C3 C2 O1 126.1(8)
C3 C2 C7 120.7(9)
O1 C2 C7 113.1(7)
C2 C3 C4 121.7(10)
C2 C3 H3A 119.2
C4 C3 H3A 119.2
C3 C4 C5 119.6(9)
C3 C4 H4A 120.2
C5 C4 H4A 120.2
C4 C5 C6 120.0(9)
C4 C5 H5A 120.0
C6 C5 H5A 120.0
C7 C6 C5 120.5(9)
C7 C6 C8 123.8(9)
C5 C6 C8 115.7(9)
O2 C7 C6 123.1(8)
O2 C7 C2 119.6(7)
C6 C7 C2 117.2(8)
N1 C8 C6 127.8(8)
N1 C8 H8A 116.1
C6 C8 H8A 116.1
N1 C9 C10 113.0(6)
N1 C9 H9A 109.0
C10 C9 H9A 109.0
N1 C9 H9B 109.0
C10 C9 H9B 109.0
H9A C9 H9B 107.8
C11 C10 C9 111.2(7)
C11 C10 H10A 109.4
C9 C10 H10A 109.4
C11 C10 H10B 109.4
C9 C10 H10B 109.4
H10A C10 H10B 108.0
C12 C11 C10 113.9(7)
C12 C11 H11A 108.8
C10 C11 H11A 108.8
C12 C11 H11B 108.8
C10 C11 H11B 108.8
H11A C11 H11B 107.7
C13 C12 C11 114.1(7)
C13 C12 H12A 108.7
C11 C12 H12A 108.7
C13 C12 H12B 108.7
C11 C12 H12B 108.7
H12A C12 H12B 107.6
C14 C13 C12 112.0(7)
C14 C13 H13A 109.2
C12 C13 H13A 109.2
C14 C13 H13B 109.2
C12 C13 H13B 109.2
H13A C13 H13B 107.9
N2 C14 C13 112.6(6)
N2 C14 H14A 109.1
C13 C14 H14A 109.1
N2 C14 H14B 109.1
C13 C14 H14B 109.1
H14A C14 H14B 107.8
N2 C15 C16 127.4(8)
N2 C15 H15A 116.3
C16 C15 H15A 116.3
C21 C16 C15 127.4(8)
C21 C16 C17 117.2(8)
C15 C16 C17 115.4(8)
C18 C17 C16 119.9(10)
C18 C17 H17A 120.0
C16 C17 H17A 120.0
C19 C18 C17 121.5(10)
C19 C18 H18A 119.2
C17 C18 H18A 119.2
C20 C19 C18 120.1(10)
C20 C19 H19A 120.0
C18 C19 H19A 120.0
C19 C20 C21 121.3(9)
C19 C20 O4 124.6(9)
C21 C20 O4 114.1(8)
O3 C21 C20 117.5(8)
O3 C21 C16 122.6(8)
C20 C21 C16 119.9(9)
O4 C22 H22A 109.5
O4 C22 H22B 109.5
H22A C22 H22B 109.5
O4 C22 H22C 109.5
H22A C22 H22C 109.5
H22B C22 H22C 109.5
O5 C23 H23A 109.5
O5 C23 H23B 109.5
H23A C23 H23B 109.5
O5 C23 H23C 109.5
H23A C23 H23C 109.5
H23B C23 H23C 109.5
C25 C24 O5 124.7(7)
C25 C24 C29 122.1(8)
O5 C24 C29 113.2(7)
C24 C25 C26 118.0(9)
C24 C25 H25A 121.0
C26 C25 H25A 121.0
C27 C26 C25 119.8(9)
C27 C26 H26A 120.1
C25 C26 H26A 120.1
C26 C27 C28 122.8(9)
C26 C27 H27A 118.6
C28 C27 H27A 118.6
C29 C28 C27 117.2(8)
C29 C28 C30 127.2(8)
C27 C28 C30 115.3(8)
O6 C29 C28 123.5(7)
O6 C29 C24 116.4(7)
C28 C29 C24 120.0(8)
N3 C30 C28 127.2(8)
N3 C30 H30A 116.4
C28 C30 H30A 116.4
N3 C31 C32 111.9(7)
N3 C31 H31A 109.2
C32 C31 H31A 109.2
N3 C31 H31B 109.2
C32 C31 H31B 109.2
H31A C31 H31B 107.9
C33 C32 C31 113.9(7)
C33 C32 H32A 108.8
C31 C32 H32A 108.8
C33 C32 H32B 108.8
C31 C32 H32B 108.8
H32A C32 H32B 107.7
C32 C33 C34 114.1(8)
C32 C33 H33A 108.7
C34 C33 H33A 108.7
C32 C33 H33B 108.7
C34 C33 H33B 108.7
H33A C33 H33B 107.6
C33 C34 C35 113.7(8)
C33 C34 H34A 108.8
C35 C34 H34A 108.8
C33 C34 H34B 108.8
C35 C34 H34B 108.8
H34A C34 H34B 107.7
C36 C35 C34 113.0(8)
C36 C35 H35A 109.0
C34 C35 H35A 109.0
C36 C35 H35B 109.0
C34 C35 H35B 109.0
H35A C35 H35B 107.8
C35 C36 N4 112.5(7)
C35 C36 H36A 109.1
N4 C36 H36A 109.1
C35 C36 H36B 109.1
N4 C36 H36B 109.1
H36A C36 H36B 107.8
N4 C37 C38 128.6(9)
N4 C37 H37A 115.7
C38 C37 H37A 115.7
C43 C38 C39 118.2(10)
C43 C38 C37 124.0(9)
C39 C38 C37 117.7(9)
C40 C39 C38 121.2(11)
C40 C39 H39A 119.4
C38 C39 H39A 119.4
C39 C40 C41 119.7(11)
C39 C40 H40A 120.1
C41 C40 H40A 120.1
C42 C41 C40 119.4(10)
C42 C41 H41A 120.3
C40 C41 H41A 120.3
C41 C42 O8 123.1(8)
C41 C42 C43 122.1(9)
O8 C42 C43 114.8(8)
O7 C43 C38 122.0(8)
O7 C43 C42 118.9(8)
C38 C43 C42 119.1(9)
O8 C44 H44A 109.5
O8 C44 H44B 109.5
H44A C44 H44B 109.5
O8 C44 H44C 109.5
H44A C44 H44C 109.5
H44B C44 H44C 109.5
O9 C45 H45A 109.5
O9 C45 H45B 109.5
H45A C45 H45B 109.5
O9 C45 H45C 109.5
H45A C45 H45C 109.5
H45B C45 H45C 109.5
O9 C46 C47 123.7(8)
O9 C46 C51 113.3(8)
C47 C46 C51 123.0(9)
C48 C47 C46 119.4(10)
C48 C47 H47A 120.3
C46 C47 H47A 120.3
C47 C48 C49 122.0(11)
C47 C48 H48A 119.0
C49 C48 H48A 119.0
C48 C49 C50 120.0(11)
C48 C49 H49A 120.0
C50 C49 H49A 120.0
C49 C50 C52 115.7(10)
C49 C50 C51 118.9(9)
C52 C50 C51 125.3(9)
O10 C51 C46 119.4(8)
O10 C51 C50 124.1(8)
C46 C51 C50 116.5(8)
N5 C52 C50 129.4(9)
N5 C52 H52A 115.3
C50 C52 H52A 115.3
N5 C53 C54 108.1(7)
N5 C53 H53A 110.1
C54 C53 H53A 110.1
N5 C53 H53B 110.1
C54 C53 H53B 110.1
H53A C53 H53B 108.4
C53 C54 C55 111.7(7)
C53 C54 H54A 109.3
C55 C54 H54A 109.3
C53 C54 H54B 109.3
C55 C54 H54B 109.3
H54A C54 H54B 107.9
C54 C55 C56 110.0(8)
C54 C55 H55A 109.7
C56 C55 H55A 109.7
C54 C55 H55B 109.7
C56 C55 H55B 109.7
H55A C55 H55B 108.2
C57 C56 C55 114.4(9)
C57 C56 H56A 108.7
C55 C56 H56A 108.7
C57 C56 H56B 108.7
C55 C56 H56B 108.7
H56A C56 H56B 107.6
C58 C57 C56 114.2(8)
C58 C57 H57A 108.7
C56 C57 H57A 108.7
C58 C57 H57B 108.7
C56 C57 H57B 108.7
H57A C57 H57B 107.6
C57 C58 N6 110.1(7)
C57 C58 H58A 109.6
N6 C58 H58A 109.6
C57 C58 H58B 109.6
N6 C58 H58B 109.6
H58A C58 H58B 108.1
N6 C59 C60 128.7(9)
N6 C59 H59A 115.6
C60 C59 H59A 115.6
C61 C60 C65 119.7(9)
C61 C60 C59 114.7(9)
C65 C60 C59 125.5(9)
C62 C61 C60 120.9(11)
C62 C61 H61A 119.5
C60 C61 H61A 119.5
C61 C62 C63 122.1(11)
C61 C62 H62A 119.0
C63 C62 H62A 119.0
C62 C63 C64 119.1(11)
C62 C63 H63A 120.4
C64 C63 H63A 120.4
O12 C64 C63 125.9(9)
O12 C64 C65 113.0(8)
C63 C64 C65 121.0(10)
O11 C65 C60 125.2(8)
O11 C65 C64 118.1(8)
C60 C65 C64 116.7(9)
O12 C66 H66A 109.5
O12 C66 H66B 109.5
H66A C66 H66B 109.5
O12 C66 H66C 109.5
H66A C66 H66C 109.5
H66B C66 H66C 109.5
O13 C67 H67A 109.5
O13 C67 H67B 109.5
H67A C67 H67B 109.5
O13 C67 H67C 109.5
H67A C67 H67C 109.5
H67B C67 H67C 109.5
C69 C68 O13 125.8(8)
C69 C68 C73 121.0(9)
O13 C68 C73 113.2(7)
C68 C69 C70 120.5(9)
C68 C69 H69A 119.8
C70 C69 H69A 119.8
C71 C70 C69 120.2(9)
C71 C70 H70A 119.9
C69 C70 H70A 119.9
C70 C71 C72 121.6(9)
C70 C71 H71A 119.2
C72 C71 H71A 119.2
C73 C72 C71 118.8(8)
C73 C72 C74 122.4(8)
C71 C72 C74 118.8(8)
O14 C73 C72 123.0(8)
O14 C73 C68 119.1(7)
C72 C73 C68 117.8(8)
N7 C74 C72 128.6(7)
N7 C74 H74A 115.7
C72 C74 H74A 115.7
N7 C75 C76 113.6(7)
N7 C75 H75A 108.8
C76 C75 H75A 108.8
N7 C75 H75B 108.8
C76 C75 H75B 108.8
H75A C75 H75B 107.7
C75 C76 C77 112.9(8)
C75 C76 H76A 109.0
C77 C76 H76A 109.0
C75 C76 H76B 109.0
C77 C76 H76B 109.0
H76A C76 H76B 107.8
C76 C77 C78 113.7(8)
C76 C77 H77A 108.8
C78 C77 H77A 108.8
C76 C77 H77B 108.8
C78 C77 H77B 108.8
H77A C77 H77B 107.7
C79 C78 C77 112.7(8)
C79 C78 H78A 109.0
C77 C78 H78A 109.0
C79 C78 H78B 109.0
C77 C78 H78B 109.0
H78A C78 H78B 107.8
C80 C79 C78 109.2(8)
C80 C79 H79A 109.8
C78 C79 H79A 109.8
C80 C79 H79B 109.8
C78 C79 H79B 109.8
H79A C79 H79B 108.3
N8 C80 C79 111.4(7)
N8 C80 H80A 109.3
C79 C80 H80A 109.3
N8 C80 H80B 109.3
C79 C80 H80B 109.3
H80A C80 H80B 108.0
N8 C81 C82 129.6(9)
N8 C81 H81A 115.2
C82 C81 H81A 115.2
C87 C82 C83 118.1(9)
C87 C82 C81 125.7(9)
C83 C82 C81 115.8(9)
C84 C83 C82 121.0(10)
C84 C83 H83A 119.5
C82 C83 H83A 119.5
C83 C84 C85 121.8(10)
C83 C84 H84A 119.1
C85 C84 H84A 119.1
C86 C85 C84 116.9(10)
C86 C85 H85A 121.6
C84 C85 H85A 121.6
O16 C86 C85 124.0(9)
O16 C86 C87 113.0(8)
C85 C86 C87 122.9(10)
O15 C87 C82 123.4(8)
O15 C87 C86 117.5(8)
C82 C87 C86 119.2(9)
O16 C88 H88A 109.5
O16 C88 H88B 109.5
H88A C88 H88B 109.5
O16 C88 H88C 109.5
H88A C88 H88C 109.5
H88B C88 H88C 109.5
O17 C89 H89A 109.5
O17 C89 H89B 109.5
H89A C89 H89B 109.5
O17 C89 H89C 109.5
H89A C89 H89C 109.5
H89B C89 H89C 109.5
O17 C90 C91 123.4(9)
O17 C90 C95 113.2(7)
C91 C90 C95 123.3(9)
C90 C91 C92 117.8(9)
C90 C91 H91A 121.1
C92 C91 H91A 121.1
C93 C92 C91 119.1(10)
C93 C92 H92A 120.5
C91 C92 H92A 120.5
C92 C93 C94 123.5(10)
C92 C93 H93A 118.3
C94 C93 H93A 118.3
C95 C94 C93 117.5(9)
C95 C94 C96 126.2(9)
C93 C94 C96 116.3(9)
O18 C95 C94 123.8(8)
O18 C95 C90 117.4(8)
C94 C95 C90 118.8(8)
N9 C96 C94 129.4(9)
N9 C96 H96A 115.3
C94 C96 H96A 115.3
N9 C97 C98 111.8(8)
N9 C97 H97A 109.3
C98 C97 H97A 109.3
N9 C97 H97B 109.3
C98 C97 H97B 109.3
H97A C97 H97B 107.9
C97 C98 C99 109.6(9)
C97 C98 H98A 109.8
C99 C98 H98A 109.8
C97 C98 H98B 109.8
C99 C98 H98B 109.8
H98A C98 H98B 108.2
C98 C99 C100 111.5(9)
C98 C99 H99A 109.3
C100 C99 H99A 109.3
C98 C99 H99B 109.3
C100 C99 H99B 109.3
H99A C99 H99B 108.0
C101 C100 C99 109.3(9)
C101 C100 H10C 109.8
C99 C100 H10C 109.8
C101 C100 H10D 109.8
C99 C100 H10D 109.8
H10C C100 H10D 108.3
C100 C101 C102 109.4(9)
C100 C101 H10E 109.8
C102 C101 H10E 109.8
C100 C101 H10F 109.8
C102 C101 H10F 109.8
H10E C101 H10F 108.2
N10 C102 C101 109.1(8)
N10 C102 H10G 109.9
C101 C102 H10G 109.9
N10 C102 H10H 109.9
C101 C102 H10H 109.9
H10G C102 H10H 108.3
N10 C103 C104 128.3(12)
N10 C103 H10I 115.8
C104 C103 H10I 115.8
C109 C104 C105 119.7(13)
C109 C104 C103 123.5(12)
C105 C104 C103 116.8(13)
C106 C105 C104 117.5(16)
C106 C105 H10J 121.2
C104 C105 H10J 121.2
C105 C106 C107 121.3(18)
C105 C106 H10K 119.4
C107 C106 H10K 119.4
C108 C107 C106 120.4(17)
C108 C107 H10L 119.8
C106 C107 H10L 119.8
C107 C108 O20 124.0(13)
C107 C108 C109 122.9(14)
O20 C108 C109 113.1(10)
O19 C109 C104 122.6(11)
O19 C109 C108 119.6(11)
C104 C109 C108 117.8(12)
O20 C110 H11C 109.5
O20 C110 H11D 109.5
H11C C110 H11D 109.5
O20 C110 H11E 109.5
H11C C110 H11E 109.5
H11D C110 H11E 109.5
O21 C111 H11F 109.5
O21 C111 H11G 109.5
H11F C111 H11G 109.5
O21 C111 H11H 109.5
H11F C111 H11H 109.5
H11G C111 H11H 109.5
C113 C112 O21 124.9(11)
C113 C112 C117 118.8(12)
O21 C112 C117 116.3(9)
C112 C113 C114 121.7(14)
C112 C113 H11I 119.1
C114 C113 H11I 119.1
C115 C114 C113 117.1(15)
C115 C114 H11J 121.5
C113 C114 H11J 121.5
C114 C115 C116 125.3(15)
C114 C115 H11K 117.3
C116 C115 H11K 117.3
C117 C116 C115 116.1(11)
C117 C116 C118 127.2(11)
C115 C116 C118 116.3(12)
O22 C117 C116 124.1(9)
O22 C117 C112 114.9(10)
C116 C117 C112 120.9(11)
N11 C118 C116 129.5(11)
N11 C118 H11L 115.3
C116 C118 H11L 115.3
C120 C119 N11 110.9(11)
C120 C119 H11M 109.5
N11 C119 H11M 109.5
C120 C119 H11N 109.5
N11 C119 H11N 109.5
H11M C119 H11N 108.0
C119 C120 C121 110.6(13)
C119 C120 C268 144.7(19)
C121 C120 C268 40.6(14)
C119 C120 H12C 109.5
C121 C120 H12C 109.5
C268 C120 H12C 75.1
C119 C120 H12D 109.5
C121 C120 H12D 109.5
C268 C120 H12D 101.5
H12C C120 H12D 108.1
C122 C121 C120 108.3(14)
C122 C121 H12E 110.0
C120 C121 H12E 110.0
C122 C121 H12F 110.0
C120 C121 H12F 110.0
H12E C121 H12F 108.4
C121 C122 C123 108.6(15)
C121 C122 H12G 110.0
C123 C122 H12G 110.0
C121 C122 H12H 110.0
C123 C122 H12H 110.0
H12G C122 H12H 108.3
C269 C268 C120 101(3)
C269 C268 H26W 111.5
C120 C268 H26W 111.5
C269 C268 H26J 111.5
C120 C268 H26J 111.5
H26W C268 H26J 109.3
C268 C269 C123 99(3)
C268 C269 H26H 111.9
C123 C269 H26H 111.9
C268 C269 H26I 111.9
C123 C269 H26I 111.9
H26H C269 H26I 109.6
C150 C149 C148 119(2)
C150 C149 H14Q 120.6
C148 C149 H14Q 120.6
C149 C150 C151 121(2)
C149 C150 H15B 119.7
C151 C150 H15B 119.7
C152 C151 C150 119.5(19)
C152 C151 H15D 120.2
C150 C151 H15D 120.2
C266 C265 C148 123(3)
C266 C265 H26X 118.4
C148 C265 H26X 118.4
C267 C266 C265 121(3)
C267 C266 H26Y 119.6
C265 C266 H26Y 119.6
C266 C267 C152 112(2)
C266 C267 H26Z 124.0
C152 C267 H26Z 124.0
C124 C123 C122 124.5(14)
C124 C123 C269 91.9(18)
C122 C123 C269 37.4(13)
C124 C123 H12I 117.7
C122 C123 H12I 117.7
C269 C123 H12I 144.9
N12 C124 C123 110.8(11)
N12 C124 H12J 109.5
C123 C124 H12J 109.5
N12 C124 H12K 109.5
C123 C124 H12K 109.5
H12J C124 H12K 108.1
N12 C125 C126 128.0(11)
N12 C125 H12L 116.0
C126 C125 H12L 116.0
C131 C126 C125 130.2(12)
C131 C126 C127 121.1(14)
C125 C126 C127 108.6(14)
C128 C127 C126 116(2)
C128 C127 H12M 122.0
C126 C127 H12M 122.0
C127 C128 C129 118(3)
C127 C128 H12O 120.8
C129 C128 H12O 120.8
C130 C129 C128 121(3)
C130 C129 H12Q 119.7
C128 C129 H12Q 119.7
C129 C130 O24 122(2)
C129 C130 C131 117(2)
O24 C130 C131 118.6(13)
O23 C131 C126 123.1(10)
O23 C131 C130 114.5(11)
C126 C131 C130 122.5(12)
O24 C132 H13C 109.5
O24 C132 H13D 109.5
H13C C132 H13D 109.5
O24 C132 H13E 109.5
H13C C132 H13E 109.5
H13D C132 H13E 109.5
O25 C133 H13F 109.5
O25 C133 H13G 109.5
H13F C133 H13G 109.5
O25 C133 H13H 109.5
H13F C133 H13H 109.5
H13G C133 H13H 109.5
O25 C134 C135 123.5(9)
O25 C134 C139 117.0(9)
C135 C134 C139 119.3(11)
C136 C135 C134 119.1(11)
C136 C135 H13I 120.4
C134 C135 H13I 120.4
C137 C136 C135 120.4(13)
C137 C136 H13J 119.8
C135 C136 H13J 119.8
C136 C137 C138 121.8(13)
C136 C137 H13K 119.1
C138 C137 H13K 119.1
C139 C138 C137 120.0(11)
C139 C138 C140 124.6(10)
C137 C138 C140 115.4(11)
C138 C139 O26 123.0(9)
C138 C139 C134 119.3(10)
O26 C139 C134 117.5(9)
N13 C140 C138 125.3(10)
N13 C140 H14C 117.4
C138 C140 H14C 117.4
N13 C141 C142 112.6(8)
N13 C141 H14D 109.1
C142 C141 H14D 109.1
N13 C141 H14E 109.1
C142 C141 H14E 109.1
H14D C141 H14E 107.8
C141 C142 C143 111.9(8)
C141 C142 H14F 109.2
C143 C142 H14F 109.2
C141 C142 H14G 109.2
C143 C142 H14G 109.2
H14F C142 H14G 107.9
C144 C143 C142 113.0(8)
C144 C143 H14H 109.0
C142 C143 H14H 109.0
C144 C143 H14I 109.0
C142 C143 H14I 109.0
H14H C143 H14I 107.8
C145 C144 C143 114.9(9)
C145 C144 H14J 108.5
C143 C144 H14J 108.5
C145 C144 H14K 108.5
C143 C144 H14K 108.5
H14J C144 H14K 107.5
C146 C145 C144 113.0(9)
C146 C145 H14L 109.0
C144 C145 H14L 109.0
C146 C145 H14M 109.0
C144 C145 H14M 109.0
H14L C145 H14M 107.8
N14 C146 C145 113.4(8)
N14 C146 H14N 108.9
C145 C146 H14N 108.9
N14 C146 H14O 108.9
C145 C146 H14O 108.9
H14N C146 H14O 107.7
N14 C147 C148 130.0(12)
N14 C147 H14P 115.0
C148 C147 H14P 115.0
C153 C148 C149 118.6(13)
C153 C148 C147 124.9(11)
C149 C148 C147 113.4(15)
C153 C148 C265 116.0(17)
C149 C148 C265 43.3(14)
C147 C148 C265 113.5(18)
C151 C152 O28 124.2(13)
C151 C152 C153 118.1(14)
O28 C152 C153 114.0(8)
C151 C152 C267 45.0(12)
O28 C152 C267 114.7(14)
C153 C152 C267 123.7(14)
O27 C153 C152 116.5(8)
O27 C153 C148 124.9(9)
C152 C153 C148 118.6(8)
O28 C154 H15F 109.5
O28 C154 H15G 109.5
H15F C154 H15G 109.5
O28 C154 H15H 109.5
H15F C154 H15H 109.5
H15G C154 H15H 109.5
O29 C155 H15I 109.5
O29 C155 H15J 109.5
H15I C155 H15J 109.5
O29 C155 H15K 109.5
H15I C155 H15K 109.5
H15J C155 H15K 109.5
C157 C156 O29 123.2(10)
C157 C156 C161 123.3(11)
O29 C156 C161 113.5(9)
C156 C157 C158 118.0(12)
C156 C157 H15L 121.0
C158 C157 H15L 121.0
C159 C158 C157 120.0(12)
C159 C158 H15M 120.0
C157 C158 H15M 120.0
C158 C159 C160 121.5(11)
C158 C159 H15N 119.2
C160 C159 H15N 119.2
C161 C160 C159 117.7(10)
C161 C160 C162 124.1(9)
C159 C160 C162 118.2(10)
O30 C161 C160 123.8(9)
O30 C161 C156 116.8(9)
C160 C161 C156 119.4(10)
N15 C162 C160 130.7(9)
N15 C162 H16A 114.7
C160 C162 H16A 114.7
N15 C163 C164 109.6(7)
N15 C163 H16B 109.8
C164 C163 H16B 109.8
N15 C163 H16C 109.8
C164 C163 H16C 109.8
H16B C163 H16C 108.2
C163 C164 C165 110.2(8)
C163 C164 H16D 109.6
C165 C164 H16D 109.6
C163 C164 H16E 109.6
C165 C164 H16E 109.6
H16D C164 H16E 108.1
C164 C165 C166 111.8(8)
C164 C165 H16F 109.3
C166 C165 H16F 109.3
C164 C165 H16G 109.3
C166 C165 H16G 109.3
H16F C165 H16G 107.9
C167 C166 C165 111.4(8)
C167 C166 H16H 109.3
C165 C166 H16H 109.3
C167 C166 H16I 109.3
C165 C166 H16I 109.3
H16H C166 H16I 108.0
C168 C167 C166 113.2(9)
C168 C167 H16J 108.9
C166 C167 H16J 108.9
C168 C167 H16K 108.9
C166 C167 H16K 108.9
H16J C167 H16K 107.7
N16 C168 C167 113.4(8)
N16 C168 H16L 108.9
C167 C168 H16L 108.9
N16 C168 H16M 108.9
C167 C168 H16M 108.9
H16L C168 H16M 107.7
N16 C169 C170 128.3(10)
N16 C169 H16N 115.9
C170 C169 H16N 115.9
C175 C170 C171 119.3(10)
C175 C170 C169 123.6(10)
C171 C170 C169 117.1(11)
C172 C171 C170 119.9(12)
C172 C171 H17B 120.0
C170 C171 H17B 120.0
C173 C172 C171 119.6(12)
C173 C172 H17C 120.2
C171 C172 H17C 120.2
C172 C173 C174 122.1(12)
C172 C173 H17D 118.9
C174 C173 H17D 118.9
O32 C174 C175 117.0(10)
O32 C174 C173 124.5(11)
C175 C174 C173 118.4(11)
O31 C175 C170 122.8(9)
O31 C175 C174 116.7(10)
C170 C175 C174 120.6(10)
O32 C176 H17E 109.5
O32 C176 H17F 109.5
H17E C176 H17F 109.5
O32 C176 H17G 109.5
H17E C176 H17G 109.5
H17F C176 H17G 109.5
O33 C177 H17H 109.5
O33 C177 H17I 109.5
H17H C177 H17I 109.5
O33 C177 H17J 109.5
H17H C177 H17J 109.5
H17I C177 H17J 109.5
C179 C178 O33 123.7(9)
C179 C178 C183 122.2(10)
O33 C178 C183 114.1(8)
C180 C179 C178 119.0(11)
C180 C179 H17K 120.5
C178 C179 H17K 120.5
C179 C180 C181 121.4(11)
C179 C180 H18B 119.3
C181 C180 H18B 119.3
C180 C181 C182 119.5(11)
C180 C181 H18C 120.3
C182 C181 H18C 120.3
C183 C182 C181 119.8(10)
C183 C182 C184 127.1(9)
C181 C182 C184 112.8(10)
O34 C183 C182 123.3(8)
O34 C183 C178 118.6(8)
C182 C183 C178 118.0(9)
N17 C184 C182 126.8(8)
N17 C184 H18D 116.6
C182 C184 H18D 116.6
N17 C185 C186 109.5(7)
N17 C185 H18E 109.8
C186 C185 H18E 109.8
N17 C185 H18F 109.8
C186 C185 H18F 109.8
H18E C185 H18F 108.2
C185 C186 C187 114.3(8)
C185 C186 H18G 108.7
C187 C186 H18G 108.7
C185 C186 H18H 108.7
C187 C186 H18H 108.7
H18G C186 H18H 107.6
C188 C187 C186 110.9(9)
C188 C187 H18I 109.5
C186 C187 H18I 109.5
C188 C187 H18J 109.5
C186 C187 H18J 109.5
H18I C187 H18J 108.0
C187 C188 C189 113.3(9)
C187 C188 H18K 108.9
C189 C188 H18K 108.9
C187 C188 H18L 108.9
C189 C188 H18L 108.9
H18K C188 H18L 107.7
C190 C189 C188 114.6(9)
C190 C189 H18M 108.6
C188 C189 H18M 108.6
C190 C189 H18N 108.6
C188 C189 H18N 108.6
H18M C189 H18N 107.6
N18 C190 C189 110.4(8)
N18 C190 H19B 109.6
C189 C190 H19B 109.6
N18 C190 H19C 109.6
C189 C190 H19C 109.6
H19B C190 H19C 108.1
N18 C191 C192 130.5(10)
N18 C191 H19D 114.8
C192 C191 H19D 114.8
C197 C192 C193 119.5(11)
C197 C192 C191 123.5(10)
C193 C192 C191 117.0(11)
C194 C193 C192 122.9(13)
C194 C193 H19E 118.6
C192 C193 H19E 118.6
C195 C194 C193 118.6(14)
C195 C194 H19F 120.7
C193 C194 H19F 120.7
C194 C195 C196 120.6(14)
C194 C195 H19G 119.7
C196 C195 H19G 119.7
O36 C196 C197 112.4(10)
O36 C196 C195 125.6(11)
C197 C196 C195 121.9(12)
O35 C197 C192 126.7(10)
O35 C197 C196 117.0(10)
C192 C197 C196 116.3(10)
O36 C198 H19H 109.5
O36 C198 H19I 109.5
H19H C198 H19I 109.5
O36 C198 H19J 109.5
H19H C198 H19J 109.5
H19I C198 H19J 109.5
C200 C199 H19K 109.5
C200 C199 H19L 109.5
H19K C199 H19L 109.5
C200 C199 H19M 109.5
H19K C199 H19M 109.5
H19L C199 H19M 109.5
O38 C200 O37 124.8(7)
O38 C200 C199 117.8(7)
O37 C200 C199 117.4(7)
C202 C201 H20A 109.5
C202 C201 H20B 109.5
H20A C201 H20B 109.5
C202 C201 H20C 109.5
H20A C201 H20C 109.5
H20B C201 H20C 109.5
O39 C202 O40 121.1(10)
O39 C202 C201 119.0(12)
O40 C202 C201 119.9(11)
C204 C203 H20D 109.5
C204 C203 H20E 109.5
H20D C203 H20E 109.5
C204 C203 H20F 109.5
H20D C203 H20F 109.5
H20E C203 H20F 109.5
O42 C204 O41 121.3(8)
O42 C204 C203 119.0(8)
O41 C204 C203 119.7(8)
O42 C204 Cd6 59.4(4)
O41 C204 Cd6 62.1(4)
C203 C204 Cd6 175.2(8)
C206 C205 H20G 109.5
C206 C205 H20H 109.5
H20G C205 H20H 109.5
C206 C205 H20I 109.5
H20G C205 H20I 109.5
H20H C205 H20I 109.5
O43 C206 O44 120.3(7)
O43 C206 C205 122.2(8)
O44 C206 C205 117.4(7)
C208 C207 H20J 109.5
C208 C207 H20K 109.5
H20J C207 H20K 109.5
C208 C207 H20L 109.5
H20J C207 H20L 109.5
H20K C207 H20L 109.5
O46 C208 O45 122.2(7)
O46 C208 C207 118.4(8)
O45 C208 C207 119.3(8)
C210 C209 H20M 109.5
C210 C209 H20N 109.5
H20M C209 H20N 109.5
C210 C209 H20O 109.5
H20M C209 H20O 109.5
H20N C209 H20O 109.5
O47 C210 O48 123.9(7)
O47 C210 C209 117.6(7)
O48 C210 C209 118.5(7)
C212 C211 H21A 109.5
C212 C211 H21B 109.5
H21A C211 H21B 109.5
C212 C211 H21C 109.5
H21A C211 H21C 109.5
H21B C211 H21C 109.5
O49 C212 O50 119.4(9)
O49 C212 C211 121.5(9)
O50 C212 C211 118.9(9)
C214 C213 H21D 109.5
C214 C213 H21E 109.5
H21D C213 H21E 109.5
C214 C213 H21F 109.5
H21D C213 H21F 109.5
H21E C213 H21F 109.5
O51 C214 O52 117.7(10)
O51 C214 C213 123.5(10)
O52 C214 C213 118.8(10)
O51 C214 Cd9 61.8(5)
O52 C214 Cd9 55.9(5)
C213 C214 Cd9 174.2(9)
C216 C215 H21G 109.5
C216 C215 H21H 109.5
H21G C215 H21H 109.5
C216 C215 H21I 109.5
H21G C215 H21I 109.5
H21H C215 H21I 109.5
O54 C216 O53 124.8(10)
O54 C216 C215 120.7(11)
O53 C216 C215 114.2(10)
C218 C217 H21J 109.5
C218 C217 H21K 109.5
H21J C217 H21K 109.5
C218 C217 H21L 109.5
H21J C217 H21L 109.5
H21K C217 H21L 109.5
O55 C218 O56 124.6(8)
O55 C218 C217 116.5(8)
O56 C218 C217 118.9(8)
C220 C219 H21M 109.5
C220 C219 H21N 109.5
H21M C219 H21N 109.5
C220 C219 H21O 109.5
H21M C219 H21O 109.5
H21N C219 H21O 109.5
O57 C220 O58 119.7(7)
O57 C220 C219 121.2(7)
O58 C220 C219 119.1(7)
C222 C221 H22D 109.5
C222 C221 H22E 109.5
H22D C221 H22E 109.5
C222 C221 H22F 109.5
H22D C221 H22F 109.5
H22E C221 H22F 109.5
O59 C222 O60 121.0(8)
O59 C222 C221 122.7(9)
O60 C222 C221 116.3(9)
O59 C222 Cd4 67.8(5)
O60 C222 Cd4 53.4(4)
C221 C222 Cd4 168.6(8)
C224 C223 H22G 109.5
C224 C223 H22H 109.5
H22G C223 H22H 109.5
C224 C223 H22I 109.5
H22G C223 H22I 109.5
H22H C223 H22I 109.5
O62 C224 O61 123.7(7)
O62 C224 C223 120.0(8)
O61 C224 C223 116.4(8)
C236 C235 H23D 109.5
C236 C235 H23E 109.5
H23D C235 H23E 109.5
C236 C235 H23F 109.5
H23D C235 H23F 109.5
H23E C235 H23F 109.5
O64 C236 O63 124.6(7)
O64 C236 C235 117.7(8)
O63 C236 C235 117.7(8)
C238 C237 H23G 109.5
C238 C237 H23H 109.5
H23G C237 H23H 109.5
C238 C237 H23I 109.5
H23G C237 H23I 109.5
H23H C237 H23I 109.5
O79 C238 O80 118.8(8)
O79 C238 C237 121.7(9)
O80 C238 C237 119.5(9)
C240 C239 H23J 109.5
C240 C239 H23K 109.5
H23J C239 H23K 109.5
C240 C239 H23L 109.5
H23J C239 H23L 109.5
H23K C239 H23L 109.5
O66 C240 O65 118.9(13)
O66 C240 C239 120.8(13)
O65 C240 C239 119.6(13)
O66 C240 Cd10 50.1(6)
O65 C240 Cd10 69.2(7)
C239 C240 Cd10 170.9(11)
C242 C241 H24A 109.5
C242 C241 H24B 109.5
H24A C241 H24B 109.5
C242 C241 H24C 109.5
H24A C241 H24C 109.5
H24B C241 H24C 109.5
O70 C242 O69 126.3(8)
O70 C242 C241 118.6(8)
O69 C242 C241 115.0(8)
C244 C243 H24D 109.5
C244 C243 H24E 109.5
H24D C243 H24E 109.5
C244 C243 H24F 109.5
H24D C243 H24F 109.5
H24E C243 H24F 109.5
O71 C244 O72 124.5(10)
O71 C244 C243 119.6(11)
O72 C244 C243 115.8(11)
C246 C245 H24G 109.5
C246 C245 H24H 109.5
H24G C245 H24H 109.5
C246 C245 H24I 109.5
H24G C245 H24I 109.5
H24H C245 H24I 109.5
O68 C246 O67 122.4(9)
O68 C246 C245 119.7(12)
O67 C246 C245 117.7(11)
C248 C247 H24J 109.5
C248 C247 H24K 109.5
H24J C247 H24K 109.5
C248 C247 H24L 109.5
H24J C247 H24L 109.5
H24K C247 H24L 109.5
O75 C248 O76 116.9(9)
O75 C248 C247 122.9(9)
O76 C248 C247 119.9(9)
O75 C248 Cd17 62.9(5)
O76 C248 Cd17 54.2(4)
C247 C248 Cd17 174.2(7)
C250 C249 H24M 109.5
C250 C249 H24N 109.5
H24M C249 H24N 109.5
C250 C249 H24O 109.5
H24M C249 H24O 109.5
H24N C249 H24O 109.5
O73 C250 O74 118.8(7)
O73 C250 C249 122.0(8)
O74 C250 C249 119.2(8)
C252 C251 H25B 109.5
C252 C251 H25C 109.5
H25B C251 H25C 109.5
C252 C251 H25D 109.5
H25B C251 H25D 109.5
H25C C251 H25D 109.5
O78 C252 O77 126.5(8)
O78 C252 C251 117.9(9)
O77 C252 C251 115.6(9)
C254 C253 H25E 109.5
C254 C253 H25F 109.5
H25E C253 H25F 109.5
C254 C253 H25G 109.5
H25E C253 H25G 109.5
H25F C253 H25G 109.5
O84 C254 O83 126.0(7)
O84 C254 C253 118.3(7)
O83 C254 C253 115.7(8)
C256 C255 H25H 109.5
C256 C255 H25I 109.5
H25H C255 H25I 109.5
C256 C255 H25J 109.5
H25H C255 H25J 109.5
H25I C255 H25J 109.5
O81 C256 O82 121.8(10)
O81 C256 C255 120.3(10)
O82 C256 C255 117.5(11)
C258 C257 H25K 109.5
C258 C257 H25L 109.5
H25K C257 H25L 109.5
C258 C257 H25M 109.5
H25K C257 H25M 109.5
H25L C257 H25M 109.5
O86 C258 O85 121.8(14)
O86 C258 C257 115.2(12)
O85 C258 C257 122.9(12)
O86 C258 Cd11 60.0(7)
O85 C258 Cd11 61.8(7)
C257 C258 Cd11 175.1(10)
C260 C259 H25N 109.5
C260 C259 H25O 109.5
H25N C259 H25O 109.5
C260 C259 H25P 109.5
H25N C259 H25P 109.5
H25O C259 H25P 109.5
O87 C260 O88 123.0(9)
O87 C260 C259 119.2(11)
O88 C260 C259 117.8(10)
C262 C261 H26M 109.5
C262 C261 H26N 109.5
H26M C261 H26N 109.5
C262 C261 H26O 109.5
H26M C261 H26O 109.5
H26N C261 H26O 109.5
O90 C262 O89 120.4(7)
O90 C262 C261 123.8(8)
O89 C262 C261 115.9(8)
C264 C263 H26P 109.5
C264 C263 H26Q 109.5
H26P C263 H26Q 109.5
C264 C263 H26R 109.5
H26P C263 H26R 109.5
H26Q C263 H26R 109.5
O91 C264 O92 114.4(8)
O91 C264 C263 112.1(10)
O92 C264 C263 127.7(11)
O91 C264 Cd8 69.5(5)
O92 C264 Cd8 45.0(4)
C263 C264 Cd8 154.0(12)

loop_
_geom_bond_atom_site_label_1
_geom_bond_atom_site_label_2
_geom_bond_distance
Tb1 O37 2.220(6)
Tb1 O2 2.253(6)
Tb1 O6 2.259(5)
Tb1 O62 2.310(6)
Tb1 O58 2.333(6)
Tb1 O39 2.335(7)
Tb1 N1 2.457(6)
Tb1 O5 2.539(6)
Tb1 Cd3 3.6541(9)
Tb2 O47 2.226(6)
Tb2 O14 2.229(6)
Tb2 O18 2.256(6)
Tb2 O46 2.309(6)
Tb2 O44 2.332(5)
Tb2 N7 2.492(6)
Tb2 O17 2.533(6)
Tb2 O91 2.598(8)
Tb2 Cd7 3.6347(9)
Tb2 Cd8 3.6961(10)
Tb3 O55 2.207(6)
Tb3 O26 2.220(6)
Tb3 O30 2.250(6)
Tb3 O54 2.288(7)
Tb3 O50 2.334(6)
Tb3 N13 2.484(8)
Tb3 O29 2.554(7)
Tb3 Cl7 2.777(7)
Tb3 Cd1 3.5948(10)
Tb3 Cd2 3.7224(9)
Tb4 O63 2.209(6)
Tb4 O27 2.233(7)
Tb4 O31 2.237(7)
Tb4 O87 2.286(7)
Tb4 O89 2.323(6)
Tb4 N16 2.490(8)
Tb4 O28 2.555(7)
Tb4 Cl5 2.827(5)
Tb4 Cd14 3.5976(10)
Tb4 Cd13 3.6836(10)
Tb5 O7 2.249(6)
Tb5 O83 2.255(6)
Tb5 O3 2.275(6)
Tb5 O81 2.297(7)
Tb5 O74 2.349(6)
Tb5 O78 2.357(6)
Tb5 O4 2.508(6)
Tb5 N4 2.511(8)
Tb5 Cd16 3.6084(9)
Tb6 O19 2.217(7)
Tb6 O69 2.227(7)
Tb6 O15 2.238(7)
Tb6 O71 2.264(8)
Tb6 O68 2.294(8)
Tb6 O79 2.352(7)
Tb6 N10 2.475(9)
Tb6 O16 2.543(7)
Tb6 Cd12 3.6175(11)
Tb6 Cd18 3.7000(11)
Cd1 O22 2.245(7)
Cd1 O53 2.250(7)
Cd1 N11 2.254(10)
Cd1 O26 2.279(6)
Cd1 O50 2.287(6)
Cd1 O25 2.512(7)
Cd2 O30 2.283(6)
Cd2 N15 2.296(7)
Cd2 O56 2.308(6)
Cd2 O57 2.325(6)
Cd2 O59 2.407(7)
Cd2 Cl7 2.588(5)
Cd3 O34 2.255(6)
Cd3 O61 2.261(6)
Cd3 N17 2.265(8)
Cd3 O58 2.285(6)
Cd3 O2 2.346(6)
Cd3 O1 2.531(6)
Cd4 O34 2.223(6)
Cd4 O60 2.230(7)
Cd4 O61 2.301(6)
Cd4 O33 2.402(7)
Cd4 Cl3 2.436(3)
Cd4 O59 2.547(7)
Cd4 C222 2.742(11)
Cd5 N3 2.272(7)
Cd5 O40 2.275(9)
Cd5 O38 2.307(6)
Cd5 O6 2.320(5)
Cd5 O43 2.403(6)
Cd5 O41 2.486(7)
Cd5 O39 2.601(6)
Cd6 O10 2.253(6)
Cd6 O42 2.283(7)
Cd6 O45 2.287(6)
Cd6 O41 2.342(7)
Cd6 O9 2.436(6)
Cd6 Cl2 2.442(3)
Cd6 C204 2.649(10)
Cd7 O10 2.258(6)
Cd7 O45 2.264(6)
Cd7 N5 2.276(8)
Cd7 O44 2.288(6)
Cd7 O14 2.323(5)
Cd7 O13 2.529(6)
Cd8 O92 2.053(9)
Cd8 N9 2.289(9)
Cd8 O18 2.290(6)
Cd8 O48 2.292(6)
Cd8 O49 2.337(7)
Cd8 O51 2.485(8)
Cd8 O91 2.581(9)
Cd8 C264 2.743(11)
Cd9 O22 2.216(7)
Cd9 O53 2.270(7)
Cd9 O52 2.295(8)
Cd9 O21 2.418(7)
Cd9 O51 2.425(8)
Cd9 Cl4 2.443(3)
Cd9 C214 2.751(12)
Cd10 O66 2.174(11)
Cd10 O23 2.227(9)
Cd10 O67 2.260(8)
Cd10 Cl8' 2.336(19)
Cd10 O24 2.418(11)
Cd10 Cl8 2.46(2)
Cd10 O65 2.585(9)
Cd10 C240 2.747(16)
Cd11 O35 2.227(7)
Cd11 O86 2.268(12)
Cd11 O88 2.286(7)
Cd11 O85 2.309(9)
Cd11 Cl6 2.475(5)
Cd11 O36 2.509(9)
Cd11 C258 2.618(17)
Cd12 O23 2.211(8)
Cd12 O67 2.271(8)
Cd12 N12 2.276(10)
Cd12 O79 2.291(7)
Cd12 O19 2.309(8)
Cd12 O20 2.519(9)
Cd13 N14 2.283(8)
Cd13 O80 2.283(7)
Cd13 O27 2.304(7)
Cd13 O64 2.321(7)
Cd13 O65 2.412(9)
Cd13 Cl5 2.534(4)
Cd14 O35 2.215(7)
Cd14 N18 2.236(9)
Cd14 O88 2.246(7)
Cd14 O89 2.283(6)
Cd14 O31 2.319(7)
Cd14 O32 2.524(7)
Cd15 O82 2.222(9)
Cd15 N2 2.246(7)
Cd15 O3 2.280(6)
Cd15 O84 2.280(6)
Cd15 O90 2.378(7)
Cd15 O85 2.572(8)
Cd16 N6 2.233(8)
Cd16 O11 2.237(6)
Cd16 O77 2.239(6)
Cd16 O74 2.266(6)
Cd16 O7 2.310(6)
Cd16 O8 2.602(7)
Cd16 O73 2.650(7)
Cd17 O76 2.222(8)
Cd17 O11 2.248(6)
Cd17 O77 2.298(6)
Cd17 O75 2.413(7)
Cd17 Cl1 2.435(3)
Cd17 O12 2.482(7)
Cd17 C248 2.710(12)
Cd18 O15 2.313(7)
Cd18 O70 2.335(6)
Cd18 N8 2.338(8)
Cd18 O73 2.364(7)
Cd18 O75 2.384(7)
Cd18 O72 2.454(9)
Cd18 O71 2.487(8)
N1 C8 1.316(10)
N1 C9 1.483(8)
N2 C15 1.299(9)
N2 C14 1.474(8)
N3 C30 1.260(8)
N3 C31 1.448(8)
N4 C37 1.249(9)
N4 C36 1.505(9)
N5 C52 1.264(9)
N5 C53 1.499(9)
N6 C59 1.282(10)
N6 C58 1.501(8)
N7 C74 1.251(8)
N7 C75 1.487(9)
N8 C81 1.254(10)
N8 C80 1.449(10)
N9 C96 1.248(10)
N9 C97 1.448(9)
N10 C103 1.245(13)
N10 C102 1.471(10)
N11 C118 1.272(11)
N11 C119 1.509(13)
N12 C125 1.344(12)
N12 C124 1.452(13)
N13 C140 1.284(11)
N13 C141 1.470(9)
N14 C147 1.278(12)
N14 C146 1.455(11)
N15 C162 1.218(9)
N15 C163 1.499(9)
N16 C169 1.253(11)
N16 C168 1.458(10)
N17 C184 1.289(10)
N17 C185 1.451(9)
N18 C191 1.251(11)
N18 C190 1.485(10)
O1 C2 1.388(9)
O1 C1 1.423(10)
O2 C7 1.315(9)
O3 C21 1.349(10)
O4 C20 1.403(10)
O4 C22 1.436(9)
O5 C24 1.375(8)
O5 C23 1.459(9)
O6 C29 1.341(9)
O7 C43 1.349(9)
O8 C42 1.365(10)
O8 C44 1.445(10)
O9 C46 1.380(10)
O9 C45 1.405(10)
O10 C51 1.276(9)
O11 C65 1.323(10)
O12 C64 1.364(11)
O12 C66 1.431(12)
O13 C68 1.391(9)
O13 C67 1.394(10)
O14 C73 1.338(9)
O15 C87 1.326(9)
O16 C86 1.357(10)
O16 C88 1.464(10)
O17 C90 1.386(9)
O17 C89 1.457(9)
O18 C95 1.307(8)
O19 C109 1.322(12)
O20 C108 1.346(13)
O20 C110 1.510(14)
O21 C112 1.354(13)
O21 C111 1.424(11)
O22 C117 1.330(11)
O23 C131 1.289(12)
O24 C130 1.307(16)
O24 C132 1.382(17)
O25 C134 1.383(11)
O25 C133 1.398(10)
O26 C139 1.358(11)
O27 C153 1.305(11)
O28 C152 1.394(14)
O28 C154 1.447(11)
O29 C156 1.382(11)
O29 C155 1.457(11)
O30 C161 1.349(10)
O31 C175 1.340(10)
O32 C174 1.330(12)
O32 C176 1.489(11)
O33 C178 1.386(11)
O33 C177 1.411(10)
O34 C183 1.323(10)
O35 C197 1.327(10)
O36 C196 1.365(13)
O36 C198 1.513(14)
O37 C200 1.269(8)
O38 C200 1.239(8)
O39 C202 1.128(12)
O40 C202 1.286(13)
O41 C204 1.265(9)
O42 C204 1.235(10)
O43 C206 1.208(9)
O44 C206 1.303(9)
O45 C208 1.267(9)
O46 C208 1.234(9)
O47 C210 1.248(8)
O48 C210 1.263(8)
O49 C212 1.255(11)
O50 C212 1.272(11)
O51 C214 1.260(12)
O52 C214 1.266(12)
O53 C216 1.282(13)
O54 C216 1.241(13)
O55 C218 1.247(9)
O56 C218 1.261(9)
O57 C220 1.266(9)
O58 C220 1.275(8)
O59 C222 1.248(10)
O60 C222 1.283(10)
O61 C224 1.275(9)
O62 C224 1.237(9)
O63 C236 1.273(9)
O64 C236 1.235(9)
O65 C240 1.262(15)
O66 C240 1.231(15)
O67 C246 1.308(13)
O68 C246 1.244(13)
O69 C242 1.255(9)
O70 C242 1.211(10)
O71 C244 1.190(12)
O72 C244 1.258(11)
O73 C250 1.233(9)
O74 C250 1.262(9)
O75 C248 1.264(11)
O76 C248 1.267(10)
O77 C252 1.260(11)
O78 C252 1.254(10)
O79 C238 1.242(10)
O80 C238 1.275(10)
O81 C256 1.185(12)
O82 C256 1.280(11)
O83 C254 1.249(9)
O84 C254 1.234(9)
O85 C258 1.265(14)
O86 C258 1.226(13)
O87 C260 1.260(11)
O88 C260 1.264(12)
O89 C262 1.303(10)
O90 C262 1.227(10)
O91 C264 1.195(9)
O92 C264 1.265(9)
C1 H1A 0.9600
C1 H1B 0.9600
C1 H1C 0.9600
C2 C3 1.353(13)
C2 C7 1.434(12)
C3 C4 1.356(14)
C3 H3A 0.9300
C4 C5 1.385(13)
C4 H4A 0.9300
C5 C6 1.408(13)
C5 H5A 0.9300
C6 C7 1.381(13)
C6 C8 1.438(13)
C8 H8A 0.9300
C9 C10 1.532(11)
C9 H9A 0.9700
C9 H9B 0.9700
C10 C11 1.525(12)
C10 H10A 0.9700
C10 H10B 0.9700
C11 C12 1.522(11)
C11 H11A 0.9700
C11 H11B 0.9700
C12 C13 1.512(11)
C12 H12A 0.9700
C12 H12B 0.9700
C13 C14 1.498(11)
C13 H13A 0.9700
C13 H13B 0.9700
C14 H14A 0.9700
C14 H14B 0.9700
C15 C16 1.423(12)
C15 H15A 0.9300
C16 C21 1.397(12)
C16 C17 1.428(13)
C17 C18 1.369(14)
C17 H17A 0.9300
C18 C19 1.350(15)
C18 H18A 0.9300
C19 C20 1.350(14)
C19 H19A 0.9300
C20 C21 1.391(13)
C22 H22A 0.9600
C22 H22B 0.9600
C22 H22C 0.9600
C23 H23A 0.9600
C23 H23B 0.9600
C23 H23C 0.9600
C24 C25 1.370(12)
C24 C29 1.408(12)
C25 C26 1.418(13)
C25 H25A 0.9300
C26 C27 1.347(12)
C26 H26A 0.9300
C27 C28 1.425(12)
C27 H27A 0.9300
C28 C29 1.374(12)
C28 C30 1.465(12)
C30 H30A 0.9300
C31 C32 1.521(11)
C31 H31A 0.9700
C31 H31B 0.9700
C32 C33 1.507(12)
C32 H32A 0.9700
C32 H32B 0.9700
C33 C34 1.513(12)
C33 H33A 0.9700
C33 H33B 0.9700
C34 C35 1.516(12)
C34 H34A 0.9700
C34 H34B 0.9700
C35 C36 1.497(12)
C35 H35A 0.9700
C35 H35B 0.9700
C36 H36A 0.9700
C36 H36B 0.9700
C37 C38 1.448(13)
C37 H37A 0.9300
C38 C43 1.392(13)
C38 C39 1.415(14)
C39 C40 1.375(15)
C39 H39A 0.9300
C40 C41 1.392(15)
C40 H40A 0.9300
C41 C42 1.359(14)
C41 H41A 0.9300
C42 C43 1.397(13)
C44 H44A 0.9600
C44 H44B 0.9600
C44 H44C 0.9600
C45 H45A 0.9600
C45 H45B 0.9600
C45 H45C 0.9600
C46 C47 1.384(14)
C46 C51 1.415(12)
C47 C48 1.348(15)
C47 H47A 0.9300
C48 C49 1.392(15)
C48 H48A 0.9300
C49 C50 1.422(14)
C49 H49A 0.9300
C50 C52 1.436(13)
C50 C51 1.447(13)
C52 H52A 0.9300
C53 C54 1.523(12)
C53 H53A 0.9700
C53 H53B 0.9700
C54 C55 1.523(12)
C54 H54A 0.9700
C54 H54B 0.9700
C55 C56 1.536(13)
C55 H55A 0.9700
C55 H55B 0.9700
C56 C57 1.508(13)
C56 H56A 0.9700
C56 H56B 0.9700
C57 C58 1.488(12)
C57 H57A 0.9700
C57 H57B 0.9700
C58 H58A 0.9700
C58 H58B 0.9700
C59 C60 1.456(14)
C59 H59A 0.9300
C60 C61 1.410(14)
C60 C65 1.415(13)
C61 C62 1.336(15)
C61 H61A 0.9300
C62 C63 1.379(16)
C62 H62A 0.9300
C63 C64 1.383(15)
C63 H63A 0.9300
C64 C65 1.439(14)
C66 H66A 0.9600
C66 H66B 0.9600
C66 H66C 0.9600
C67 H67A 0.9600
C67 H67B 0.9600
C67 H67C 0.9600
C68 C69 1.361(12)
C68 C73 1.423(13)
C69 C70 1.395(13)
C69 H69A 0.9300
C70 C71 1.340(13)
C70 H70A 0.9300
C71 C72 1.417(12)
C71 H71A 0.9300
C72 C73 1.411(12)
C72 C74 1.465(12)
C74 H74A 0.9300
C75 C76 1.501(13)
C75 H75A 0.9700
C75 H75B 0.9700
C76 C77 1.508(13)
C76 H76A 0.9700
C76 H76B 0.9700
C77 C78 1.551(13)
C77 H77A 0.9700
C77 H77B 0.9700
C78 C79 1.542(14)
C78 H78A 0.9700
C78 H78B 0.9700
C79 C80 1.524(13)
C79 H79A 0.9700
C79 H79B 0.9700
C80 H80A 0.9700
C80 H80B 0.9700
C81 C82 1.444(14)
C81 H81A 0.9300
C82 C87 1.387(13)
C82 C83 1.437(13)
C83 C84 1.364(15)
C83 H83A 0.9300
C84 C85 1.423(15)
C84 H84A 0.9300
C85 C86 1.371(14)
C85 H85A 0.9300
C86 C87 1.433(14)
C88 H88A 0.9600
C88 H88B 0.9600
C88 H88C 0.9600
C89 H89A 0.9600
C89 H89B 0.9600
C89 H89C 0.9600
C90 C91 1.398(13)
C90 C95 1.402(13)
C91 C92 1.420(14)
C91 H91A 0.9300
C92 C93 1.347(14)
C92 H92A 0.9300
C93 C94 1.448(14)
C93 H93A 0.9300
C94 C95 1.382(13)
C94 C96 1.448(14)
C96 H96A 0.9300
C97 C98 1.477(13)
C97 H97A 0.9700
C97 H97B 0.9700
C98 C99 1.546(14)
C98 H98A 0.9700
C98 H98B 0.9700
C99 C100 1.568(14)
C99 H99A 0.9700
C99 H99B 0.9700
C100 C101 1.520(14)
C100 H10C 0.9700
C100 H10D 0.9700
C101 C102 1.555(14)
C101 H10E 0.9700
C101 H10F 0.9700
C102 H10G 0.9700
C102 H10H 0.9700
C103 C104 1.473(18)
C103 H10I 0.9300
C104 C109 1.376(18)
C104 C105 1.473(19)
C105 C106 1.35(2)
C105 H10J 0.9300
C106 C107 1.39(2)
C106 H10K 0.9300
C107 C108 1.324(19)
C107 H10L 0.9300
C108 C109 1.392(16)
C110 H11C 0.9600
C110 H11D 0.9600
C110 H11E 0.9600
C111 H11F 0.9600
C111 H11G 0.9600
C111 H11H 0.9600
C112 C113 1.352(16)
C112 C117 1.422(15)
C113 C114 1.385(19)
C113 H11I 0.9300
C114 C115 1.343(19)
C114 H11J 0.9300
C115 C116 1.384(18)
C115 H11K 0.9300
C116 C117 1.369(15)
C116 C118 1.428(15)
C118 H11L 0.9300
C119 C120 1.411(18)
C119 H11M 0.9700
C119 H11N 0.9700
C120 C121 1.55(2)
C120 C268 1.59(4)
C120 H12C 0.9700
C120 H12D 0.9700
C121 C122 1.47(3)
C121 H12E 0.9700
C121 H12F 0.9700
C122 C123 1.58(2)
C122 H12G 0.9700
C122 H12H 0.9700
C268 C269 1.53(6)
C268 H26W 0.9700
C268 H26J 0.9700
C269 C123 1.69(4)
C269 H26H 0.9700
C269 H26I 0.9700
C149 C150 1.33(3)
C149 C148 1.42(2)
C149 H14Q 0.9300
C150 C151 1.44(3)
C150 H15B 0.9300
C151 C152 1.37(2)
C151 H15D 0.9300
C265 C266 1.48(4)
C265 C148 1.57(4)
C265 H26X 0.9300
C266 C267 1.43(4)
C266 H26Y 0.9300
C267 C152 1.67(3)
C267 H26Z 0.9300
C123 C124 1.464(19)
C123 H12I 0.9300
C124 H12J 0.9700
C124 H12K 0.9700
C125 C126 1.396(17)
C125 H12L 0.9300
C126 C131 1.381(16)
C126 C127 1.41(2)
C127 C128 1.39(3)
C127 H12M 0.9300
C128 C129 1.53(3)
C128 H12O 0.9300
C129 C130 1.26(3)
C129 H12Q 0.9300
C130 C131 1.419(17)
C132 H13C 0.9600
C132 H13D 0.9600
C132 H13E 0.9600
C133 H13F 0.9600
C133 H13G 0.9600
C133 H13H 0.9600
C134 C135 1.392(15)
C134 C139 1.397(14)
C135 C136 1.389(17)
C135 H13I 0.9300
C136 C137 1.303(16)
C136 H13J 0.9300
C137 C138 1.391(16)
C137 H13K 0.9300
C138 C139 1.347(15)
C138 C140 1.500(15)
C140 H14C 0.9300
C141 C142 1.489(14)
C141 H14D 0.9700
C141 H14E 0.9700
C142 C143 1.560(13)
C142 H14F 0.9700
C142 H14G 0.9700
C143 C144 1.533(14)
C143 H14H 0.9700
C143 H14I 0.9700
C144 C145 1.496(13)
C144 H14J 0.9700
C144 H14K 0.9700
C145 C146 1.487(14)
C145 H14L 0.9700
C145 H14M 0.9700
C146 H14N 0.9700
C146 H14O 0.9700
C147 C148 1.418(17)
C147 H14P 0.9300
C148 C153 1.408(15)
C152 C153 1.399(13)
C154 H15F 0.9600
C154 H15G 0.9600
C154 H15H 0.9600
C155 H15I 0.9600
C155 H15J 0.9600
C155 H15K 0.9600
C156 C157 1.354(15)
C156 C161 1.398(14)
C157 C158 1.407(17)
C157 H15L 0.9300
C158 C159 1.381(16)
C158 H15M 0.9300
C159 C160 1.412(14)
C159 H15N 0.9300
C160 C161 1.391(14)
C160 C162 1.436(14)
C162 H16A 0.9300
C163 C164 1.507(12)
C163 H16B 0.9700
C163 H16C 0.9700
C164 C165 1.522(13)
C164 H16D 0.9700
C164 H16E 0.9700
C165 C166 1.532(13)
C165 H16F 0.9700
C165 H16G 0.9700
C166 C167 1.519(13)
C166 H16H 0.9700
C166 H16I 0.9700
C167 C168 1.518(14)
C167 H16J 0.9700
C167 H16K 0.9700
C168 H16L 0.9700
C168 H16M 0.9700
C169 C170 1.464(14)
C169 H16N 0.9300
C170 C175 1.385(15)
C170 C171 1.407(15)
C171 C172 1.394(16)
C171 H17B 0.9300
C172 C173 1.352(17)
C172 H17C 0.9300
C173 C174 1.398(16)
C173 H17D 0.9300
C174 C175 1.394(15)
C176 H17E 0.9600
C176 H17F 0.9600
C176 H17G 0.9600
C177 H17H 0.9600
C177 H17I 0.9600
C177 H17J 0.9600
C178 C179 1.377(14)
C178 C183 1.414(13)
C179 C180 1.351(15)
C179 H17K 0.9300
C180 C181 1.383(15)
C180 H18B 0.9300
C181 C182 1.426(14)
C181 H18C 0.9300
C182 C183 1.364(13)
C182 C184 1.478(14)
C184 H18D 0.9300
C185 C186 1.521(14)
C185 H18E 0.9700
C185 H18F 0.9700
C186 C187 1.536(14)
C186 H18G 0.9700
C186 H18H 0.9700
C187 C188 1.493(14)
C187 H18I 0.9700
C187 H18J 0.9700
C188 C189 1.502(14)
C188 H18K 0.9700
C188 H18L 0.9700
C189 C190 1.488(13)
C189 H18M 0.9700
C189 H18N 0.9700
C190 H19B 0.9700
C190 H19C 0.9700
C191 C192 1.453(15)
C191 H19D 0.9300
C192 C197 1.375(15)
C192 C193 1.387(15)
C193 C194 1.366(17)
C193 H19E 0.9300
C194 C195 1.312(18)
C194 H19F 0.9300
C195 C196 1.399(17)
C195 H19G 0.9300
C196 C197 1.398(15)
C198 H19H 0.9600
C198 H19I 0.9600
C198 H19J 0.9600
C199 C200 1.509(12)
C199 H19K 0.9600
C199 H19L 0.9600
C199 H19M 0.9600
C201 C202 1.48(2)
C201 H20A 0.9600
C201 H20B 0.9600
C201 H20C 0.9600
C203 C204 1.527(14)
C203 H20D 0.9600
C203 H20E 0.9600
C203 H20F 0.9600
C205 C206 1.538(12)
C205 H20G 0.9600
C205 H20H 0.9600
C205 H20I 0.9600
C207 C208 1.502(14)
C207 H20J 0.9600
C207 H20K 0.9600
C207 H20L 0.9600
C209 C210 1.497(12)
C209 H20M 0.9600
C209 H20N 0.9600
C209 H20O 0.9600
C211 C212 1.510(14)
C211 H21A 0.9600
C211 H21B 0.9600
C211 H21C 0.9600
C213 C214 1.497(16)
C213 H21D 0.9600
C213 H21E 0.9600
C213 H21F 0.9600
C215 C216 1.603(17)
C215 H21G 0.9600
C215 H21H 0.9600
C215 H21I 0.9600
C217 C218 1.503(12)
C217 H21J 0.9600
C217 H21K 0.9600
C217 H21L 0.9600
C219 C220 1.497(13)
C219 H21M 0.9600
C219 H21N 0.9600
C219 H21O 0.9600
C221 C222 1.501(16)
C221 H22D 0.9600
C221 H22E 0.9600
C221 H22F 0.9600
C223 C224 1.523(14)
C223 H22G 0.9600
C223 H22H 0.9600
C223 H22I 0.9600
C235 C236 1.489(13)
C235 H23D 0.9600
C235 H23E 0.9600
C235 H23F 0.9600
C237 C238 1.481(14)
C237 H23G 0.9600
C237 H23H 0.9600
C237 H23I 0.9600
C239 C240 1.53(2)
C239 H23J 0.9600
C239 H23K 0.9600
C239 H23L 0.9600
C241 C242 1.543(13)
C241 H24A 0.9600
C241 H24B 0.9600
C241 H24C 0.9600
C243 C244 1.519(17)
C243 H24D 0.9600
C243 H24E 0.9600
C243 H24F 0.9600
C245 C246 1.521(17)
C245 H24G 0.9600
C245 H24H 0.9600
C245 H24I 0.9600
C247 C248 1.501(15)
C247 H24J 0.9600
C247 H24K 0.9600
C247 H24L 0.9600
C249 C250 1.485(13)
C249 H24M 0.9600
C249 H24N 0.9600
C249 H24O 0.9600
C251 C252 1.534(15)
C251 H25B 0.9600
C251 H25C 0.9600
C251 H25D 0.9600
C253 C254 1.511(12)
C253 H25E 0.9600
C253 H25F 0.9600
C253 H25G 0.9600
C255 C256 1.506(17)
C255 H25H 0.9600
C255 H25I 0.9600
C255 H25J 0.9600
C257 C258 1.49(2)
C257 H25K 0.9600
C257 H25L 0.9600
C257 H25M 0.9600
C259 C260 1.484(18)
C259 H25N 0.9600
C259 H25O 0.9600
C259 H25P 0.9600
C261 C262 1.515(13)
C261 H26M 0.9600
C261 H26N 0.9600
C261 H26O 0.9600
C263 C264 1.523(9)
C263 H26P 0.9600
C263 H26Q 0.9600
C263 H26R 0.9600
